data_1556875
loop_
_publ_author_name
'Lu, Zhenpin'
'Ronson, Tanya K.'
'Nitschke, Jonathan R.'

_publ_section_title
;
 Reversible reduction drives anion ejection and C60 binding within an
 FeII4L6 cage
;
_journal_issue 4
_journal_name_full 'Chemical Science'
_journal_page_first 1097
_journal_page_last 1101
_journal_paper_doi 10.1039/C9SC05728E
_journal_volume 11
_journal_year 2020
_chemical_formula_moiety
"'C288 H276 Fe4 N48 O24, 3(C2 F6 N1 O4 S2), 8.2(C H12 B11), 4.5(C2 H3 N) [+ 8.8 anions + solvent]'"
_chemical_formula_sum 'C311.2 H387.9 B90.2 F18 Fe4 N55.5 O36 S6'
_chemical_formula_weight 7214.87
_space_group_crystal_system monoclinic
_space_group_IT_number 9
_space_group_name_Hall 'C -2yc'
_space_group_name_H-M_alt 'C 1 c 1'
_atom_sites_solution_hydrogens geom
_audit_creation_method SHELXL-2018/3
_audit_update_record
;
2019-06-20 deposited with the CCDC.	2019-12-05 downloaded from the CCDC.
;
_cell_angle_alpha 90
_cell_angle_beta 102.3200(10)
_cell_angle_gamma 90
_cell_formula_units_Z 4
_cell_length_a 33.3570(2)
_cell_length_b 32.3478(3)
_cell_length_c 45.8124(3)
_cell_measurement_reflns_used 51451
_cell_measurement_temperature 100(2)
_cell_measurement_theta_max 24.4331340098
_cell_measurement_theta_min 0.584060727671
_cell_volume 48294.4(6)
_computing_cell_refinement 'DIALS 2theta refinement, DIALS 1.9.3-gb491019a-release'
_computing_data_collection 'Diamond GDA'
_computing_data_reduction
;
aimless (Evans, P. R. and Murshudov, G. N., 2013)
ccp4 (Winn, M. D. et al., 2011)
DIALS 1.9.3-gb491019a-release (Winter, G. et al., 2018)
pointless (Evans, P., 2006)
XIA2 0.5.546-gdf2e0b53-dials-1.9 (Winter, G., 2010)
;
_computing_structure_refinement 'SHELXL-2018/3 (Sheldrick, 2018)'
_computing_structure_solution 'SHELXT 2014/5 (Sheldrick, 2014)'
_diffrn_ambient_temperature 100(2)
_diffrn_detector 'Photon counting pixel array'
_diffrn_measured_fraction_theta_full 0.989
_diffrn_measured_fraction_theta_max 0.989
_diffrn_measurement_device 'Fixed \c 3-circle diffractometer'
_diffrn_measurement_device_type 'Fluid Film Devices'
_diffrn_measurement_method 'shutterless scans'
_diffrn_measurement_specimen_support 'MiTeGen MicroMount'
_diffrn_radiation_monochromator 'Silicon 111'
_diffrn_radiation_source 'Diamond Light Source Beamline I19-1'
_diffrn_radiation_type Synchrotron
_diffrn_radiation_wavelength 0.6889
_diffrn_reflns_av_R_equivalents 0.0565
_diffrn_reflns_av_unetI/netI 0.0853
_diffrn_reflns_Laue_measured_fraction_full 0.989
_diffrn_reflns_Laue_measured_fraction_max 0.989
_diffrn_reflns_limit_h_max 32
_diffrn_reflns_limit_h_min -34
_diffrn_reflns_limit_k_max 34
_diffrn_reflns_limit_k_min -30
_diffrn_reflns_limit_l_max 47
_diffrn_reflns_limit_l_min -48
_diffrn_reflns_number 89539
_diffrn_reflns_point_group_measured_fraction_full 0.870
_diffrn_reflns_point_group_measured_fraction_max 0.870
_diffrn_reflns_theta_full 21.258
_diffrn_reflns_theta_max 21.258
_diffrn_reflns_theta_min 1.211
_diffrn_standards_decay_% 0
_diffrn_standards_interval_count 0
_diffrn_standards_number 0
_exptl_absorpt_coefficient_mu 0.188
_exptl_absorpt_correction_T_max 1.0
_exptl_absorpt_correction_T_min 0.97710440761
_exptl_absorpt_correction_type empirical
_exptl_absorpt_process_details
;
CCP4 7.0.052: AIMLESS, version 0.6.2 : 15/01/18
Scaling & analysis of unmerged intensities, absorption correction using spherical harmonics
;
_exptl_crystal_colour purple
_exptl_crystal_density_diffrn 0.992
_exptl_crystal_description block
_exptl_crystal_F_000 14978
_exptl_crystal_size_max 0.040
_exptl_crystal_size_mid 0.030
_exptl_crystal_size_min 0.030
_refine_diff_density_max 0.610
_refine_diff_density_min -0.336
_refine_diff_density_rms 0.084
_refine_ls_abs_structure_details
;
 Refined as an inversion twin.
;
_refine_ls_abs_structure_Flack 0.26(2)
_refine_ls_extinction_method none
_refine_ls_goodness_of_fit_ref 1.027
_refine_ls_hydrogen_treatment constr
_refine_ls_matrix_type full
_refine_ls_number_parameters 4647
_refine_ls_number_reflns 51296
_refine_ls_number_restraints 11859
_refine_ls_restrained_S_all 0.978
_refine_ls_R_factor_all 0.1256
_refine_ls_R_factor_gt 0.1030
_refine_ls_shift/su_max 0.001
_refine_ls_shift/su_mean 0.000
_refine_ls_structure_factor_coef Fsqd
_refine_ls_weighting_details 'w=1/[\s^2^(Fo^2^)+(0.2000P)^2^] where P=(Fo^2^+2Fc^2^)/3'
_refine_ls_weighting_scheme calc
_refine_ls_wR_factor_gt 0.2631
_refine_ls_wR_factor_ref 0.2822
_reflns_Friedel_coverage 0.758
_reflns_Friedel_fraction_full 0.750
_reflns_Friedel_fraction_max 0.750
_reflns_number_gt 34171
_reflns_number_total 51296
_reflns_threshold_expression 'I > 2\s(I)'
_cod_data_source_file c9sc05728e2.cif
_cod_data_source_block zl194_sq
_cod_depositor_comments
;Adding full bibliography for 1556875.cif.

 Adding full bibliography for 1556875.cif.
;
_cod_original_sg_symbol_H-M 'C c'
_cod_original_formula_sum 'C311.20 H387.90 B90.20 F18 Fe4 N55.50 O36 S6'
_cod_database_code 1556875
_shelx_shelxl_version_number 2018/3
_shelx_space_group_comment
;
The symmetry employed for this shelxl refinement is uniquely defined
by the following loop, which should always be used as a source of
symmetry information in preference to the above space-group names.
They are only intended as comments.
;
_shelx_estimated_absorpt_t_min 0.993
_shelx_estimated_absorpt_t_max 0.994

loop_
_space_group_symop_operation_xyz
'x, y, z'
'x, -y, z+1/2'
'x+1/2, y+1/2, z'
'x+1/2, -y+1/2, z+1/2'

loop_
_atom_site_label
_atom_site_type_symbol
_atom_site_fract_x
_atom_site_fract_y
_atom_site_fract_z
_atom_site_U_iso_or_equiv
_atom_site_adp_type
_atom_site_occupancy
_atom_site_site_symmetry_order
_atom_site_calc_flag
_atom_site_refinement_flags_posn
_atom_site_refinement_flags_adp
_atom_site_refinement_flags_occupancy
_atom_site_disorder_assembly
_atom_site_disorder_group
Fe1 Fe 0.55535(6) 0.22929(5) 0.64079(4) 0.0970(5) Uani 1 1 d . . . . .
Fe2 Fe 0.18287(6) 0.51561(6) 0.32364(4) 0.0994(5) Uani 1 1 d . . . . .
Fe3 Fe 0.74611(6) 0.43872(6) 0.30683(4) 0.0991(5) Uani 1 1 d . . . . .
Fe4 Fe 0.60452(7) 0.81430(5) 0.58050(4) 0.1043(6) Uani 1 1 d . . . . .
O1A O 0.4158(3) 0.3513(2) 0.57033(19) 0.103(2) Uani 1 1 d D U . . .
O2A O 0.2963(2) 0.4172(3) 0.53316(18) 0.102(2) Uani 1 1 d D U . . .
O3A O 0.4216(4) 0.2861(4) 0.4237(2) 0.145(4) Uani 1 1 d D U . . .
O4A O 0.3292(3) 0.3867(3) 0.3869(2) 0.110(2) Uani 1 1 d D U . . .
N1A N 0.5823(3) 0.1771(3) 0.6352(2) 0.129(4) Uani 1 1 d D U . . .
N2A N 0.5313(3) 0.2202(3) 0.5977(2) 0.106(3) Uani 1 1 d D U . . .
N3A N 0.1978(3) 0.5095(3) 0.3678(2) 0.097(2) Uani 1 1 d D U . . .
N4A N 0.1483(3) 0.5593(3) 0.3347(3) 0.113(3) Uani 1 1 d D U . . .
N5A N 0.3537(3) 0.3807(3) 0.55137(19) 0.092(2) Uani 1 1 d D U . . .
N6A N 0.3734(3) 0.3363(3) 0.4048(2) 0.110(3) Uani 1 1 d D U . . .
N7A N 0.3735(3) 0.4387(3) 0.6221(2) 0.099(2) Uani 1 1 d D U . . .
N8A N 0.3581(6) 0.2700(6) 0.3390(4) 0.202(6) Uani 1 1 d D U . . .
C1A C 0.6107(4) 0.1560(3) 0.65484(19) 0.148(5) Uani 1 1 d D U . . .
H1A H 0.620392 0.167736 0.674065 0.177 Uiso 1 1 calc R U . . .
C2A C 0.6264(5) 0.1183(4) 0.6486(3) 0.180(7) Uani 1 1 d D U . . .
H2A H 0.646366 0.104444 0.663262 0.216 Uiso 1 1 calc R U . . .
C3A C 0.6125(5) 0.1014(4) 0.6208(3) 0.213(9) Uani 1 1 d D U . . .
H3A H 0.623089 0.075765 0.615767 0.255 Uiso 1 1 calc R U . . .
C4A C 0.5830(5) 0.1221(4) 0.6002(2) 0.202(8) Uani 1 1 d D U . . .
H4A H 0.572603 0.110545 0.581004 0.242 Uiso 1 1 calc R U . . .
C5A C 0.5689(4) 0.1601(3) 0.6079(2) 0.151(5) Uani 1 1 d D U . . .
C6A C 0.5437(5) 0.1878(4) 0.5872(3) 0.130(5) Uani 1 1 d D U . . .
H6A H 0.536722 0.181809 0.566463 0.156 Uiso 1 1 calc R U . . .
C7A C 0.5022(3) 0.2451(4) 0.5773(2) 0.100(3) Uani 1 1 d D U . . .
C8A C 0.4607(3) 0.2428(4) 0.5762(3) 0.101(3) Uani 1 1 d D U . . .
H8A H 0.450824 0.225364 0.589762 0.121 Uiso 1 1 calc R U . . .
C9A C 0.4338(4) 0.2653(3) 0.5559(2) 0.097(3) Uani 1 1 d D U . . .
H9A H 0.405169 0.263190 0.555047 0.116 Uiso 1 1 calc R U . . .
C10A C 0.4486(4) 0.2922(4) 0.5358(3) 0.101(3) Uani 1 1 d D U . . .
C11A C 0.4892(4) 0.2930(4) 0.5378(3) 0.102(3) Uani 1 1 d D U . . .
H11A H 0.499310 0.310026 0.524046 0.122 Uiso 1 1 calc R U . . .
C12A C 0.5175(4) 0.2710(4) 0.5583(3) 0.103(3) Uani 1 1 d D U . . .
H12A H 0.546162 0.273555 0.559292 0.124 Uiso 1 1 calc R U . . .
C13A C 0.2841(3) 0.4312(3) 0.4222(2) 0.088(3) Uani 1 1 d D U . . .
C14A C 0.2514(3) 0.4142(3) 0.4018(3) 0.093(3) Uani 1 1 d D U . . .
H14A H 0.248082 0.385090 0.400291 0.111 Uiso 1 1 calc R U . . .
C15A C 0.2236(3) 0.4400(3) 0.3839(3) 0.091(3) Uani 1 1 d D U . . .
H15A H 0.200730 0.428580 0.370350 0.109 Uiso 1 1 calc R U . . .
C16A C 0.2291(3) 0.4830(3) 0.3856(3) 0.095(3) Uani 1 1 d D U . . .
C17A C 0.2615(3) 0.4989(3) 0.4055(2) 0.090(3) Uani 1 1 d D U . . .
H17A H 0.265202 0.528046 0.406786 0.108 Uiso 1 1 calc R U . . .
C18A C 0.2892(3) 0.4736(3) 0.4238(3) 0.097(3) Uani 1 1 d D U . . .
H18A H 0.311808 0.485222 0.437460 0.116 Uiso 1 1 calc R U . . .
C19A C 0.1814(4) 0.5353(4) 0.3825(3) 0.108(3) Uani 1 1 d D U . . .
H19A H 0.188245 0.536466 0.403658 0.129 Uiso 1 1 calc R U . . .
C20A C 0.1505(4) 0.5636(4) 0.3643(3) 0.125(4) Uani 1 1 d D U . . .
C21A C 0.1313(6) 0.5953(5) 0.3765(4) 0.161(5) Uani 1 1 d D U . . .
H21A H 0.137268 0.598904 0.397551 0.193 Uiso 1 1 calc R U . . .
C22A C 0.1043(7) 0.6215(6) 0.3593(5) 0.170(6) Uani 1 1 d D U . . .
H22A H 0.089555 0.641987 0.367459 0.204 Uiso 1 1 calc R U . . .
C23A C 0.1002(6) 0.6160(5) 0.3289(4) 0.156(5) Uani 1 1 d D U . . .
H23A H 0.082416 0.633593 0.315355 0.187 Uiso 1 1 calc R U . . .
C24A C 0.1213(5) 0.5854(4) 0.3181(4) 0.131(4) Uani 1 1 d D U . . .
H24A H 0.116476 0.582315 0.297045 0.158 Uiso 1 1 calc R U . . .
C25A C 0.3265(4) 0.3980(4) 0.5282(2) 0.093(3) Uani 1 1 d D U . . .
C26A C 0.3896(3) 0.3583(3) 0.5480(2) 0.094(3) Uani 1 1 d D U . . .
C27A C 0.3908(3) 0.3445(3) 0.5177(2) 0.085(2) Uani 1 1 d D U . . .
C28A C 0.4188(4) 0.3151(3) 0.5127(2) 0.096(3) Uani 1 1 d D U . . .
C29A C 0.4204(4) 0.3064(4) 0.4829(2) 0.099(3) Uani 1 1 d D U . . .
H29A H 0.440242 0.287094 0.479179 0.119 Uiso 1 1 calc R U . . .
C30A C 0.3946(4) 0.3246(4) 0.4589(2) 0.101(3) Uani 1 1 d D U . . .
C31A C 0.3990(4) 0.3131(4) 0.4283(2) 0.113(3) Uani 1 1 d D U . . .
C32A C 0.3469(4) 0.3681(4) 0.4088(3) 0.104(3) Uani 1 1 d D U . . .
C33A C 0.3404(3) 0.3757(3) 0.4391(2) 0.090(3) Uani 1 1 d D U . . .
C34A C 0.3118(3) 0.4047(3) 0.4448(2) 0.090(3) Uani 1 1 d D U . . .
C35A C 0.3085(3) 0.4104(3) 0.4741(2) 0.083(2) Uani 1 1 d D U . . .
H35A H 0.287484 0.428065 0.477844 0.099 Uiso 1 1 calc R U . . .
C36A C 0.3342(3) 0.3918(3) 0.4982(2) 0.090(3) Uani 1 1 d D U . . .
C37A C 0.3639(3) 0.3636(3) 0.4932(2) 0.086(2) Uani 1 1 d D U . . .
C38A C 0.3667(3) 0.3560(3) 0.4638(2) 0.096(3) Uani 1 1 d D U . . .
C39A C 0.3472(4) 0.3877(4) 0.5817(2) 0.105(3) Uani 1 1 d D U . . .
H39A H 0.319431 0.377974 0.582746 0.126 Uiso 1 1 calc R U . . .
H39B H 0.367384 0.371138 0.595989 0.126 Uiso 1 1 calc R U . . .
C40A C 0.3514(4) 0.4311(4) 0.5903(2) 0.106(3) Uani 1 1 d D U . . .
H40A H 0.323692 0.443484 0.587357 0.128 Uiso 1 1 calc R U . . .
H40B H 0.366324 0.445644 0.576842 0.128 Uiso 1 1 calc R U . . .
C41A C 0.3574(5) 0.4138(5) 0.6436(3) 0.120(4) Uani 1 1 d D U . . .
H41A H 0.335734 0.429155 0.650318 0.181 Uiso 1 1 calc R U . . .
H41B H 0.379609 0.407565 0.660846 0.181 Uiso 1 1 calc R U . . .
H41C H 0.346170 0.387874 0.634176 0.181 Uiso 1 1 calc R U . . .
C42A C 0.3706(4) 0.4841(4) 0.6281(3) 0.116(4) Uani 1 1 d D U . . .
H42A H 0.375964 0.499908 0.611092 0.175 Uiso 1 1 calc R U . . .
H42B H 0.390937 0.491488 0.646151 0.175 Uiso 1 1 calc R U . . .
H42C H 0.343037 0.490570 0.631040 0.175 Uiso 1 1 calc R U . . .
C43A C 0.4184(4) 0.4283(5) 0.6245(4) 0.126(4) Uani 1 1 d D U . . .
H43A H 0.421498 0.398371 0.622590 0.189 Uiso 1 1 calc R U . . .
H43B H 0.434217 0.437402 0.644031 0.189 Uiso 1 1 calc R U . . .
H43C H 0.428546 0.442448 0.608635 0.189 Uiso 1 1 calc R U . . .
C44A C 0.3791(6) 0.3283(5) 0.3741(3) 0.135(4) Uani 1 1 d D U . . .
H44A H 0.407401 0.318527 0.374667 0.162 Uiso 1 1 calc R U . . .
H44B H 0.374401 0.353886 0.362056 0.162 Uiso 1 1 calc R U . . .
C45A C 0.3483(7) 0.2953(8) 0.3605(5) 0.196(7) Uani 1 1 d D U . . .
H45A H 0.343186 0.277589 0.376968 0.235 Uiso 1 1 calc R U . . .
H45B H 0.322120 0.309361 0.351748 0.235 Uiso 1 1 calc R U . . .
C46A C 0.3914(10) 0.2405(10) 0.3548(8) 0.288(14) Uani 1 1 d D U . . .
H46A H 0.399286 0.221904 0.340128 0.432 Uiso 1 1 calc R U . . .
H46B H 0.415441 0.256478 0.364824 0.432 Uiso 1 1 calc R U . . .
H46C H 0.380989 0.224312 0.369658 0.432 Uiso 1 1 calc R U . . .
C47A C 0.3232(8) 0.2442(10) 0.3213(6) 0.244(12) Uani 1 1 d D U . . .
H47A H 0.303420 0.262281 0.308440 0.366 Uiso 1 1 calc R U . . .
H47B H 0.309572 0.229321 0.335077 0.366 Uiso 1 1 calc R U . . .
H47C H 0.334217 0.224235 0.308905 0.366 Uiso 1 1 calc R U . . .
C48A C 0.3807(10) 0.2922(10) 0.3184(7) 0.252(12) Uani 1 1 d D U . . .
H48A H 0.386838 0.272630 0.303569 0.378 Uiso 1 1 calc R U . . .
H48B H 0.363525 0.314609 0.308111 0.378 Uiso 1 1 calc R U . . .
H48C H 0.406352 0.303652 0.330005 0.378 Uiso 1 1 calc R U . . .
O1B O 0.6751(3) 0.5802(3) 0.35821(18) 0.109(2) Uani 1 1 d D U . . .
O2B O 0.5777(3) 0.6624(3) 0.38297(19) 0.107(2) Uani 1 1 d D U . . .
O3B O 0.7914(4) 0.5994(3) 0.5058(2) 0.133(3) Uani 1 1 d D U . . .
O4B O 0.6988(3) 0.6860(3) 0.52820(19) 0.115(3) Uani 1 1 d D U . . .
N1B N 0.7901(3) 0.3976(3) 0.3115(2) 0.106(3) Uani 1 1 d D U . . .
N2B N 0.7705(3) 0.4481(3) 0.3492(2) 0.099(3) Uani 1 1 d D U . . .
N3B N 0.5887(3) 0.8098(3) 0.5369(2) 0.097(3) Uani 1 1 d D U . . .
N4B N 0.5742(5) 0.8676(3) 0.5713(2) 0.127(4) Uani 1 1 d D U . . .
N5B N 0.6255(3) 0.6193(3) 0.37171(18) 0.095(2) Uani 1 1 d D U . . .
N6B N 0.7460(3) 0.6453(3) 0.5161(2) 0.106(3) Uani 1 1 d D U . . .
N7B N 0.5766(3) 0.6486(3) 0.2924(2) 0.104(3) Uani 1 1 d D U . . .
N8B N 0.7802(3) 0.6052(3) 0.5914(2) 0.114(3) Uani 1 1 d D U . . .
C1B C 0.7982(4) 0.3709(4) 0.2915(3) 0.111(3) Uani 1 1 d D U . . .
H1B H 0.781477 0.371082 0.271876 0.133 Uiso 1 1 calc R U . . .
C2B C 0.8299(4) 0.3431(5) 0.2981(3) 0.126(4) Uani 1 1 d D U . . .
H2B H 0.835148 0.325409 0.282817 0.151 Uiso 1 1 calc R U . . .
C3B C 0.8536(4) 0.3401(5) 0.3253(3) 0.123(4) Uani 1 1 d D U . . .
H3B H 0.874435 0.319648 0.329581 0.147 Uiso 1 1 calc R U . . .
C4B C 0.8473(4) 0.3678(4) 0.3478(3) 0.116(4) Uani 1 1 d D U . . .
H4B H 0.863679 0.366844 0.367453 0.139 Uiso 1 1 calc R U . . .
C5B C 0.8153(4) 0.3969(4) 0.3393(3) 0.104(3) Uani 1 1 d D U . . .
C6B C 0.8039(4) 0.4269(4) 0.3594(3) 0.105(3) Uani 1 1 d D U . . .
H6B H 0.819876 0.430951 0.379034 0.126 Uiso 1 1 calc R U . . .
C7B C 0.7602(4) 0.4801(3) 0.3686(3) 0.101(3) Uani 1 1 d D U . . .
C8B C 0.7801(4) 0.5176(4) 0.3696(3) 0.120(4) Uani 1 1 d D U . . .
H8B H 0.801062 0.522055 0.358867 0.144 Uiso 1 1 calc R U . . .
C9B C 0.7687(4) 0.5476(4) 0.3864(3) 0.123(4) Uani 1 1 d D U . . .
H9B H 0.783926 0.572625 0.388645 0.147 Uiso 1 1 calc R U . . .
C10B C 0.7356(4) 0.5444(3) 0.4009(3) 0.103(3) Uani 1 1 d D U . . .
C11B C 0.7193(4) 0.5058(3) 0.4014(3) 0.099(3) Uani 1 1 d D U . . .
H11B H 0.699849 0.500966 0.413397 0.119 Uiso 1 1 calc R U . . .
C12B C 0.7301(4) 0.4735(4) 0.3849(3) 0.110(4) Uani 1 1 d D U . . .
H12B H 0.717172 0.447281 0.384708 0.132 Uiso 1 1 calc R U . . .
C13B C 0.6327(3) 0.7181(3) 0.4870(2) 0.093(3) Uani 1 1 d D U . . .
C14B C 0.6495(5) 0.7569(4) 0.4895(3) 0.123(4) Uani 1 1 d D U . . .
H14B H 0.671375 0.762892 0.479866 0.148 Uiso 1 1 calc R U . . .
C15B C 0.6356(4) 0.7870(4) 0.5055(3) 0.106(3) Uani 1 1 d D U . . .
H15B H 0.648009 0.813510 0.507533 0.127 Uiso 1 1 calc R U . . .
C16B C 0.6023(4) 0.7781(3) 0.5190(3) 0.095(3) Uani 1 1 d D U . . .
C17B C 0.5838(4) 0.7406(3) 0.5149(3) 0.096(3) Uani 1 1 d D U . . .
H17B H 0.560644 0.735075 0.523283 0.115 Uiso 1 1 calc R U . . .
C18B C 0.5983(4) 0.7103(3) 0.4985(3) 0.096(3) Uani 1 1 d D U . . .
H18B H 0.584733 0.684355 0.495114 0.115 Uiso 1 1 calc R U . . .
C19B C 0.5734(5) 0.8422(4) 0.5227(3) 0.115(4) Uani 1 1 d D U . . .
H19B H 0.569386 0.844693 0.501645 0.138 Uiso 1 1 calc R U . . .
C20B C 0.5627(6) 0.8752(4) 0.5417(3) 0.127(4) Uani 1 1 d D U . . .
C21B C 0.5440(7) 0.9120(4) 0.5302(3) 0.151(5) Uani 1 1 d D U . . .
H21B H 0.539526 0.918199 0.509453 0.181 Uiso 1 1 calc R U . . .
C22B C 0.5323(8) 0.9387(5) 0.5498(4) 0.181(7) Uani 1 1 d D U . . .
H22B H 0.515915 0.962045 0.542622 0.217 Uiso 1 1 calc R U . . .
C23B C 0.5442(8) 0.9317(5) 0.5798(4) 0.175(6) Uani 1 1 d D U . . .
H23B H 0.538354 0.951325 0.593769 0.210 Uiso 1 1 calc R U . . .
C24B C 0.5654(6) 0.8949(4) 0.5897(3) 0.143(5) Uani 1 1 d D U . . .
H24B H 0.573630 0.889977 0.610532 0.172 Uiso 1 1 calc R U . . .
C25B C 0.6106(4) 0.6459(4) 0.3905(2) 0.093(3) Uani 1 1 d D U . . .
C26B C 0.6630(3) 0.5986(3) 0.3786(2) 0.093(3) Uani 1 1 d D U . . .
C27B C 0.6873(3) 0.6019(3) 0.4092(2) 0.094(3) Uani 1 1 d D U . . .
C28B C 0.7218(4) 0.5784(3) 0.4188(2) 0.097(3) Uani 1 1 d D U . . .
C29B C 0.7462(4) 0.5854(3) 0.4469(2) 0.100(3) Uani 1 1 d D U . . .
H29B H 0.771449 0.570996 0.452931 0.120 Uiso 1 1 calc R U . . .
C30B C 0.7338(4) 0.6135(3) 0.4663(2) 0.098(3) Uani 1 1 d D U . . .
C31B C 0.7609(4) 0.6188(4) 0.4966(3) 0.105(3) Uani 1 1 d D U . . .
C32B C 0.7098(4) 0.6681(4) 0.5085(2) 0.095(3) Uani 1 1 d D U . . .
C33B C 0.6845(3) 0.6646(3) 0.4779(2) 0.092(3) Uani 1 1 d D U . . .
C34B C 0.6483(4) 0.6862(3) 0.4687(2) 0.095(3) Uani 1 1 d D U . . .
C35B C 0.6250(4) 0.6778(3) 0.4403(2) 0.092(3) Uani 1 1 d D U . . .
H35B H 0.599180 0.691270 0.434405 0.110 Uiso 1 1 calc R U . . .
C36B C 0.6365(3) 0.6516(3) 0.4204(2) 0.092(3) Uani 1 1 d D U . . .
C37B C 0.6735(3) 0.6296(3) 0.4289(2) 0.090(3) Uani 1 1 d D U . . .
C38B C 0.6968(3) 0.6363(3) 0.4580(2) 0.086(2) Uani 1 1 d D U . . .
C39B C 0.5998(4) 0.6141(4) 0.3411(2) 0.096(3) Uani 1 1 d D U . . .
H39C H 0.605088 0.586520 0.333300 0.115 Uiso 1 1 calc R U . . .
H39D H 0.570446 0.615359 0.342055 0.115 Uiso 1 1 calc R U . . .
C40B C 0.6085(3) 0.6460(4) 0.3207(2) 0.091(3) Uani 1 1 d D U . . .
H40C H 0.635386 0.640236 0.315736 0.109 Uiso 1 1 calc R U . . .
H40D H 0.610425 0.673146 0.330929 0.109 Uiso 1 1 calc R U . . .
C41B C 0.5709(6) 0.6090(4) 0.2772(3) 0.135(5) Uani 1 1 d D U . . .
H41D H 0.550002 0.611622 0.258723 0.203 Uiso 1 1 calc R U . . .
H41E H 0.562071 0.588408 0.290227 0.203 Uiso 1 1 calc R U . . .
H41F H 0.596906 0.600169 0.272461 0.203 Uiso 1 1 calc R U . . .
C42B C 0.5914(4) 0.6816(4) 0.2734(3) 0.111(4) Uani 1 1 d D U . . .
H42D H 0.619960 0.676072 0.272522 0.166 Uiso 1 1 calc R U . . .
H42E H 0.589380 0.708837 0.282324 0.166 Uiso 1 1 calc R U . . .
H42F H 0.574233 0.681016 0.253170 0.166 Uiso 1 1 calc R U . . .
C43B C 0.5359(4) 0.6654(5) 0.2976(4) 0.140(5) Uani 1 1 d D U . . .
H43D H 0.541276 0.687134 0.312831 0.210 Uiso 1 1 calc R U . . .
H43E H 0.520397 0.642962 0.304403 0.210 Uiso 1 1 calc R U . . .
H43F H 0.519967 0.676862 0.278895 0.210 Uiso 1 1 calc R U . . .
C44B C 0.7700(4) 0.6507(4) 0.5469(2) 0.108(3) Uani 1 1 d D U . . .
H44C H 0.769976 0.680273 0.552570 0.129 Uiso 1 1 calc R U . . .
H44D H 0.798719 0.642203 0.547948 0.129 Uiso 1 1 calc R U . . .
C45B C 0.7522(4) 0.6254(4) 0.5686(3) 0.115(4) Uani 1 1 d D U . . .
H45C H 0.734921 0.643802 0.578057 0.137 Uiso 1 1 calc R U . . .
H45D H 0.733877 0.604294 0.557086 0.137 Uiso 1 1 calc R U . . .
C46B C 0.8121(7) 0.6356(7) 0.6069(4) 0.186(8) Uani 1 1 d D U . . .
H46D H 0.820197 0.653726 0.591972 0.279 Uiso 1 1 calc R U . . .
H46E H 0.836239 0.620464 0.617668 0.279 Uiso 1 1 calc R U . . .
H46F H 0.800696 0.652223 0.620985 0.279 Uiso 1 1 calc R U . . .
C47B C 0.8058(8) 0.5721(6) 0.5800(5) 0.189(8) Uani 1 1 d D U . . .
H47D H 0.797694 0.570522 0.558170 0.283 Uiso 1 1 calc R U . . .
H47E H 0.801123 0.545335 0.588671 0.283 Uiso 1 1 calc R U . . .
H47F H 0.834931 0.579351 0.585859 0.283 Uiso 1 1 calc R U . . .
C48B C 0.7603(5) 0.5842(5) 0.6135(3) 0.126(4) Uani 1 1 d D U . . .
H48D H 0.733178 0.574064 0.603370 0.189 Uiso 1 1 calc R U . . .
H48E H 0.757198 0.603905 0.629110 0.189 Uiso 1 1 calc R U . . .
H48F H 0.777289 0.560936 0.622459 0.189 Uiso 1 1 calc R U . . .
O1C O 0.5667(3) 0.2636(4) 0.5091(2) 0.138(3) Uani 1 1 d D U . . .
O2C O 0.5650(6) 0.2665(7) 0.4102(3) 0.226(8) Uani 1 1 d D U . . .
O3C O 0.7573(4) 0.3694(5) 0.5355(3) 0.178(5) Uani 1 1 d D U . . .
O4C O 0.7336(4) 0.4038(4) 0.4374(2) 0.145(4) Uani 1 1 d D U . . .
N1C N 0.5849(3) 0.2342(3) 0.6826(2) 0.095(2) Uani 1 1 d D U . . .
N2C N 0.6046(3) 0.2593(3) 0.6342(2) 0.103(3) Uani 1 1 d D U . . .
N3C N 0.7079(3) 0.3948(3) 0.31146(19) 0.091(2) Uani 1 1 d D U . . .
N4C N 0.7251(3) 0.4266(3) 0.2639(2) 0.110(3) Uani 1 1 d D U . . .
N5C N 0.5648(4) 0.2690(4) 0.4599(3) 0.146(4) Uani 1 1 d D U . . .
N6C N 0.7483(4) 0.3832(5) 0.4847(3) 0.159(4) Uani 1 1 d D U . . .
N7C N 0.4937(5) 0.1797(4) 0.4603(5) 0.179(5) Uani 1 1 d D U . . .
N8C N 0.8217(4) 0.4688(5) 0.4899(5) 0.186(5) Uani 1 1 d D U . . .
C1C C 0.5738(4) 0.2201(4) 0.7072(3) 0.094(3) Uani 1 1 d D U . . .
H1C H 0.547735 0.207404 0.705504 0.113 Uiso 1 1 calc R U . . .
C2C C 0.5992(4) 0.2237(4) 0.7347(3) 0.100(3) Uani 1 1 d D U . . .
H2C H 0.590166 0.213155 0.751532 0.120 Uiso 1 1 calc R U . . .
C3C C 0.6368(4) 0.2416(4) 0.7389(3) 0.109(3) Uani 1 1 d D U . . .
H3C H 0.654067 0.243775 0.758213 0.131 Uiso 1 1 calc R U . . .
C4C C 0.6488(4) 0.2563(4) 0.7142(3) 0.111(3) Uani 1 1 d D U . . .
H4C H 0.675287 0.268255 0.716044 0.134 Uiso 1 1 calc R U . . .
C5C C 0.6225(4) 0.2539(4) 0.6864(3) 0.106(3) Uani 1 1 d D U . . .
C6C C 0.6322(4) 0.2666(5) 0.6582(3) 0.110(3) Uani 1 1 d D U . . .
H6C H 0.657484 0.279581 0.657409 0.132 Uiso 1 1 calc R U . . .
C7C C 0.6138(5) 0.2711(4) 0.6064(3) 0.115(3) Uani 1 1 d D U . . .
C8C C 0.6262(6) 0.2405(5) 0.5881(3) 0.138(4) Uani 1 1 d D U . . .
H8C H 0.628580 0.212190 0.593824 0.165 Uiso 1 1 calc R U . . .
C9C C 0.6344(6) 0.2537(4) 0.5619(3) 0.132(4) Uani 1 1 d D U . . .
H9C H 0.640828 0.233503 0.548599 0.159 Uiso 1 1 calc R U . . .
C10C C 0.6339(5) 0.2961(4) 0.5531(3) 0.121(4) Uani 1 1 d D U . . .
C11C C 0.6225(5) 0.3244(4) 0.5715(3) 0.114(4) Uani 1 1 d D U . . .
H11C H 0.619556 0.352452 0.565401 0.137 Uiso 1 1 calc R U . . .
C12C C 0.6150(4) 0.3133(4) 0.5992(3) 0.109(3) Uani 1 1 d D U . . .
H12C H 0.610747 0.333913 0.613037 0.130 Uiso 1 1 calc R U . . .
C13C C 0.6800(3) 0.3587(4) 0.3933(3) 0.099(3) Uani 1 1 d D U . . .
C14C C 0.6512(4) 0.3778(4) 0.3711(3) 0.112(3) Uani 1 1 d D U . . .
H14C H 0.625176 0.384518 0.375184 0.134 Uiso 1 1 calc R U . . .
C15C C 0.6586(4) 0.3874(4) 0.3437(3) 0.106(3) Uani 1 1 d D U . . .
H15C H 0.637539 0.398257 0.328349 0.127 Uiso 1 1 calc R U . . .
C16C C 0.6981(3) 0.3806(4) 0.3391(2) 0.095(3) Uani 1 1 d D U . . .
C17C C 0.7270(4) 0.3631(4) 0.3606(3) 0.099(3) Uani 1 1 d D U . . .
H17C H 0.754098 0.359930 0.357496 0.119 Uiso 1 1 calc R U . . .
C18C C 0.7180(4) 0.3495(4) 0.3871(3) 0.103(3) Uani 1 1 d D U . . .
H18C H 0.737635 0.334094 0.400939 0.123 Uiso 1 1 calc R U . . .
C19C C 0.6887(4) 0.3779(4) 0.2876(2) 0.098(3) Uani 1 1 d D U . . .
H19C H 0.669754 0.356015 0.287760 0.118 Uiso 1 1 calc R U . . .
C20C C 0.6974(4) 0.3943(4) 0.2598(2) 0.102(3) Uani 1 1 d D U . . .
C21C C 0.6791(4) 0.3801(5) 0.2311(3) 0.118(4) Uani 1 1 d D U . . .
H21C H 0.658389 0.359457 0.228411 0.142 Uiso 1 1 calc R U . . .
C22C C 0.6916(5) 0.3967(5) 0.2073(3) 0.131(4) Uani 1 1 d D U . . .
H22C H 0.681717 0.385624 0.187869 0.157 Uiso 1 1 calc R U . . .
C23C C 0.7183(5) 0.4293(5) 0.2112(3) 0.127(4) Uani 1 1 d D U . . .
H23C H 0.725515 0.442824 0.194638 0.152 Uiso 1 1 calc R U . . .
C24C C 0.7339(4) 0.4414(4) 0.2395(3) 0.111(3) Uani 1 1 d D U . . .
H24C H 0.753550 0.463146 0.241968 0.133 Uiso 1 1 calc R U . . .
C25C C 0.5824(6) 0.2772(7) 0.4354(3) 0.165(6) Uani 1 1 d D U . . .
C26C C 0.5837(4) 0.2767(4) 0.4897(3) 0.121(4) Uani 1 1 d D U . . .
C27C C 0.6229(4) 0.2995(4) 0.4955(3) 0.115(3) Uani 1 1 d D U . . .
C28C C 0.6438(4) 0.3081(4) 0.5242(3) 0.113(3) Uani 1 1 d D U . . .
C29C C 0.6809(5) 0.3308(5) 0.5273(3) 0.137(4) Uani 1 1 d D U . . .
H29C H 0.696689 0.335239 0.546939 0.164 Uiso 1 1 calc R U . . .
C30C C 0.6952(4) 0.3467(5) 0.5041(3) 0.132(4) Uani 1 1 d D U . . .
C31C C 0.7367(5) 0.3662(7) 0.5100(3) 0.165(6) Uani 1 1 d D U . . .
C32C C 0.7236(5) 0.3845(5) 0.4558(3) 0.133(4) Uani 1 1 d D U . . .
C33C C 0.6898(4) 0.3543(4) 0.4504(3) 0.118(3) Uani 1 1 d D U . . .
C34C C 0.6696(4) 0.3434(4) 0.4217(3) 0.114(3) Uani 1 1 d D U . . .
C35C C 0.6359(5) 0.3159(5) 0.4180(3) 0.135(5) Uani 1 1 d D U . . .
H35C H 0.623057 0.307435 0.398362 0.162 Uiso 1 1 calc R U . . .
C36C C 0.6210(5) 0.3011(6) 0.4414(3) 0.141(5) Uani 1 1 d D U . . .
C37C C 0.6392(4) 0.3128(4) 0.4708(3) 0.117(3) Uani 1 1 d D U . . .
C38C C 0.6744(4) 0.3387(4) 0.4745(3) 0.117(4) Uani 1 1 d D U . . .
C39C C 0.5255(5) 0.2472(5) 0.4533(4) 0.148(5) Uani 1 1 d D U . . .
H39E H 0.508111 0.257221 0.466786 0.178 Uiso 1 1 calc R U . . .
H39F H 0.511172 0.253297 0.432487 0.178 Uiso 1 1 calc R U . . .
C40C C 0.5309(5) 0.2032(5) 0.4568(5) 0.166(6) Uani 1 1 d D U . . .
H40E H 0.553057 0.197957 0.474575 0.199 Uiso 1 1 calc R U . . .
H40F H 0.540179 0.192221 0.439197 0.199 Uiso 1 1 calc R U . . .
C41C C 0.4876(8) 0.1882(8) 0.4909(5) 0.208(8) Uani 1 1 d D U . . .
H41G H 0.458244 0.187083 0.490999 0.312 Uiso 1 1 calc R U . . .
H41H H 0.498321 0.215672 0.497300 0.312 Uiso 1 1 calc R U . . .
H41I H 0.502197 0.167316 0.504749 0.312 Uiso 1 1 calc R U . . .
C42C C 0.5023(8) 0.1347(5) 0.4557(7) 0.214(10) Uani 1 1 d D U . . .
H42G H 0.509747 0.120838 0.475149 0.321 Uiso 1 1 calc R U . . .
H42H H 0.525028 0.132342 0.445334 0.321 Uiso 1 1 calc R U . . .
H42I H 0.477760 0.121620 0.443680 0.321 Uiso 1 1 calc R U . . .
C43C C 0.4545(6) 0.1908(6) 0.4396(6) 0.211(9) Uani 1 1 d D U . . .
H43G H 0.456504 0.184633 0.419051 0.317 Uiso 1 1 calc R U . . .
H43H H 0.449160 0.220396 0.441475 0.317 Uiso 1 1 calc R U . . .
H43I H 0.432024 0.174795 0.444722 0.317 Uiso 1 1 calc R U . . .
C44C C 0.7897(5) 0.3990(6) 0.4884(5) 0.163(5) Uani 1 1 d D U . . .
H44E H 0.799565 0.395709 0.469670 0.195 Uiso 1 1 calc R U . . .
H44F H 0.808379 0.383585 0.504444 0.195 Uiso 1 1 calc R U . . .
C45C C 0.7894(6) 0.4443(6) 0.4966(5) 0.166(5) Uani 1 1 d D U . . .
H45E H 0.762926 0.456392 0.486146 0.199 Uiso 1 1 calc R U . . .
H45F H 0.790458 0.446409 0.518351 0.199 Uiso 1 1 calc R U . . .
C46C C 0.8639(6) 0.4508(9) 0.5023(8) 0.246(12) Uani 1 1 d D U . . .
H46G H 0.884900 0.468811 0.497029 0.369 Uiso 1 1 calc R U . . .
H46H H 0.868289 0.448739 0.524110 0.369 Uiso 1 1 calc R U . . .
H46I H 0.865793 0.423238 0.493840 0.369 Uiso 1 1 calc R U . . .
C47C C 0.8212(7) 0.5113(6) 0.5056(6) 0.206(9) Uani 1 1 d D U . . .
H47G H 0.848714 0.517412 0.517489 0.309 Uiso 1 1 calc R U . . .
H47H H 0.801627 0.510451 0.518784 0.309 Uiso 1 1 calc R U . . .
H47I H 0.813107 0.532978 0.490558 0.309 Uiso 1 1 calc R U . . .
C48C C 0.8198(8) 0.4760(8) 0.4577(5) 0.207(8) Uani 1 1 d D U . . .
H48G H 0.792303 0.469194 0.446222 0.311 Uiso 1 1 calc R U . . .
H48H H 0.840088 0.458421 0.451003 0.311 Uiso 1 1 calc R U . . .
H48I H 0.825838 0.505083 0.454442 0.311 Uiso 1 1 calc R U . . .
O1D O 0.6327(3) 0.4050(3) 0.6211(3) 0.154(4) Uani 1 1 d D U . . .
O2D O 0.7064(4) 0.5236(4) 0.6349(5) 0.216(8) Uani 1 1 d D U . . .
O3D O 0.4557(3) 0.5279(3) 0.6239(2) 0.125(3) Uani 1 1 d D U . . .
O4D O 0.5241(3) 0.6368(3) 0.5981(2) 0.114(3) Uani 1 1 d D U . . .
N1D N 0.5053(3) 0.2021(3) 0.6502(2) 0.095(2) Uani 1 1 d D U . . .
N2D N 0.5220(3) 0.2784(3) 0.6433(2) 0.089(2) Uani 1 1 d D U . . .
N3D N 0.6388(3) 0.7624(3) 0.5858(2) 0.100(3) Uani 1 1 d D U . . .
N4D N 0.6577(4) 0.8369(3) 0.5732(2) 0.115(3) Uani 1 1 d D U . . .
N5D N 0.6697(4) 0.4638(4) 0.6293(5) 0.186(5) Uani 1 1 d D U . . .
N6D N 0.4908(3) 0.5819(3) 0.6109(2) 0.107(3) Uani 1 1 d D U . . .
N7D N 0.7624(5) 0.4027(5) 0.6244(5) 0.193(6) Uani 1 1 d D U . . .
N8D N 0.4154(6) 0.6597(5) 0.6250(4) 0.179(5) Uani 1 1 d D U . . .
C1D C 0.4999(4) 0.1614(3) 0.6539(3) 0.107(3) Uani 1 1 d D U . . .
H1D H 0.521818 0.142852 0.653261 0.128 Uiso 1 1 calc R U . . .
C2D C 0.4626(4) 0.1459(4) 0.6586(3) 0.115(4) Uani 1 1 d D U . . .
H2D H 0.458655 0.116915 0.659523 0.138 Uiso 1 1 calc R U . . .
C3D C 0.4320(4) 0.1720(4) 0.6619(3) 0.111(3) Uani 1 1 d D U . . .
H3D H 0.406803 0.161811 0.665501 0.133 Uiso 1 1 calc R U . . .
C4D C 0.4390(4) 0.2150(4) 0.6597(3) 0.101(3) Uani 1 1 d D U . . .
H4D H 0.418977 0.234206 0.663043 0.121 Uiso 1 1 calc R U . . .
C5D C 0.4749(3) 0.2290(3) 0.6527(3) 0.092(3) Uani 1 1 d D U . . .
C6D C 0.4863(3) 0.2715(3) 0.6498(3) 0.092(3) Uani 1 1 d D U . . .
H6D H 0.468691 0.293548 0.652510 0.110 Uiso 1 1 calc R U . . .
C7D C 0.5325(3) 0.3201(3) 0.6392(2) 0.091(3) Uani 1 1 d D U . . .
C8D C 0.5627(4) 0.3398(3) 0.6597(3) 0.099(3) Uani 1 1 d D U . . .
H8D H 0.577081 0.325546 0.676911 0.119 Uiso 1 1 calc R U . . .
C9D C 0.5716(4) 0.3801(3) 0.6550(3) 0.099(3) Uani 1 1 d D U . . .
H9D H 0.592576 0.393395 0.669237 0.119 Uiso 1 1 calc R U . . .
C10D C 0.5507(4) 0.4034(3) 0.6297(3) 0.100(3) Uani 1 1 d D U . . .
C11D C 0.5193(4) 0.3834(3) 0.6111(3) 0.101(3) Uani 1 1 d D U . . .
H11D H 0.503132 0.398445 0.595017 0.121 Uiso 1 1 calc R U . . .
C12D C 0.5095(4) 0.3419(4) 0.6146(3) 0.103(3) Uani 1 1 d D U . . .
H12D H 0.487949 0.328752 0.600813 0.124 Uiso 1 1 calc R U . . .
C13D C 0.6089(4) 0.6409(3) 0.6065(3) 0.106(3) Uani 1 1 d D U . . .
C14D C 0.6028(4) 0.6736(3) 0.6252(3) 0.109(4) Uani 1 1 d D U . . .
H14D H 0.591450 0.668208 0.642133 0.131 Uiso 1 1 calc R U . . .
C15D C 0.6130(4) 0.7132(4) 0.6192(3) 0.108(3) Uani 1 1 d D U . . .
H15D H 0.609818 0.735194 0.632239 0.130 Uiso 1 1 calc R U . . .
C16D C 0.6283(4) 0.7208(3) 0.5933(2) 0.092(3) Uani 1 1 d D U . . .
C17D C 0.6347(4) 0.6890(3) 0.5742(2) 0.097(3) Uani 1 1 d D U . . .
H17D H 0.644430 0.694723 0.556519 0.116 Uiso 1 1 calc R U . . .
C18D C 0.6264(4) 0.6486(4) 0.5819(3) 0.106(3) Uani 1 1 d D U . . .
H18D H 0.632631 0.626171 0.570245 0.127 Uiso 1 1 calc R U . . .
C19D C 0.6748(4) 0.7655(4) 0.5811(3) 0.108(3) Uani 1 1 d D U . . .
H19D H 0.693448 0.742933 0.583752 0.129 Uiso 1 1 calc R U . . .
C20D C 0.6856(4) 0.8062(4) 0.5712(3) 0.115(3) Uani 1 1 d D U . . .
C21D C 0.7217(5) 0.8137(4) 0.5611(4) 0.135(4) Uani 1 1 d D U . . .
H21D H 0.740659 0.792070 0.560029 0.162 Uiso 1 1 calc R U . . .
C22D C 0.7289(5) 0.8542(5) 0.5528(4) 0.139(5) Uani 1 1 d D U . . .
H22D H 0.752446 0.860747 0.545098 0.167 Uiso 1 1 calc R U . . .
C23D C 0.7014(5) 0.8839(5) 0.5559(4) 0.141(5) Uani 1 1 d D U . . .
H23D H 0.706208 0.911713 0.550879 0.169 Uiso 1 1 calc R U . . .
C24D C 0.6666(5) 0.8743(4) 0.5663(3) 0.121(4) Uani 1 1 d D U . . .
H24D H 0.648348 0.896007 0.568511 0.146 Uiso 1 1 calc R U . . .
C25D C 0.6736(4) 0.5056(4) 0.6276(6) 0.172(6) Uani 1 1 d D U . . .
C26D C 0.6321(4) 0.4422(4) 0.6262(5) 0.151(5) Uani 1 1 d D U . . .
C27D C 0.5947(4) 0.4666(3) 0.6250(4) 0.117(4) Uani 1 1 d D U . . .
C28D C 0.5578(3) 0.4482(3) 0.6279(3) 0.098(3) Uani 1 1 d D U . . .
C29D C 0.5228(3) 0.4737(3) 0.6252(3) 0.095(3) Uani 1 1 d D U . . .
H29D H 0.497133 0.461658 0.626101 0.114 Uiso 1 1 calc R U . . .
C30D C 0.5254(3) 0.5158(3) 0.6214(3) 0.093(3) Uani 1 1 d D U . . .
C31D C 0.4878(4) 0.5412(3) 0.6197(3) 0.099(3) Uani 1 1 d D U . . .
C32D C 0.5256(3) 0.6026(4) 0.6067(3) 0.102(3) Uani 1 1 d D U . . .
C33D C 0.5641(3) 0.5782(3) 0.6133(3) 0.098(3) Uani 1 1 d D U . . .
C34D C 0.6019(4) 0.5969(3) 0.6126(3) 0.100(3) Uani 1 1 d D U . . .
C35D C 0.6358(4) 0.5713(4) 0.6187(3) 0.116(4) Uani 1 1 d D U . . .
H35D H 0.661759 0.583578 0.619045 0.140 Uiso 1 1 calc R U . . .
C36D C 0.6352(3) 0.5299(4) 0.6244(4) 0.125(4) Uani 1 1 d D U . . .
C37D C 0.5984(3) 0.5103(3) 0.6241(3) 0.108(3) Uani 1 1 d D U . . .
C38D C 0.5630(3) 0.5350(3) 0.6203(3) 0.096(3) Uani 1 1 d D U . . .
C39D C 0.7084(5) 0.4428(6) 0.6455(5) 0.184(6) Uani 1 1 d D U . . .
H39G H 0.726514 0.462583 0.658596 0.220 Uiso 1 1 calc R U . . .
H39H H 0.701934 0.419596 0.657837 0.220 Uiso 1 1 calc R U . . .
C40D C 0.7268(6) 0.4285(8) 0.6230(6) 0.218(8) Uani 1 1 d D U . . .
H40G H 0.732672 0.453781 0.612501 0.262 Uiso 1 1 calc R U . . .
H40H H 0.704511 0.414108 0.608939 0.262 Uiso 1 1 calc R U . . .
C41D C 0.7870(9) 0.4202(10) 0.6044(8) 0.262(12) Uani 1 1 d D U . . .
H41J H 0.809840 0.401478 0.603417 0.394 Uiso 1 1 calc R U . . .
H41K H 0.797933 0.447131 0.612027 0.394 Uiso 1 1 calc R U . . .
H41L H 0.769789 0.423584 0.584352 0.394 Uiso 1 1 calc R U . . .
C42D C 0.7866(9) 0.3958(11) 0.6558(5) 0.266(13) Uani 1 1 d D U . . .
H42J H 0.796681 0.367302 0.657801 0.398 Uiso 1 1 calc R U . . .
H42K H 0.768910 0.400769 0.669966 0.398 Uiso 1 1 calc R U . . .
H42L H 0.809886 0.414953 0.659891 0.398 Uiso 1 1 calc R U . . .
C43D C 0.7494(10) 0.3600(6) 0.6132(7) 0.248(12) Uani 1 1 d D U . . .
H43J H 0.773752 0.342661 0.614191 0.371 Uiso 1 1 calc R U . . .
H43K H 0.731855 0.347833 0.625534 0.371 Uiso 1 1 calc R U . . .
H43L H 0.734123 0.361717 0.592397 0.371 Uiso 1 1 calc R U . . .
C44D C 0.4519(4) 0.6057(4) 0.6030(3) 0.120(4) Uani 1 1 d D U . . .
H44G H 0.428656 0.586780 0.595564 0.144 Uiso 1 1 calc R U . . .
H44H H 0.453402 0.626005 0.587099 0.144 Uiso 1 1 calc R U . . .
C45D C 0.4455(6) 0.6279(5) 0.6308(3) 0.145(5) Uani 1 1 d D U . . .
H45G H 0.437214 0.607446 0.644425 0.174 Uiso 1 1 calc R U . . .
H45H H 0.471909 0.640137 0.641145 0.174 Uiso 1 1 calc R U . . .
C46D C 0.4081(11) 0.6745(8) 0.6545(5) 0.239(11) Uani 1 1 d D U . . .
H46J H 0.387471 0.696518 0.651195 0.359 Uiso 1 1 calc R U . . .
H46K H 0.398375 0.651440 0.665014 0.359 Uiso 1 1 calc R U . . .
H46L H 0.433846 0.685214 0.666664 0.359 Uiso 1 1 calc R U . . .
C47D C 0.3746(7) 0.6450(8) 0.6065(6) 0.230(10) Uani 1 1 d D U . . .
H47J H 0.372760 0.652028 0.585485 0.345 Uiso 1 1 calc R U . . .
H47K H 0.352105 0.658410 0.613646 0.345 Uiso 1 1 calc R U . . .
H47L H 0.372445 0.614928 0.608544 0.345 Uiso 1 1 calc R U . . .
C48D C 0.4332(9) 0.6947(6) 0.6105(5) 0.216(9) Uani 1 1 d D U . . .
H48J H 0.462865 0.690830 0.613244 0.324 Uiso 1 1 calc R U . . .
H48K H 0.427634 0.720831 0.619747 0.324 Uiso 1 1 calc R U . . .
H48L H 0.420624 0.695310 0.589150 0.324 Uiso 1 1 calc R U . . .
O1E O 0.2851(3) 0.5867(3) 0.4470(2) 0.119(3) Uani 1 1 d D U . . .
O2E O 0.3317(3) 0.6561(3) 0.5332(2) 0.126(3) Uani 1 1 d D U . . .
O3E O 0.4476(3) 0.6674(3) 0.3882(2) 0.115(3) Uani 1 1 d D U . . .
O4E O 0.4983(3) 0.7317(3) 0.47528(19) 0.115(3) Uani 1 1 d D U . . .
N1E N 0.1669(3) 0.5298(4) 0.2814(2) 0.118(3) Uani 1 1 d D U . . .
N2E N 0.2250(3) 0.5573(3) 0.3218(2) 0.098(3) Uani 1 1 d D U . . .
N3E N 0.5546(4) 0.7892(3) 0.5891(2) 0.115(3) Uani 1 1 d D U . . .
N4E N 0.6168(4) 0.8233(3) 0.6238(2) 0.115(3) Uani 1 1 d D U . . .
N5E N 0.3062(3) 0.6250(3) 0.4886(2) 0.100(2) Uani 1 1 d D U . . .
N6E N 0.4740(3) 0.6990(3) 0.4332(2) 0.106(3) Uani 1 1 d D U . . .
N7E N 0.2553(5) 0.5429(4) 0.5224(4) 0.163(5) Uani 1 1 d D U . . .
N8E N 0.5293(3) 0.7859(3) 0.4055(2) 0.119(3) Uani 1 1 d D U . . .
C1E C 0.1367(6) 0.5131(6) 0.2600(3) 0.148(5) Uani 1 1 d D U . . .
H1E H 0.120208 0.491610 0.265378 0.178 Uiso 1 1 calc R U . . .
C2E C 0.1291(6) 0.5265(6) 0.2305(3) 0.164(6) Uani 1 1 d D U . . .
H2E H 0.108742 0.513311 0.215795 0.197 Uiso 1 1 calc R U . . .
C3E C 0.1510(7) 0.5585(7) 0.2227(4) 0.171(6) Uani 1 1 d D U . . .
H3E H 0.144359 0.569129 0.202891 0.206 Uiso 1 1 calc R U . . .
C4E C 0.1832(5) 0.5760(6) 0.2436(3) 0.146(5) Uani 1 1 d D U . . .
H4E H 0.199427 0.598010 0.238575 0.176 Uiso 1 1 calc R U . . .
C5E C 0.1901(4) 0.5592(4) 0.2719(3) 0.118(4) Uani 1 1 d D U . . .
C6E C 0.2216(4) 0.5757(4) 0.2962(2) 0.105(3) Uani 1 1 d D U . . .
H6E H 0.238489 0.598432 0.293493 0.126 Uiso 1 1 calc R U . . .
C7E C 0.2550(3) 0.5733(3) 0.3466(2) 0.097(3) Uani 1 1 d D U . . .
C8E C 0.2939(3) 0.5563(4) 0.3524(3) 0.104(3) Uani 1 1 d D U . . .
H8E H 0.301079 0.534688 0.340409 0.124 Uiso 1 1 calc R U . . .
C9E C 0.3217(4) 0.5723(4) 0.3764(3) 0.102(3) Uani 1 1 d D U . . .
H9E H 0.348594 0.560979 0.381149 0.122 Uiso 1 1 calc R U . . .
C10E C 0.3119(3) 0.6048(3) 0.3944(3) 0.100(3) Uani 1 1 d D U . . .
C11E C 0.2729(4) 0.6200(4) 0.3878(3) 0.109(3) Uani 1 1 d D U . . .
H11E H 0.265228 0.640961 0.399992 0.131 Uiso 1 1 calc R U . . .
C12E C 0.2449(4) 0.6056(4) 0.3640(3) 0.115(4) Uani 1 1 d D U . . .
H12E H 0.218340 0.617559 0.359161 0.138 Uiso 1 1 calc R U . . .
C13E C 0.4650(4) 0.7269(3) 0.5253(3) 0.102(3) Uani 1 1 d D U . . .
C14E C 0.4698(5) 0.7692(4) 0.5236(3) 0.119(4) Uani 1 1 d D U . . .
H14E H 0.453654 0.783915 0.507292 0.143 Uiso 1 1 calc R U . . .
C15E C 0.4973(4) 0.7904(4) 0.5449(3) 0.113(3) Uani 1 1 d D U . . .
H15E H 0.499190 0.819610 0.543933 0.136 Uiso 1 1 calc R U . . .
C16E C 0.5229(4) 0.7682(4) 0.5682(3) 0.114(3) Uani 1 1 d D U . . .
C17E C 0.5185(5) 0.7257(4) 0.5715(3) 0.115(4) Uani 1 1 d D U . . .
H17E H 0.534512 0.710652 0.587694 0.138 Uiso 1 1 calc R U . . .
C18E C 0.4884(4) 0.7064(4) 0.5492(3) 0.115(4) Uani 1 1 d D U . . .
H18E H 0.484297 0.677475 0.550737 0.137 Uiso 1 1 calc R U . . .
C19E C 0.5499(5) 0.7939(4) 0.6158(3) 0.119(4) Uani 1 1 d D U . . .
H19E H 0.525685 0.785370 0.621852 0.143 Uiso 1 1 calc R U . . .
C20E C 0.5844(5) 0.8135(5) 0.6366(3) 0.125(4) Uani 1 1 d D U . . .
C21E C 0.5835(5) 0.8206(5) 0.6662(3) 0.134(4) Uani 1 1 d D U . . .
H21E H 0.559324 0.816913 0.673698 0.161 Uiso 1 1 calc R U . . .
C22E C 0.6202(5) 0.8333(6) 0.6843(4) 0.152(5) Uani 1 1 d D U . . .
H22E H 0.622786 0.835038 0.705300 0.183 Uiso 1 1 calc R U . . .
C23E C 0.6524(6) 0.8433(5) 0.6719(3) 0.142(5) Uani 1 1 d D U . . .
H23E H 0.676673 0.854352 0.684067 0.170 Uiso 1 1 calc R U . . .
C24E C 0.6501(5) 0.8376(4) 0.6426(3) 0.120(4) Uani 1 1 d D U . . .
H24E H 0.673511 0.844165 0.634741 0.144 Uiso 1 1 calc R U . . .
C25E C 0.3351(4) 0.6493(4) 0.5080(3) 0.108(3) Uani 1 1 d D U . . .
C26E C 0.3085(3) 0.6136(4) 0.4593(3) 0.096(3) Uani 1 1 d D U . . .
C27E C 0.3416(3) 0.6306(4) 0.4469(3) 0.099(3) Uani 1 1 d D U . . .
C28E C 0.3446(3) 0.6233(3) 0.4177(2) 0.098(3) Uani 1 1 d D U . . .
C29E C 0.3797(3) 0.6363(4) 0.4079(3) 0.102(3) Uani 1 1 d D U . . .
H29E H 0.383077 0.628768 0.388538 0.123 Uiso 1 1 calc R U . . .
C30E C 0.4094(3) 0.6598(4) 0.4262(3) 0.102(3) Uani 1 1 d D U . . .
C31E C 0.4439(3) 0.6760(4) 0.4137(3) 0.097(3) Uani 1 1 d D U . . .
C32E C 0.4718(4) 0.7108(4) 0.4624(3) 0.097(3) Uani 1 1 d D U . . .
C33E C 0.4356(3) 0.6954(4) 0.4740(2) 0.102(3) Uani 1 1 d D U . . .
C34E C 0.4329(3) 0.7038(3) 0.5033(2) 0.094(3) Uani 1 1 d D U . . .
C35E C 0.4000(4) 0.6878(4) 0.5132(3) 0.104(3) Uani 1 1 d D U . . .
H35E H 0.397436 0.693728 0.533010 0.125 Uiso 1 1 calc R U . . .
C36E C 0.3706(3) 0.6635(4) 0.4955(3) 0.102(3) Uani 1 1 d D U . . .
C37E C 0.3720(3) 0.6551(3) 0.4661(2) 0.094(3) Uani 1 1 d D U . . .
C38E C 0.4069(3) 0.6697(3) 0.4556(2) 0.096(3) Uani 1 1 d D U . . .
C39E C 0.2716(4) 0.6098(3) 0.5003(3) 0.115(4) Uani 1 1 d D U . . .
H39I H 0.247826 0.603982 0.483737 0.138 Uiso 1 1 calc R U . . .
H39J H 0.263210 0.630533 0.513735 0.138 Uiso 1 1 calc R U . . .
C40E C 0.2858(5) 0.5718(5) 0.5167(5) 0.171(6) Uani 1 1 d D U . . .
H40I H 0.303685 0.557003 0.505517 0.206 Uiso 1 1 calc R U . . .
H40J H 0.303067 0.579871 0.536210 0.206 Uiso 1 1 calc R U . . .
C41E C 0.2210(5) 0.5615(5) 0.5327(5) 0.166(7) Uani 1 1 d D U . . .
H41M H 0.208917 0.583538 0.518866 0.248 Uiso 1 1 calc R U . . .
H41N H 0.230775 0.573212 0.552681 0.248 Uiso 1 1 calc R U . . .
H41O H 0.200152 0.540416 0.533451 0.248 Uiso 1 1 calc R U . . .
C42E C 0.2721(7) 0.5052(6) 0.5390(6) 0.202(9) Uani 1 1 d D U . . .
H42M H 0.254863 0.481432 0.531332 0.303 Uiso 1 1 calc R U . . .
H42N H 0.272563 0.508937 0.560246 0.303 Uiso 1 1 calc R U . . .
H42O H 0.300115 0.500409 0.536245 0.303 Uiso 1 1 calc R U . . .
C43E C 0.2369(10) 0.5254(10) 0.4914(5) 0.258(12) Uani 1 1 d D U . . .
H43M H 0.223809 0.498721 0.493506 0.388 Uiso 1 1 calc R U . . .
H43N H 0.258628 0.521543 0.480285 0.388 Uiso 1 1 calc R U . . .
H43O H 0.216317 0.544692 0.480585 0.388 Uiso 1 1 calc R U . . .
C44E C 0.5069(4) 0.7154(4) 0.4199(3) 0.116(4) Uani 1 1 d D U . . .
H44I H 0.509190 0.699027 0.402109 0.139 Uiso 1 1 calc R U . . .
H44J H 0.533420 0.714180 0.434497 0.139 Uiso 1 1 calc R U . . .
C45E C 0.4957(4) 0.7609(4) 0.4110(4) 0.130(4) Uani 1 1 d D U . . .
H45I H 0.473694 0.760896 0.392657 0.156 Uiso 1 1 calc R U . . .
H45J H 0.484546 0.774027 0.427039 0.156 Uiso 1 1 calc R U . . .
C46E C 0.5472(5) 0.7658(5) 0.3823(3) 0.131(4) Uani 1 1 d D U . . .
H46M H 0.559077 0.739096 0.389684 0.197 Uiso 1 1 calc R U . . .
H46N H 0.568689 0.783508 0.377390 0.197 Uiso 1 1 calc R U . . .
H46O H 0.525705 0.761388 0.364277 0.197 Uiso 1 1 calc R U . . .
C47E C 0.5139(5) 0.8286(4) 0.3954(4) 0.139(5) Uani 1 1 d D U . . .
H47M H 0.522764 0.848298 0.411753 0.209 Uiso 1 1 calc R U . . .
H47N H 0.483855 0.828268 0.389766 0.209 Uiso 1 1 calc R U . . .
H47O H 0.525075 0.836828 0.378171 0.209 Uiso 1 1 calc R U . . .
C48E C 0.5606(5) 0.7899(5) 0.4342(4) 0.142(5) Uani 1 1 d D U . . .
H48M H 0.580619 0.811283 0.432074 0.213 Uiso 1 1 calc R U . . .
H48N H 0.574772 0.763444 0.439037 0.213 Uiso 1 1 calc R U . . .
H48O H 0.546944 0.797645 0.450374 0.213 Uiso 1 1 calc R U . . .
O1F O 0.3622(3) 0.5472(3) 0.3157(3) 0.128(3) Uani 1 1 d D U . . .
O2F O 0.4919(3) 0.5917(3) 0.3274(2) 0.121(3) Uani 1 1 d D U . . .
O3F O 0.4295(4) 0.3445(4) 0.2923(5) 0.199(6) Uani 1 1 d D U . . .
O4F O 0.5590(3) 0.3889(3) 0.3089(2) 0.126(3) Uani 1 1 d D U . . .
N1F N 0.1399(3) 0.4726(3) 0.3210(2) 0.104(3) Uani 1 1 d D U . . .
N2F N 0.2143(3) 0.4677(3) 0.31368(19) 0.095(3) Uani 1 1 d D U . . .
N3F N 0.7049(3) 0.4830(3) 0.3031(2) 0.099(3) Uani 1 1 d D U . . .
N4F N 0.7808(3) 0.4851(3) 0.3003(2) 0.109(3) Uani 1 1 d D U . . .
N5F N 0.4277(3) 0.5684(3) 0.3209(2) 0.101(2) Uani 1 1 d D U . . .
N6F N 0.4936(3) 0.3682(3) 0.2954(4) 0.149(4) Uani 1 1 d D U . . .
N7F N 0.3680(3) 0.6695(3) 0.3048(2) 0.111(3) Uani 1 1 d D U . . .
N8F N 0.5297(8) 0.2621(6) 0.3215(5) 0.243(8) Uani 1 1 d D U . . .
C1F C 0.1026(4) 0.4767(4) 0.3274(3) 0.121(4) Uani 1 1 d D U . . .
H1F H 0.093958 0.503275 0.332541 0.146 Uiso 1 1 calc R U . . .
C2F C 0.0765(4) 0.4436(5) 0.3269(4) 0.125(4) Uani 1 1 d D U . . .
H2F H 0.050900 0.446906 0.332474 0.150 Uiso 1 1 calc R U . . .
C3F C 0.0879(4) 0.4064(5) 0.3183(4) 0.129(4) Uani 1 1 d D U . . .
H3F H 0.069665 0.383645 0.317193 0.154 Uiso 1 1 calc R U . . .
C4F C 0.1260(4) 0.4009(4) 0.3110(3) 0.121(4) Uani 1 1 d D U . . .
H4F H 0.134314 0.374772 0.304982 0.145 Uiso 1 1 calc R U . . .
C5F C 0.1513(3) 0.4354(4) 0.3130(3) 0.101(3) Uani 1 1 d D U . . .
C6F C 0.1938(3) 0.4339(4) 0.3081(3) 0.102(3) Uani 1 1 d D U . . .
H6F H 0.205083 0.409737 0.301292 0.122 Uiso 1 1 calc R U . . .
C7F C 0.2566(3) 0.4674(4) 0.3115(3) 0.101(3) Uani 1 1 d D U . . .
C8F C 0.2854(3) 0.4448(4) 0.3315(3) 0.109(4) Uani 1 1 d D U . . .
H8F H 0.277011 0.430112 0.347169 0.131 Uiso 1 1 calc R U . . .
C9F C 0.3258(3) 0.4431(4) 0.3292(3) 0.103(3) Uani 1 1 d D U . . .
H9F H 0.345047 0.427589 0.343300 0.124 Uiso 1 1 calc R U . . .
C10F C 0.3388(3) 0.4645(4) 0.3060(3) 0.101(3) Uani 1 1 d D U . . .
C11F C 0.3094(3) 0.4843(4) 0.2854(3) 0.106(3) Uani 1 1 d D U . . .
H11F H 0.317300 0.497437 0.268924 0.127 Uiso 1 1 calc R U . . .
C12F C 0.2689(4) 0.4859(4) 0.2875(3) 0.109(3) Uani 1 1 d D U . . .
H12F H 0.249362 0.499733 0.272566 0.130 Uiso 1 1 calc R U . . .
C13F C 0.5811(3) 0.4739(4) 0.3102(2) 0.094(3) Uani 1 1 d D U . . .
C14F C 0.5936(4) 0.4597(4) 0.2846(3) 0.104(3) Uani 1 1 d D U . . .
H14F H 0.573940 0.448772 0.268348 0.124 Uiso 1 1 calc R U . . .
C15F C 0.6339(3) 0.4616(4) 0.2831(3) 0.101(3) Uani 1 1 d D U . . .
H15F H 0.642408 0.450622 0.266187 0.121 Uiso 1 1 calc R U . . .
C16F C 0.6622(3) 0.4792(4) 0.3058(3) 0.096(3) Uani 1 1 d D U . . .
C17F C 0.6506(3) 0.4968(4) 0.3304(3) 0.095(3) Uani 1 1 d D U . . .
H17F H 0.669581 0.511949 0.344946 0.114 Uiso 1 1 calc R U . . .
C18F C 0.6099(3) 0.4914(3) 0.3330(3) 0.093(3) Uani 1 1 d D U . . .
H18F H 0.601937 0.500012 0.350750 0.112 Uiso 1 1 calc R U . . .
C19F C 0.7178(4) 0.5191(4) 0.2989(4) 0.119(4) Uani 1 1 d D U . . .
H19F H 0.700434 0.542720 0.297135 0.143 Uiso 1 1 calc R U . . .
C20F C 0.7616(4) 0.5221(4) 0.2971(4) 0.122(4) Uani 1 1 d D U . . .
C21F C 0.7813(5) 0.5593(5) 0.2941(5) 0.145(5) Uani 1 1 d D U . . .
H21F H 0.766546 0.584558 0.292736 0.174 Uiso 1 1 calc R U . . .
C22F C 0.8217(5) 0.5592(5) 0.2930(5) 0.155(5) Uani 1 1 d D U . . .
H22F H 0.835841 0.584213 0.291077 0.186 Uiso 1 1 calc R U . . .
C23F C 0.8414(5) 0.5218(5) 0.2949(4) 0.140(4) Uani 1 1 d D U . . .
H23F H 0.869092 0.520288 0.292905 0.168 Uiso 1 1 calc R U . . .
C24F C 0.8204(4) 0.4858(5) 0.2998(3) 0.123(4) Uani 1 1 d D U . . .
H24F H 0.835343 0.460593 0.302842 0.147 Uiso 1 1 calc R U . . .
C25F C 0.4681(3) 0.5625(3) 0.3219(3) 0.090(3) Uani 1 1 d D U . . .
C26F C 0.3975(4) 0.5375(3) 0.3164(3) 0.103(3) Uani 1 1 d D U . . .
C27F C 0.4104(3) 0.4959(3) 0.3095(3) 0.096(3) Uani 1 1 d D U . . .
C28F C 0.3833(3) 0.4623(4) 0.3054(3) 0.111(3) Uani 1 1 d D U . . .
C29F C 0.3974(4) 0.4237(4) 0.2996(4) 0.130(4) Uani 1 1 d D U . . .
H29F H 0.378293 0.401876 0.293549 0.156 Uiso 1 1 calc R U . . .
C30F C 0.4387(4) 0.4163(4) 0.3024(4) 0.133(4) Uani 1 1 d D U . . .
C31F C 0.4513(4) 0.3745(4) 0.2947(5) 0.151(5) Uani 1 1 d D U . . .
C32F C 0.5231(4) 0.3988(4) 0.3034(4) 0.125(4) Uani 1 1 d D U . . .
C33F C 0.5090(3) 0.4418(3) 0.3057(3) 0.108(3) Uani 1 1 d D U . . .
C34F C 0.5372(3) 0.4745(3) 0.3119(3) 0.095(3) Uani 1 1 d D U . . .
C35F C 0.5221(3) 0.5132(3) 0.3178(3) 0.093(3) Uani 1 1 d D U . . .
H35F H 0.540926 0.535434 0.322913 0.111 Uiso 1 1 calc R U . . .
C36F C 0.4813(3) 0.5206(3) 0.3165(2) 0.092(3) Uani 1 1 d D U . . .
C37F C 0.4530(3) 0.4889(3) 0.3108(3) 0.092(3) Uani 1 1 d D U . . .
C38F C 0.4681(3) 0.4482(3) 0.3076(3) 0.107(3) Uani 1 1 d D U . . .
C39F C 0.4121(4) 0.6093(3) 0.3282(3) 0.099(3) Uani 1 1 d D U . . .
H39K H 0.390810 0.605193 0.340014 0.119 Uiso 1 1 calc R U . . .
H39L H 0.434870 0.625199 0.340598 0.119 Uiso 1 1 calc R U . . .
C40F C 0.3946(4) 0.6332(4) 0.3011(3) 0.106(3) Uani 1 1 d D U . . .
H40K H 0.378128 0.614165 0.286378 0.127 Uiso 1 1 calc R U . . .
H40L H 0.417496 0.643426 0.292483 0.127 Uiso 1 1 calc R U . . .
C41F C 0.3531(5) 0.6894(5) 0.2757(3) 0.134(5) Uani 1 1 d D U . . .
H41P H 0.330281 0.673210 0.264070 0.201 Uiso 1 1 calc R U . . .
H41Q H 0.375369 0.690691 0.264815 0.201 Uiso 1 1 calc R U . . .
H41R H 0.343586 0.717395 0.278681 0.201 Uiso 1 1 calc R U . . .
C42F C 0.3929(6) 0.6995(5) 0.3267(4) 0.146(5) Uani 1 1 d D U . . .
H42P H 0.381448 0.727321 0.322992 0.219 Uiso 1 1 calc R U . . .
H42Q H 0.421425 0.699434 0.324322 0.219 Uiso 1 1 calc R U . . .
H42R H 0.392113 0.691052 0.347163 0.219 Uiso 1 1 calc R U . . .
C43F C 0.3339(5) 0.6563(6) 0.3192(4) 0.146(6) Uani 1 1 d D U . . .
H43P H 0.314250 0.678960 0.318362 0.219 Uiso 1 1 calc R U . . .
H43Q H 0.345137 0.648910 0.340111 0.219 Uiso 1 1 calc R U . . .
H43R H 0.320014 0.632201 0.308609 0.219 Uiso 1 1 calc R U . . .
C44F C 0.5068(7) 0.3262(4) 0.2895(5) 0.169(6) Uani 1 1 d D U . . .
H44K H 0.532063 0.327387 0.281495 0.203 Uiso 1 1 calc R U . . .
H44L H 0.485115 0.312283 0.274552 0.203 Uiso 1 1 calc R U . . .
C45F C 0.5147(9) 0.3024(6) 0.3186(5) 0.203(7) Uani 1 1 d D U . . .
H45K H 0.534020 0.319347 0.333219 0.243 Uiso 1 1 calc R U . . .
H45L H 0.488451 0.302135 0.325396 0.243 Uiso 1 1 calc R U . . .
C46F C 0.4890(11) 0.2358(11) 0.3199(10) 0.324(15) Uani 1 1 d D U . . .
H46P H 0.495976 0.206389 0.321760 0.485 Uiso 1 1 calc R U . . .
H46Q H 0.475958 0.244082 0.336233 0.485 Uiso 1 1 calc R U . . .
H46R H 0.470104 0.240839 0.300716 0.485 Uiso 1 1 calc R U . . .
C47F C 0.5446(10) 0.2418(7) 0.2950(6) 0.233(10) Uani 1 1 d D U . . .
H47P H 0.520833 0.231979 0.280151 0.349 Uiso 1 1 calc R U . . .
H47Q H 0.562622 0.218471 0.302316 0.349 Uiso 1 1 calc R U . . .
H47R H 0.559672 0.262247 0.285719 0.349 Uiso 1 1 calc R U . . .
C48F C 0.5550(10) 0.2457(6) 0.3493(5) 0.235(11) Uani 1 1 d D U . . .
H48P H 0.562074 0.216815 0.346319 0.352 Uiso 1 1 calc R U . . .
H48Q H 0.580250 0.262044 0.354908 0.352 Uiso 1 1 calc R U . . .
H48R H 0.539707 0.247250 0.365323 0.352 Uiso 1 1 calc R U . . .
S1G S 0.27134(19) 0.3107(2) 0.64241(13) 0.1107(16) Uani 0.6 1 d . U P . .
S2G S 0.3439(2) 0.28111(18) 0.62827(14) 0.1115(16) Uani 0.6 1 d . U P . .
F1G F 0.2543(6) 0.3234(6) 0.6961(4) 0.159(5) Uiso 0.6 1 d . U P . .
F2G F 0.3148(6) 0.2961(6) 0.6960(4) 0.165(6) Uiso 0.6 1 d . U P . .
F3G F 0.3036(5) 0.3580(5) 0.6854(4) 0.153(5) Uiso 0.6 1 d . U P . .
F4G F 0.2888(4) 0.2425(4) 0.5864(3) 0.131(4) Uiso 0.6 1 d . U P . .
F5G F 0.3531(5) 0.2317(5) 0.5864(3) 0.138(4) Uiso 0.6 1 d . U P . .
F6G F 0.3268(4) 0.2888(4) 0.5711(3) 0.124(4) Uiso 0.6 1 d . U P . .
O1G O 0.2551(6) 0.2682(6) 0.6404(4) 0.140(5) Uiso 0.6 1 d . U P . .
O2G O 0.2435(6) 0.3429(6) 0.6316(4) 0.138(5) Uiso 0.6 1 d . U P . .
O3G O 0.3452(6) 0.2468(7) 0.6485(5) 0.153(6) Uiso 0.6 1 d . U P . .
O4G O 0.3811(5) 0.2992(5) 0.6253(3) 0.114(4) Uiso 0.6 1 d . U P . .
N1G N 0.3098(5) 0.3139(5) 0.6301(3) 0.093(4) Uiso 0.6 1 d . U P . .
C1G C 0.2862(8) 0.3226(8) 0.6808(6) 0.122(6) Uiso 0.6 1 d . U P . .
C2G C 0.3315(7) 0.2626(7) 0.5923(5) 0.103(5) Uiso 0.6 1 d . U P . .
S1H S 0.45328(19) 0.55744(18) 0.22850(14) 0.1240(18) Uani 0.65 1 d D U P . .
S2H S 0.46899(18) 0.63238(17) 0.20305(13) 0.1136(15) Uani 0.65 1 d D U P . .
F1H F 0.4874(12) 0.4842(8) 0.2239(9) 0.326(16) Uiso 0.65 1 d D U P . .
F2H F 0.5278(6) 0.5313(7) 0.2451(5) 0.208(7) Uiso 0.65 1 d D U P . .
F3H F 0.5163(8) 0.5364(8) 0.2032(5) 0.233(9) Uiso 0.65 1 d D U P . .
F4H F 0.4271(4) 0.6710(4) 0.2375(3) 0.141(4) Uiso 0.65 1 d D U P . .
F5H F 0.3917(6) 0.6516(7) 0.1981(5) 0.201(7) Uiso 0.65 1 d D U P . .
F6H F 0.4319(8) 0.7045(7) 0.2001(5) 0.225(8) Uiso 0.65 1 d D U P . .
C1H C 0.4954(6) 0.5243(7) 0.2226(5) 0.145(7) Uiso 0.65 1 d D U P A .
O3H O 0.4633(4) 0.6289(4) 0.1723(2) 0.101(3) Uiso 0.65 1 d D U P A .
O4H O 0.5047(5) 0.6577(6) 0.2157(5) 0.172(7) Uiso 0.65 1 d D U P A .
C2H C 0.4266(5) 0.6659(5) 0.2083(4) 0.114(6) Uiso 0.65 1 d D U P A .
N1H N 0.4752(8) 0.6021(5) 0.2318(4) 0.107(7) Uiso 0.3 1 d D U P A 1
O1H O 0.4279(9) 0.5519(10) 0.1985(5) 0.137(10) Uiso 0.3 1 d D U P A 1
O2H O 0.4374(10) 0.5444(10) 0.2529(6) 0.126(9) Uiso 0.3 1 d D U P A 1
O1HH O 0.4166(6) 0.5364(7) 0.2306(6) 0.119(7) Uiso 0.35 1 d D U P A 2
O2HH O 0.4734(8) 0.5762(8) 0.2568(4) 0.133(8) Uiso 0.35 1 d D U P A 2
N1HH N 0.4408(7) 0.5912(6) 0.2029(5) 0.105(6) Uiso 0.35 1 d D U P A 2
B1 B 0.40445(16) 0.4759(2) 0.48746(17) 0.140(4) Uani 1 1 d G U . . .
H1 H 0.387789 0.452410 0.471336 0.168 Uiso 1 1 calc R U . . .
B2 B 0.45480(19) 0.5463(2) 0.53659(16) 0.144(4) Uani 1 1 d G U . . .
H2 H 0.471394 0.569675 0.552761 0.172 Uiso 1 1 calc R U . . .
B3 B 0.38266(18) 0.4973(2) 0.51600(18) 0.151(4) Uani 1 1 d G U . . .
H3 H 0.351415 0.487877 0.518880 0.182 Uiso 1 1 calc R U . . .
B4 B 0.38985(17) 0.5284(2) 0.48595(18) 0.151(4) Uani 1 1 d G U . . .
H4 H 0.363332 0.540065 0.468664 0.181 Uiso 1 1 calc R U . . .
B5 B 0.43681(17) 0.51338(18) 0.47693(14) 0.141(4) Uani 1 1 d G U . . .
H5 H 0.441699 0.515075 0.453525 0.169 Uiso 1 1 calc R U . . .
B6 B 0.45800(16) 0.47364(16) 0.50122(14) 0.141(4) Uani 1 1 d G U . . .
H6 H 0.477007 0.448533 0.494152 0.169 Uiso 1 1 calc R U . . .
B7 B 0.42479(18) 0.4661(2) 0.52449(16) 0.155(4) Uani 1 1 d G U . . .
H7 H 0.421387 0.434232 0.533275 0.186 Uiso 1 1 calc R U . . .
B8 B 0.4225(2) 0.5080(2) 0.54714(16) 0.168(5) Uani 1 1 d G U . . .
H8 H 0.417714 0.505772 0.570548 0.202 Uiso 1 1 calc R U . . .
B9 B 0.40116(19) 0.5484(2) 0.52265(19) 0.158(5) Uani 1 1 d G U . . .
H9 H 0.382072 0.573417 0.529719 0.190 Uiso 1 1 calc R U . . .
B10 B 0.43468(18) 0.55858(17) 0.49847(17) 0.148(4) Uani 1 1 d G U . . .
H10 H 0.438050 0.590239 0.489387 0.177 Uiso 1 1 calc R U . . .
B11 B 0.47671(17) 0.52425(16) 0.50813(13) 0.131(4) Uani 1 1 d G U . . .
H11 H 0.508215 0.533115 0.505542 0.158 Uiso 1 1 calc R U . . .
B12 B 0.46919(18) 0.4932(2) 0.53835(13) 0.155(5) Uani 1 1 d G U . . .
H12 H 0.495236 0.481014 0.555840 0.186 Uiso 1 1 calc R U . . .
B13 B 0.69673(17) 0.5285(3) 0.5135(2) 0.190(5) Uani 1 1 d G U . . .
H13 H 0.727653 0.542139 0.513730 0.229 Uiso 1 1 calc R U . . .
B14 B 0.60328(16) 0.4869(2) 0.51243(16) 0.180(5) Uani 1 1 d G U . . .
H14 H 0.572320 0.473326 0.512133 0.215 Uiso 1 1 calc R U . . .
B15 B 0.65476(19) 0.5356(3) 0.4831(2) 0.181(5) Uani 1 1 d G U . . .
H15 H 0.657901 0.553968 0.462955 0.217 Uiso 1 1 calc R U . . .
B16 B 0.65457(19) 0.5591(3) 0.5178(2) 0.188(5) Uani 1 1 d G U . . .
H16 H 0.657407 0.593441 0.520886 0.225 Uiso 1 1 calc R U . . .
B17 B 0.67715(17) 0.5239(3) 0.5461(2) 0.196(6) Uani 1 1 d G U . . .
H17 H 0.695136 0.534735 0.568286 0.235 Uiso 1 1 calc R U . . .
B18 B 0.69089(16) 0.4795(3) 0.5289(2) 0.191(5) Uani 1 1 d G U . . .
H18 H 0.718192 0.460403 0.539456 0.229 Uiso 1 1 calc R U . . .
B19 B 0.67588(17) 0.4879(3) 0.4913(2) 0.188(5) Uani 1 1 d G U . . .
H19 H 0.694210 0.473809 0.476003 0.226 Uiso 1 1 calc R U . . .
B20 B 0.62340(18) 0.4912(2) 0.47973(18) 0.180(5) Uani 1 1 d G U . . .
H20 H 0.605879 0.480118 0.457483 0.217 Uiso 1 1 calc R U . . .
B21 B 0.60932(18) 0.5361(2) 0.49712(17) 0.179(5) Uani 1 1 d G U . . .
H21 H 0.582070 0.555194 0.486529 0.215 Uiso 1 1 calc R U . . .
B22 B 0.62298(17) 0.5290(3) 0.53616(17) 0.185(5) Uani 1 1 d G U . . .
H22 H 0.605029 0.543154 0.551658 0.222 Uiso 1 1 calc R U . . .
B23 B 0.64567(17) 0.4795(3) 0.54275(18) 0.191(5) Uani 1 1 d G U . . .
H23 H 0.642733 0.460568 0.562668 0.230 Uiso 1 1 calc R U . . .
B24 B 0.64569(17) 0.4561(2) 0.5078(2) 0.198(6) Uani 1 1 d G U . . .
H24 H 0.643002 0.421877 0.504145 0.237 Uiso 1 1 calc R U . . .
B25 B 0.5406(3) 0.3660(3) 0.3983(3) 0.256(8) Uani 1 1 d G U . . .
H25 H 0.559150 0.341612 0.389851 0.307 Uiso 1 1 calc R U . . .
B26 B 0.4840(2) 0.4391(3) 0.42367(16) 0.253(8) Uani 1 1 d G U . . .
H26 H 0.465362 0.463475 0.432039 0.303 Uiso 1 1 calc R U . . .
B27 B 0.4970(3) 0.3887(4) 0.3751(2) 0.252(8) Uani 1 1 d G U . . .
H27 H 0.486550 0.379260 0.351135 0.303 Uiso 1 1 calc R U . . .
B28 B 0.5418(3) 0.4183(4) 0.38758(19) 0.256(8) Uani 1 1 d G U . . .
H28 H 0.561288 0.428927 0.371950 0.307 Uiso 1 1 calc R U . . .
B29 B 0.5631(3) 0.4031(3) 0.4248(2) 0.257(8) Uani 1 1 d G U . . .
H29 H 0.596966 0.403665 0.434083 0.308 Uiso 1 1 calc R U . . .
B30 B 0.5317(3) 0.3648(2) 0.4349(3) 0.255(8) Uani 1 1 d G U . . .
H30 H 0.544406 0.339467 0.450831 0.306 Uiso 1 1 calc R U . . .
B31 B 0.4922(3) 0.3582(3) 0.4045(3) 0.256(8) Uani 1 1 d G U . . .
H31 H 0.478083 0.326818 0.399997 0.307 Uiso 1 1 calc R U . . .
B32 B 0.4615(3) 0.4013(3) 0.3972(2) 0.254(8) Uani 1 1 d G U . . .
H32 H 0.427586 0.400170 0.388001 0.304 Uiso 1 1 calc R U . . .
B33 B 0.4931(3) 0.4402(4) 0.38707(16) 0.250(8) Uani 1 1 d G U . . .
H33 H 0.480381 0.465471 0.371048 0.301 Uiso 1 1 calc R U . . .
B34 B 0.5340(2) 0.4494(3) 0.41783(16) 0.250(8) Uani 1 1 d G U . . .
H34 H 0.548586 0.480575 0.422412 0.300 Uiso 1 1 calc R U . . .
B35 B 0.5274(2) 0.4158(2) 0.44695(19) 0.259(8) Uani 1 1 d G U . . .
H35 H 0.537560 0.424767 0.471020 0.311 Uiso 1 1 calc R U . . .
B36 B 0.4824(2) 0.3863(2) 0.4342(2) 0.249(7) Uani 1 1 d G U . . .
H36 H 0.462507 0.375186 0.449396 0.299 Uiso 1 1 calc R U . . .
B49 B 0.1842(5) 0.2232(5) 0.3683(4) 0.117(4) Uani 1 1 d . U . . .
H49 H 0.182099 0.189574 0.373648 0.141 Uiso 1 1 calc R U . . .
B50 B 0.1965(6) 0.3229(6) 0.3544(4) 0.123(4) Uani 1 1 d . U . . .
H50 H 0.202094 0.356310 0.350279 0.148 Uiso 1 1 calc R U . . .
B51 B 0.2114(5) 0.2585(5) 0.3900(4) 0.103(3) Uani 1 1 d . U . . .
H51 H 0.228334 0.246643 0.412240 0.123 Uiso 1 1 calc R U . . .
B52 B 0.1614(6) 0.2640(5) 0.3881(4) 0.114(3) Uani 1 1 d . U . . .
H52 H 0.144227 0.258212 0.406161 0.137 Uiso 1 1 calc R U . . .
B53 B 0.1416(6) 0.2526(6) 0.3485(4) 0.123(4) Uani 1 1 d . U . . .
H53 H 0.110565 0.238510 0.340301 0.148 Uiso 1 1 calc R U . . .
B54 B 0.1827(6) 0.2401(6) 0.3326(4) 0.129(4) Uani 1 1 d . U . . .
H54 H 0.178757 0.217565 0.313701 0.154 Uiso 1 1 calc R U . . .
B55 B 0.2291(6) 0.2441(6) 0.3595(4) 0.120(4) Uani 1 1 d . U . . .
H55 H 0.256853 0.224711 0.359361 0.144 Uiso 1 1 calc R U . . .
B56 B 0.2315(6) 0.2941(6) 0.3712(4) 0.121(4) Uani 1 1 d . U . . .
H56 H 0.262650 0.308023 0.379372 0.146 Uiso 1 1 calc R U . . .
B57 B 0.1950(6) 0.3061(5) 0.3881(4) 0.118(3) Uani 1 1 d . U . . .
H57 H 0.200009 0.328190 0.407400 0.142 Uiso 1 1 calc R U . . .
B58 B 0.1497(6) 0.3035(5) 0.3612(4) 0.120(4) Uani 1 1 d . U . . .
H58 H 0.122720 0.324171 0.361162 0.144 Uiso 1 1 calc R U . . .
B59 B 0.1612(6) 0.2901(6) 0.3292(5) 0.130(4) Uani 1 1 d . U . . .
H59 H 0.142192 0.301741 0.307572 0.156 Uiso 1 1 calc R U . . .
B60 B 0.2160(6) 0.2854(6) 0.3345(4) 0.128(4) Uani 1 1 d . U . . .
H60 H 0.233459 0.292973 0.316880 0.154 Uiso 1 1 calc R U . . .
B61 B 0.1358(7) 0.3817(7) 0.4546(5) 0.144(4) Uani 1 1 d . U . . .
H61 H 0.141132 0.347578 0.457415 0.172 Uiso 1 1 calc R U . . .
B62 B 0.1235(8) 0.4835(6) 0.4434(5) 0.143(4) Uani 1 1 d . U . . .
H62 H 0.120684 0.517372 0.438463 0.172 Uiso 1 1 calc R U . . .
B63 B 0.1728(8) 0.4157(7) 0.4712(5) 0.141(4) Uani 1 1 d . U . . .
H63 H 0.202711 0.405378 0.485531 0.170 Uiso 1 1 calc R U . . .
B64 B 0.1250(7) 0.4132(7) 0.4826(5) 0.139(4) Uani 1 1 d . U . . .
H64 H 0.122757 0.399428 0.504593 0.167 Uiso 1 1 calc R U . . .
B65 B 0.0859(7) 0.4041(6) 0.4534(5) 0.133(4) Uani 1 1 d . U . . .
H65 H 0.057798 0.386403 0.455661 0.160 Uiso 1 1 calc R U . . .
B66 B 0.1102(7) 0.4018(6) 0.4207(5) 0.137(4) Uani 1 1 d . U . . .
H66 H 0.098500 0.381469 0.400873 0.165 Uiso 1 1 calc R U . . .
B67 B 0.1589(7) 0.4110(6) 0.4352(4) 0.132(4) Uani 1 1 d . U . . .
H67 H 0.181375 0.395388 0.423819 0.159 Uiso 1 1 calc R U . . .
B68 B 0.1716(8) 0.4575(7) 0.4476(5) 0.143(4) Uani 1 1 d . U . . .
H68 H 0.200897 0.473691 0.446365 0.172 Uiso 1 1 calc R U . . .
B69 B 0.1444(8) 0.4621(7) 0.4791(5) 0.142(4) Uani 1 1 d . U . . .
H69 H 0.154563 0.482750 0.498920 0.170 Uiso 1 1 calc R U . . .
B70 B 0.0978(8) 0.4563(6) 0.4691(5) 0.143(4) Uani 1 1 d . U . . .
H70 H 0.077957 0.473219 0.481913 0.172 Uiso 1 1 calc R U . . .
B71 B 0.0841(8) 0.4471(6) 0.4273(5) 0.141(4) Uani 1 1 d . U . . .
H71 H 0.054173 0.456465 0.412586 0.169 Uiso 1 1 calc R U . . .
B72 B 0.1303(8) 0.4502(6) 0.4169(5) 0.141(4) Uani 1 1 d . U . . .
H72 H 0.131429 0.462771 0.394250 0.169 Uiso 1 1 calc R U . . .
B73 B 0.50950(14) 0.77585(15) 0.29908(12) 0.131(4) Uani 1 1 d G U . . .
H73 H 0.534412 0.756508 0.312799 0.157 Uiso 1 1 calc R U . . .
B74 B 0.43425(16) 0.83481(15) 0.25801(13) 0.156(5) Uani 1 1 d G U . . .
H74 H 0.409290 0.854167 0.244359 0.187 Uiso 1 1 calc R U . . .
B75 B 0.46403(14) 0.78779(14) 0.31129(12) 0.134(4) Uani 1 1 d G U . . .
H75 H 0.458808 0.776398 0.333268 0.160 Uiso 1 1 calc R U . . .
B76 B 0.46220(14) 0.75454(15) 0.28055(11) 0.128(4) Uani 1 1 d G U . . .
H76 H 0.455550 0.720736 0.281853 0.153 Uiso 1 1 calc R U . . .
B77 B 0.49732(15) 0.77373(17) 0.25981(12) 0.140(4) Uani 1 1 d G U . . .
H77 H 0.514201 0.752669 0.247194 0.168 Uiso 1 1 calc R U . . .
B78 B 0.52025(15) 0.81816(17) 0.27769(13) 0.130(4) Uani 1 1 d G U . . .
H78 H 0.552581 0.826937 0.277204 0.156 Uiso 1 1 calc R U . . .
B79 B 0.49844(15) 0.82556(15) 0.30786(13) 0.127(4) Uani 1 1 d G U . . .
H79 H 0.517259 0.839845 0.328586 0.152 Uiso 1 1 calc R U . . .
B80 B 0.44701(15) 0.83716(14) 0.29757(13) 0.139(4) Uani 1 1 d G U . . .
H80 H 0.430630 0.858400 0.310419 0.166 Uiso 1 1 calc R U . . .
B81 B 0.42366(15) 0.79229(14) 0.27942(12) 0.131(4) Uani 1 1 d G U . . .
H81 H 0.391360 0.783492 0.279978 0.157 Uiso 1 1 calc R U . . .
B82 B 0.44407(15) 0.78354(16) 0.24745(12) 0.154(4) Uani 1 1 d G U . . .
H82 H 0.425592 0.768979 0.226714 0.185 Uiso 1 1 calc R U . . .
B83 B 0.48019(16) 0.82315(17) 0.24606(13) 0.150(4) Uani 1 1 d G U . . .
H83 H 0.485728 0.835088 0.224314 0.180 Uiso 1 1 calc R U . . .
B84 B 0.48179(16) 0.85639(15) 0.27703(13) 0.139(4) Uani 1 1 d G U . . .
H84 H 0.488488 0.890251 0.276271 0.166 Uiso 1 1 calc R U . . .
B85 B 0.8669(2) 0.5838(3) 0.71251(15) 0.205(6) Uani 1 1 d G U . . .
H85 H 0.862342 0.615827 0.720441 0.246 Uiso 1 1 calc R U . . .
B86 B 0.8798(2) 0.4868(3) 0.68830(17) 0.200(6) Uani 1 1 d G U . . .
H86 H 0.884278 0.454694 0.680382 0.240 Uiso 1 1 calc R U . . .
B87 B 0.8407(2) 0.5408(3) 0.72332(15) 0.196(6) Uani 1 1 d G U . . .
H87 H 0.818623 0.544392 0.738448 0.235 Uiso 1 1 calc R U . . .
B88 B 0.8942(2) 0.5457(3) 0.73638(16) 0.199(6) Uani 1 1 d G U . . .
H88 H 0.908023 0.552482 0.760388 0.239 Uiso 1 1 calc R U . . .
B89 B 0.9146(2) 0.5663(3) 0.70682(16) 0.209(6) Uani 1 1 d G U . . .
H89 H 0.942174 0.586940 0.711085 0.251 Uiso 1 1 calc R U . . .
B90 B 0.8740(2) 0.5738(3) 0.67610(15) 0.200(6) Uani 1 1 d G U . . .
H90 H 0.874290 0.599512 0.659762 0.240 Uiso 1 1 calc R U . . .
B91 B 0.8309(2) 0.5571(3) 0.68706(15) 0.192(6) Uani 1 1 d G U . . .
H91 H 0.800877 0.572553 0.677627 0.230 Uiso 1 1 calc R U . . .
B92 B 0.8317(2) 0.5047(3) 0.69374(16) 0.196(6) Uani 1 1 d G U . . .
H92 H 0.803818 0.484536 0.689272 0.235 Uiso 1 1 calc R U . . .
B93 B 0.8728(2) 0.4970(3) 0.72478(16) 0.189(6) Uani 1 1 d G U . . .
H93 H 0.872431 0.471303 0.741145 0.227 Uiso 1 1 calc R U . . .
B94 B 0.9186(2) 0.5126(3) 0.71463(17) 0.202(6) Uani 1 1 d G U . . .
H94 H 0.948817 0.497543 0.724127 0.242 Uiso 1 1 calc R U . . .
B95 B 0.9056(2) 0.5301(3) 0.67722(17) 0.205(6) Uani 1 1 d G U . . .
H95 H 0.927202 0.526654 0.661717 0.245 Uiso 1 1 calc R U . . .
B96 B 0.8518(2) 0.5250(3) 0.66432(16) 0.194(6) Uani 1 1 d G U . . .
H96 H 0.837290 0.518386 0.640413 0.232 Uiso 1 1 calc R U . . .
B97 B 0.25117(13) 0.7382(2) 0.29773(14) 0.186(6) Uani 0.9 1 d G U P . .
H97 H 0.284413 0.745405 0.306504 0.224 Uiso 0.9 1 calc R U P . .
B98 B 0.15055(14) 0.7173(2) 0.27119(17) 0.205(6) Uani 0.9 1 d G U P . .
H98 H 0.117282 0.710240 0.262468 0.246 Uiso 0.9 1 calc R U P . .
B99 B 0.21269(14) 0.7554(2) 0.31610(16) 0.190(6) Uani 0.9 1 d G U P . .
H99 H 0.220434 0.774068 0.337125 0.229 Uiso 0.9 1 calc R U P . .
B100 B 0.22436(13) 0.7023(2) 0.31534(16) 0.182(6) Uani 0.9 1 d G U P . .
H100 H 0.239831 0.685241 0.335963 0.218 Uiso 0.9 1 calc R U P . .
B101 B 0.23465(14) 0.6913(2) 0.27980(15) 0.189(6) Uani 0.9 1 d G U P . .
H101 H 0.257083 0.666808 0.276639 0.227 Uiso 0.9 1 calc R U P . .
B102 B 0.22927(14) 0.7371(2) 0.25912(15) 0.201(6) Uani 0.9 1 d G U P . .
H102 H 0.248151 0.743548 0.242144 0.241 Uiso 0.9 1 calc R U P . .
B103 B 0.21517(14) 0.7741(2) 0.28169(15) 0.198(6) Uani 0.9 1 d G U P . .
H103 H 0.225316 0.806757 0.279732 0.238 Uiso 0.9 1 calc R U P . .
B104 B 0.16745(14) 0.7648(2) 0.28897(17) 0.200(6) Uani 0.9 1 d G U P . .
H104 H 0.145340 0.789674 0.291990 0.240 Uiso 0.9 1 calc R U P . .
B105 B 0.17272(13) 0.7184(3) 0.30985(17) 0.196(6) Uani 0.9 1 d G U P . .
H105 H 0.153881 0.712029 0.326868 0.236 Uiso 0.9 1 calc R U P . .
B106 B 0.18617(14) 0.6786(2) 0.28741(17) 0.193(6) Uani 0.9 1 d G U P . .
H106 H 0.176440 0.645726 0.289371 0.231 Uiso 0.9 1 calc R U P . .
B107 B 0.18929(14) 0.7007(2) 0.25264(16) 0.213(6) Uani 0.9 1 d G U P . .
H107 H 0.181506 0.682560 0.231361 0.256 Uiso 0.9 1 calc R U P . .
B108 B 0.17750(14) 0.7540(2) 0.25363(16) 0.208(6) Uani 0.9 1 d G U P . .
H108 H 0.162147 0.771703 0.233289 0.250 Uiso 0.9 1 calc R U P . .
B109 B 0.2388(3) 0.30658(19) 0.2444(3) 0.120(11) Uiso 0.3 1 d G U P . .
H109 H 0.226492 0.277820 0.252918 0.145 Uiso 0.3 1 calc R U P . .
B110 B 0.2759(3) 0.39316(18) 0.2182(2) 0.149(12) Uiso 0.3 1 d G U P . .
H110 H 0.288294 0.421856 0.209605 0.178 Uiso 0.3 1 calc R U P . .
B111 B 0.2874(3) 0.30786(17) 0.2349(2) 0.125(11) Uiso 0.3 1 d G U P . .
H111 H 0.307445 0.279759 0.237067 0.149 Uiso 0.3 1 calc R U P . .
B112 B 0.2791(3) 0.33538(18) 0.2663(2) 0.133(11) Uiso 0.3 1 d G U P . .
H112 H 0.293846 0.325845 0.289621 0.160 Uiso 0.3 1 calc R U P . .
B113 B 0.2289(3) 0.3561(2) 0.2570(2) 0.132(11) Uiso 0.3 1 d G U P . .
H113 H 0.209948 0.360452 0.274256 0.159 Uiso 0.3 1 calc R U P . .
B114 B 0.2068(3) 0.3414(2) 0.2204(2) 0.112(10) Uiso 0.3 1 d G U P . .
H114 H 0.173062 0.335743 0.213014 0.135 Uiso 0.3 1 calc R U P . .
B115 B 0.2435(3) 0.31352(19) 0.2081(3) 0.119(11) Uiso 0.3 1 d G U P . .
H115 H 0.233745 0.287821 0.191790 0.143 Uiso 0.3 1 calc R U P . .
B116 B 0.2853(3) 0.34317(18) 0.2052(2) 0.135(12) Uiso 0.3 1 d G U P . .
H116 H 0.303901 0.338463 0.187816 0.162 Uiso 0.3 1 calc R U P . .
B117 B 0.3078(3) 0.35818(16) 0.2422(2) 0.132(11) Uiso 0.3 1 d G U P . .
H117 H 0.341561 0.363767 0.249646 0.159 Uiso 0.3 1 calc R U P . .
B118 B 0.2717(3) 0.38822(18) 0.2560(2) 0.121(11) Uiso 0.3 1 d G U P . .
H118 H 0.281221 0.413767 0.272550 0.146 Uiso 0.3 1 calc R U P . .
B119 B 0.2269(3) 0.39153(19) 0.2274(2) 0.134(11) Uiso 0.3 1 d G U P . .
H119 H 0.206582 0.419425 0.224744 0.160 Uiso 0.3 1 calc R U P . .
B120 B 0.2355(3) 0.36378(19) 0.1959(2) 0.136(12) Uiso 0.3 1 d G U P . .
H120 H 0.221088 0.372687 0.172407 0.163 Uiso 0.3 1 calc R U P . .
N1S N 0.5819(7) 0.5442(6) 0.3924(4) 0.185(7) Uani 1 1 d . U . . .
C1S C 0.5568(8) 0.5565(7) 0.4016(4) 0.160(6) Uani 1 1 d . U . . .
C2S C 0.5206(9) 0.5742(9) 0.4109(5) 0.200(9) Uani 1 1 d . U . . .
H2S1 H 0.507961 0.595172 0.396456 0.299 Uiso 1 1 calc R U . . .
H2S2 H 0.529238 0.586932 0.430702 0.299 Uiso 1 1 calc R U . . .
H2S3 H 0.500715 0.552210 0.411866 0.299 Uiso 1 1 calc R U . . .
N2S N 0.7124(8) 0.6643(8) 0.6408(6) 0.217(8) Uani 1 1 d . U . . .
C3S C 0.7045(7) 0.6919(8) 0.6574(5) 0.169(7) Uani 1 1 d . U . . .
C4S C 0.6916(6) 0.7187(8) 0.6762(5) 0.167(7) Uani 1 1 d . U . . .
H4SA H 0.676575 0.741548 0.664699 0.250 Uiso 1 1 calc R U . . .
H4SB H 0.715376 0.729721 0.690443 0.250 Uiso 1 1 calc R U . . .
H4SC H 0.673476 0.704317 0.687115 0.250 Uiso 1 1 calc R U . . .
N4S N 0.4300(7) 0.5375(9) 0.3833(5) 0.212(8) Uani 1 1 d . U . . .
C7S C 0.4115(9) 0.5050(11) 0.3907(6) 0.199(8) Uani 1 1 d . U . . .
C8S C 0.3941(10) 0.4700(10) 0.4035(6) 0.214(10) Uani 1 1 d . U . . .
H8SA H 0.403700 0.470227 0.425253 0.320 Uiso 1 1 calc R U . . .
H8SB H 0.402776 0.444301 0.395365 0.320 Uiso 1 1 calc R U . . .
H8SC H 0.364110 0.471933 0.398470 0.320 Uiso 1 1 calc R U . . .
N5S N 0.5221(7) 0.6332(5) 0.4692(5) 0.174(6) Uani 1 1 d . U . . .
C9S C 0.5302(7) 0.6233(6) 0.4941(7) 0.151(6) Uani 1 1 d . U . . .
C10S C 0.5410(6) 0.6183(8) 0.5254(6) 0.183(8) Uani 1 1 d . U . . .
H10A H 0.536799 0.644449 0.535170 0.274 Uiso 1 1 calc R U . . .
H10B H 0.569945 0.610245 0.531316 0.274 Uiso 1 1 calc R U . . .
H10C H 0.523838 0.596787 0.531518 0.274 Uiso 1 1 calc R U . . .
N6S N 0.2729(12) 0.1730(12) 0.7288(8) 0.175(11) Uiso 0.5 1 d . U P . .
C11S C 0.2963(9) 0.1792(9) 0.7127(7) 0.112(7) Uiso 0.5 1 d . U P . .
C12S C 0.3205(8) 0.1959(8) 0.6964(6) 0.100(7) Uiso 0.5 1 d . U P . .
H12G H 0.309990 0.189144 0.675291 0.150 Uiso 0.5 1 calc R U P . .
H12H H 0.348326 0.184893 0.702871 0.150 Uiso 0.5 1 calc R U P . .
H12I H 0.320978 0.225980 0.698967 0.150 Uiso 0.5 1 calc R U P . .
S2I S 0.4296(4) 0.1104(4) 0.5760(3) 0.108(4) Uani 0.25 1 d D U P . .
S1I S 0.4859(5) 0.0643(5) 0.5516(3) 0.129(4) Uani 0.25 1 d D U P . .
N1I N 0.4517(10) 0.0665(7) 0.5730(8) 0.137(10) Uiso 0.25 1 d D U P . .
F1I F 0.4500(12) 0.0023(10) 0.5162(9) 0.163(13) Uiso 0.25 1 d D U P . .
F2I F 0.4998(10) 0.0302(11) 0.5042(7) 0.144(11) Uiso 0.25 1 d D U P . .
F3I F 0.4413(13) 0.0615(13) 0.4954(9) 0.195(17) Uiso 0.25 1 d D U P . .
O1I O 0.4969(9) 0.1039(6) 0.5429(6) 0.094(8) Uiso 0.25 1 d D U P . .
O2I O 0.5142(8) 0.0351(8) 0.5673(6) 0.105(9) Uiso 0.25 1 d D U P . .
C1I C 0.4668(10) 0.0398(10) 0.5155(5) 0.123(11) Uiso 0.25 1 d D U P . .
O4I O 0.4025(11) 0.1017(13) 0.5960(8) 0.148(13) Uiso 0.25 1 d D U P . .
O3I O 0.4605(9) 0.1415(9) 0.5868(8) 0.121(10) Uiso 0.25 1 d D U P . .
C2I C 0.3973(10) 0.1362(10) 0.5443(6) 0.131(12) Uiso 0.25 1 d D U P . .
F5I F 0.3776(12) 0.1673(11) 0.5541(9) 0.168(13) Uiso 0.25 1 d D U P . .
F4I F 0.4205(13) 0.1499(14) 0.5262(9) 0.198(17) Uiso 0.25 1 d D U P . .
F6I F 0.3717(10) 0.1079(10) 0.5296(7) 0.143(11) Uiso 0.25 1 d D U P . .
S1J S 0.6239(5) 0.1234(5) 0.5242(3) 0.136(4) Uani 0.3 1 d D U P . .
S2J S 0.6433(4) 0.1312(4) 0.4677(3) 0.120(3) Uani 0.3 1 d D U P . .
C2J C 0.6558(10) 0.1862(6) 0.4689(8) 0.150(12) Uiso 0.3 1 d D U P . .
O3J O 0.6721(9) 0.1117(10) 0.4529(7) 0.148(11) Uiso 0.3 1 d D U P . .
O2J O 0.5895(10) 0.1490(12) 0.5149(10) 0.188(15) Uiso 0.3 1 d D U P . .
F3J F 0.5827(15) 0.0644(15) 0.4927(8) 0.25(2) Uiso 0.3 1 d D U P . .
F1J F 0.5774(10) 0.0643(11) 0.5388(8) 0.174(12) Uiso 0.3 1 d D U P . .
O1J O 0.6485(10) 0.1255(12) 0.5534(5) 0.155(12) Uiso 0.3 1 d D U P . .
F2J F 0.6297(9) 0.0420(9) 0.5269(7) 0.158(10) Uiso 0.3 1 d D U P . .
N1J N 0.6573(8) 0.1166(11) 0.5029(4) 0.141(9) Uiso 0.3 1 d D U P . .
C1J C 0.6017(10) 0.0712(7) 0.5213(8) 0.147(12) Uiso 0.3 1 d D U P . .
F5J F 0.6924(9) 0.1911(10) 0.4866(7) 0.162(11) Uiso 0.3 1 d D U P . .
O4J O 0.6015(6) 0.1245(11) 0.4554(8) 0.152(11) Uiso 0.3 1 d D U P . .
F4J F 0.6586(14) 0.1982(13) 0.4420(7) 0.207(16) Uiso 0.3 1 d D U P . .
F6J F 0.6343(9) 0.2089(8) 0.4847(6) 0.139(9) Uiso 0.3 1 d D U P . .
S1K S 0.6677(3) 0.6064(3) 0.2424(3) 0.106(3) Uani 0.4 1 d D U P B 1
S2K S 0.7349(4) 0.6338(4) 0.2194(3) 0.127(3) Uani 0.4 1 d D U P B 1
O2K O 0.6425(6) 0.6356(6) 0.2252(4) 0.091(5) Uiso 0.4 1 d D U P B 1
O1K O 0.6641(7) 0.5984(7) 0.2723(4) 0.116(6) Uiso 0.4 1 d D U P B 1
N1K N 0.7160(5) 0.6067(7) 0.2431(5) 0.120(6) Uiso 0.4 1 d D U P B 1
F1K F 0.6544(6) 0.5577(6) 0.1959(4) 0.105(5) Uiso 0.4 1 d D U P B 1
F3K F 0.6135(5) 0.5517(6) 0.2233(5) 0.110(5) Uiso 0.4 1 d D U P B 1
F2K F 0.6760(5) 0.5247(5) 0.2375(4) 0.104(5) Uiso 0.4 1 d D U P B 1
O4K O 0.7064(9) 0.6499(10) 0.1947(5) 0.140(11) Uiso 0.4 1 d D U P B 1
F5K F 0.7296(8) 0.6919(9) 0.2564(7) 0.159(9) Uiso 0.4 1 d D U P B 1
F6K F 0.7805(9) 0.7014(9) 0.2327(7) 0.192(10) Uiso 0.4 1 d D U P B 1
F4K F 0.7855(9) 0.6572(9) 0.2679(6) 0.185(10) Uiso 0.4 1 d D U P B 1
O3K O 0.7690(7) 0.6101(8) 0.2139(6) 0.153(9) Uiso 0.4 1 d D U P B 1
C1K C 0.6525(7) 0.5557(5) 0.2251(5) 0.097(6) Uiso 0.4 1 d D U P B 1
C2K C 0.7589(9) 0.6752(7) 0.2448(6) 0.156(10) Uiso 0.4 1 d D U P B 1
S1M S 0.6755(4) 0.5424(3) 0.2056(2) 0.099(3) Uani 0.3 1 d D U P C 2
F1M F 0.5977(7) 0.5268(7) 0.1896(5) 0.113(7) Uiso 0.3 1 d D U P C 2
O2M O 0.6791(10) 0.5250(9) 0.1776(5) 0.124(9) Uiso 0.3 1 d D U P C 2
F2M F 0.6323(7) 0.4789(6) 0.2132(5) 0.102(6) Uiso 0.3 1 d D U P C 2
S2M S 0.6712(4) 0.6232(4) 0.2282(3) 0.098(3) Uani 0.3 1 d D U P C 2
C1M C 0.6279(6) 0.5198(7) 0.2120(6) 0.104(9) Uiso 0.3 1 d D U P C 2
O1M O 0.7052(6) 0.5322(7) 0.2319(4) 0.086(6) Uiso 0.3 1 d D U P C 2
N1M N 0.6649(8) 0.5912(5) 0.1999(4) 0.089(6) Uiso 0.3 1 d D U P C 2
O3M O 0.6413(7) 0.6547(8) 0.2208(6) 0.100(8) Uiso 0.3 1 d D U P C 2
F3M F 0.6184(6) 0.5350(7) 0.2361(5) 0.086(5) Uiso 0.3 1 d D U P C 2
O4M O 0.6784(10) 0.6052(10) 0.2571(5) 0.104(10) Uiso 0.3 1 d D U P C 2
F5M F 0.7490(9) 0.6199(9) 0.2293(8) 0.132(11) Uiso 0.3 1 d D U P C 2
F4M F 0.7162(9) 0.6636(9) 0.1986(5) 0.111(8) Uiso 0.3 1 d D U P C 2
C2M C 0.7200(6) 0.6481(9) 0.2264(7) 0.125(9) Uiso 0.3 1 d D U P C 2
F6M F 0.7286(12) 0.6793(11) 0.2456(8) 0.167(12) Uiso 0.3 1 d D U P C 2
N1L N 0.5226(6) 0.6590(5) 0.6975(5) 0.133(6) Uiso 0.5 1 d D U P . .
S2L S 0.5451(3) 0.6253(3) 0.7216(2) 0.147(3) Uani 0.5 1 d D U P D .
O3L O 0.5131(5) 0.6075(5) 0.7338(4) 0.108(5) Uiso 0.5 1 d D U P . .
F4L F 0.5249(7) 0.5736(7) 0.6783(5) 0.175(7) Uiso 0.5 1 d D U P D .
F5L F 0.5864(6) 0.5973(6) 0.6829(4) 0.157(6) Uiso 0.5 1 d D U P D .
F6L F 0.5748(7) 0.5546(6) 0.7146(5) 0.161(6) Uiso 0.5 1 d D U P D .
O4L O 0.5839(5) 0.6344(7) 0.7410(4) 0.139(6) Uiso 0.5 1 d D U P . .
C2L C 0.5589(8) 0.5852(7) 0.6975(5) 0.153(9) Uiso 0.5 1 d D U P . .
S1L S 0.5507(3) 0.6982(3) 0.6910(2) 0.122(3) Uani 0.4 1 d D U P D 1
O2L O 0.5943(5) 0.6936(7) 0.6966(5) 0.117(6) Uiso 0.4 1 d D U P D 1
O1L O 0.5293(8) 0.7146(8) 0.6630(4) 0.135(7) Uiso 0.4 1 d D U P D 1
C1L C 0.5408(9) 0.7354(7) 0.7187(5) 0.145(6) Uiso 0.4 1 d D U P D 1
F1L F 0.4998(8) 0.7383(10) 0.7161(7) 0.187(8) Uiso 0.4 1 d D U P D 1
F2L F 0.5478(9) 0.7744(7) 0.7152(6) 0.148(7) Uiso 0.4 1 d D U P D 1
F3L F 0.5565(11) 0.7231(10) 0.7471(6) 0.197(9) Uiso 0.4 1 d D U P D 1
S1LL S 0.5328(14) 0.7057(7) 0.6873(8) 0.137(6) Uiso 0.1 1 d D U P D 2
F3LL F 0.518(3) 0.731(3) 0.7380(16) 0.178(14) Uiso 0.1 1 d D U P D 2
F1LL F 0.571(2) 0.759(2) 0.7226(18) 0.147(14) Uiso 0.1 1 d D U P D 2
O2LL O 0.505(2) 0.717(2) 0.6604(12) 0.133(12) Uiso 0.1 1 d D U P D 2
O1LL O 0.5759(16) 0.705(2) 0.6867(19) 0.133(11) Uiso 0.1 1 d D U P D 2
F2LL F 0.512(3) 0.7777(18) 0.7044(18) 0.153(14) Uiso 0.1 1 d D U P D 2
C1LL C 0.533(2) 0.7453(13) 0.7156(12) 0.154(9) Uiso 0.1 1 d D U P D 2

loop_
_atom_site_aniso_label
_atom_site_aniso_U_11
_atom_site_aniso_U_22
_atom_site_aniso_U_33
_atom_site_aniso_U_23
_atom_site_aniso_U_13
_atom_site_aniso_U_12
Fe1 0.1031(12) 0.0938(10) 0.1002(12) 0.0113(9) 0.0354(9) 0.0163(9)
Fe2 0.0855(10) 0.1074(12) 0.1051(12) 0.0222(9) 0.0197(9) -0.0135(9)
Fe3 0.1035(12) 0.1078(12) 0.1014(12) -0.0110(9) 0.0563(10) -0.0039(10)
Fe4 0.1433(15) 0.0896(11) 0.0898(11) -0.0097(8) 0.0466(10) -0.0264(10)
O1A 0.102(5) 0.098(5) 0.104(5) 0.004(4) 0.015(4) 0.015(4)
O2A 0.094(5) 0.111(6) 0.102(5) 0.009(4) 0.028(4) 0.007(4)
O3A 0.189(10) 0.135(8) 0.114(7) -0.008(6) 0.039(7) 0.037(7)
O4A 0.114(6) 0.113(6) 0.103(6) 0.009(4) 0.022(5) -0.007(5)
N1A 0.147(9) 0.127(8) 0.109(7) -0.007(6) 0.021(6) 0.046(7)
N2A 0.122(7) 0.099(6) 0.108(7) 0.003(5) 0.047(5) 0.029(5)
N3A 0.073(5) 0.094(6) 0.126(7) 0.010(5) 0.029(5) -0.026(4)
N4A 0.092(6) 0.118(7) 0.135(7) 0.036(6) 0.041(6) 0.001(5)
N5A 0.091(5) 0.093(5) 0.092(5) 0.016(4) 0.022(4) 0.006(4)
N6A 0.135(8) 0.110(7) 0.087(5) 0.006(5) 0.026(5) 0.006(5)
N7A 0.098(6) 0.100(6) 0.101(6) 0.006(5) 0.028(5) 0.005(5)
N8A 0.186(13) 0.238(17) 0.196(15) -0.054(10) 0.073(10) -0.063(11)
C1A 0.171(12) 0.137(10) 0.125(10) -0.001(8) 0.011(9) 0.053(9)
C2A 0.223(16) 0.133(11) 0.162(12) -0.014(9) -0.008(12) 0.074(11)
C3A 0.266(18) 0.154(13) 0.185(14) -0.033(10) -0.028(13) 0.105(13)
C4A 0.250(17) 0.153(12) 0.173(13) -0.045(10) -0.020(12) 0.104(12)
C5A 0.170(11) 0.142(9) 0.131(9) -0.031(7) 0.013(8) 0.067(9)
C6A 0.154(11) 0.133(9) 0.102(8) -0.015(7) 0.023(8) 0.053(8)
C7A 0.113(7) 0.107(7) 0.088(7) 0.003(5) 0.036(6) 0.023(6)
C8A 0.114(7) 0.085(7) 0.108(8) 0.012(6) 0.033(6) 0.007(6)
C9A 0.117(8) 0.096(7) 0.084(7) 0.014(5) 0.035(6) 0.009(6)
C10A 0.111(6) 0.091(7) 0.103(7) 0.010(5) 0.028(6) -0.003(6)
C11A 0.108(7) 0.095(7) 0.104(8) 0.012(6) 0.028(6) -0.001(6)
C12A 0.106(7) 0.097(7) 0.109(8) 0.004(6) 0.027(6) 0.008(6)
C13A 0.092(6) 0.096(6) 0.081(6) 0.010(5) 0.026(5) -0.013(5)
C14A 0.085(6) 0.087(6) 0.107(7) 0.000(5) 0.022(5) -0.014(5)
C15A 0.079(6) 0.093(6) 0.102(7) 0.008(5) 0.021(5) -0.015(5)
C16A 0.084(6) 0.097(6) 0.102(7) 0.012(5) 0.017(5) -0.019(5)
C17A 0.094(7) 0.082(6) 0.093(7) 0.006(5) 0.016(5) -0.021(5)
C18A 0.086(7) 0.105(6) 0.097(7) 0.007(6) 0.015(5) -0.017(5)
C19A 0.100(8) 0.123(9) 0.107(8) 0.023(6) 0.039(6) 0.004(6)
C20A 0.123(9) 0.121(8) 0.140(8) 0.029(7) 0.048(7) 0.013(7)
C21A 0.160(12) 0.152(12) 0.185(12) 0.016(9) 0.068(10) 0.038(9)
C22A 0.191(14) 0.129(11) 0.205(13) 0.032(11) 0.077(12) 0.034(10)
C23A 0.158(12) 0.128(10) 0.197(12) 0.037(10) 0.074(11) 0.031(9)
C24A 0.127(10) 0.106(9) 0.167(11) 0.041(8) 0.046(8) 0.016(7)
C25A 0.098(7) 0.092(7) 0.089(6) 0.013(5) 0.019(5) 0.009(5)
C26A 0.095(7) 0.092(7) 0.094(6) 0.009(5) 0.021(5) -0.004(5)
C27A 0.086(6) 0.077(6) 0.094(6) 0.003(5) 0.026(5) -0.008(4)
C28A 0.100(7) 0.099(7) 0.090(6) 0.001(5) 0.023(5) 0.003(5)
C29A 0.104(8) 0.102(7) 0.097(6) -0.008(6) 0.036(6) 0.000(6)
C30A 0.117(8) 0.097(7) 0.091(6) 0.001(5) 0.028(6) -0.002(6)
C31A 0.142(10) 0.099(8) 0.099(6) 0.005(6) 0.031(6) 0.011(6)
C32A 0.116(8) 0.101(7) 0.097(6) 0.010(6) 0.028(6) -0.006(6)
C33A 0.103(7) 0.079(6) 0.087(6) 0.009(5) 0.017(5) -0.011(5)
C34A 0.091(6) 0.088(6) 0.091(6) 0.009(5) 0.022(5) -0.019(5)
C35A 0.089(6) 0.071(6) 0.091(6) 0.014(5) 0.026(5) -0.011(5)
C36A 0.094(7) 0.083(6) 0.093(6) 0.008(5) 0.022(5) -0.005(5)
C37A 0.084(6) 0.085(6) 0.091(5) 0.007(5) 0.020(5) -0.009(5)
C38A 0.099(7) 0.099(7) 0.094(6) 0.010(5) 0.028(5) -0.008(5)
C39A 0.097(7) 0.118(7) 0.096(7) 0.006(6) 0.012(6) 0.001(7)
C40A 0.111(8) 0.108(7) 0.099(7) 0.012(6) 0.020(6) 0.000(7)
C41A 0.128(10) 0.149(11) 0.087(8) 0.010(7) 0.026(7) -0.011(9)
C42A 0.113(9) 0.112(7) 0.129(10) -0.002(7) 0.037(8) 0.001(7)
C43A 0.103(8) 0.140(11) 0.135(11) -0.010(9) 0.025(7) 0.017(8)
C44A 0.169(12) 0.136(10) 0.107(8) -0.004(7) 0.044(8) -0.003(9)
C45A 0.187(14) 0.242(16) 0.161(13) -0.063(11) 0.042(11) -0.043(12)
C46A 0.28(3) 0.26(3) 0.31(3) -0.04(2) 0.03(2) -0.01(2)
C47A 0.23(2) 0.34(3) 0.19(2) -0.127(19) 0.108(15) -0.11(2)
C48A 0.24(2) 0.29(3) 0.27(3) -0.034(19) 0.13(2) -0.06(2)
O1B 0.126(6) 0.111(6) 0.095(5) -0.021(4) 0.033(5) -0.034(5)
O2B 0.112(6) 0.101(6) 0.110(6) -0.008(4) 0.027(5) -0.028(5)
O3B 0.161(9) 0.122(7) 0.106(6) -0.018(5) 0.008(6) 0.020(6)
O4B 0.123(6) 0.129(7) 0.094(5) -0.033(5) 0.025(5) -0.015(5)
N1B 0.110(7) 0.115(7) 0.109(6) -0.010(5) 0.060(5) 0.002(6)
N2B 0.101(6) 0.098(6) 0.116(7) -0.021(5) 0.063(5) -0.015(5)
N3B 0.133(7) 0.086(5) 0.084(6) 0.002(4) 0.048(5) -0.014(5)
N4B 0.202(11) 0.074(5) 0.119(7) -0.004(5) 0.066(7) -0.001(6)
N5B 0.116(6) 0.092(6) 0.078(5) -0.009(4) 0.024(4) -0.027(5)
N6B 0.123(7) 0.101(6) 0.092(5) -0.017(5) 0.022(5) -0.019(5)
N7B 0.116(6) 0.112(6) 0.088(6) -0.004(5) 0.026(5) -0.011(5)
N8B 0.100(7) 0.120(7) 0.125(8) 0.022(5) 0.028(5) -0.006(5)
C1B 0.106(8) 0.128(9) 0.112(8) -0.018(6) 0.053(7) -0.005(6)
C2B 0.115(9) 0.141(10) 0.134(9) -0.019(8) 0.055(7) 0.014(7)
C3B 0.098(8) 0.138(10) 0.145(9) -0.010(8) 0.056(7) 0.017(8)
C4B 0.099(8) 0.138(9) 0.120(8) -0.011(7) 0.047(7) -0.004(6)
C5B 0.086(7) 0.117(8) 0.118(7) -0.007(6) 0.045(6) -0.008(6)
C6B 0.095(7) 0.122(8) 0.108(8) -0.016(6) 0.045(6) -0.016(6)
C7B 0.113(8) 0.108(7) 0.091(7) -0.023(6) 0.047(6) -0.014(6)
C8B 0.124(9) 0.130(8) 0.123(9) -0.040(7) 0.065(7) -0.057(7)
C9B 0.129(9) 0.112(8) 0.143(10) -0.041(7) 0.064(7) -0.045(7)
C10B 0.125(8) 0.100(6) 0.095(7) -0.024(6) 0.045(6) -0.025(6)
C11B 0.124(8) 0.083(6) 0.108(8) -0.011(5) 0.066(7) -0.012(6)
C12B 0.125(9) 0.099(7) 0.122(9) -0.022(6) 0.065(7) -0.017(7)
C13B 0.104(7) 0.093(6) 0.091(7) -0.001(5) 0.040(5) -0.013(5)
C14B 0.146(10) 0.108(7) 0.132(10) -0.027(7) 0.067(8) -0.033(7)
C15B 0.130(9) 0.085(6) 0.115(8) -0.020(6) 0.054(7) -0.029(6)
C16B 0.122(8) 0.079(5) 0.091(7) -0.008(5) 0.039(6) -0.016(5)
C17B 0.119(8) 0.091(6) 0.092(7) 0.002(5) 0.053(6) -0.022(6)
C18B 0.116(8) 0.093(6) 0.086(7) -0.013(5) 0.038(6) -0.030(6)
C19B 0.165(11) 0.098(7) 0.090(7) -0.002(5) 0.046(7) 0.002(7)
C20B 0.202(12) 0.090(7) 0.112(7) 0.001(6) 0.085(8) 0.017(7)
C21B 0.237(15) 0.106(8) 0.136(10) 0.012(7) 0.101(10) 0.038(9)
C22B 0.297(18) 0.116(10) 0.148(10) 0.004(9) 0.087(12) 0.054(12)
C23B 0.279(18) 0.122(10) 0.142(10) 0.003(9) 0.089(12) 0.025(11)
C24B 0.220(14) 0.101(8) 0.130(9) -0.016(7) 0.084(10) -0.001(9)
C25B 0.111(7) 0.091(7) 0.081(6) 0.002(5) 0.028(5) -0.026(6)
C26B 0.116(7) 0.086(7) 0.081(6) -0.009(5) 0.030(5) -0.028(5)
C27B 0.120(7) 0.089(6) 0.078(5) -0.006(5) 0.034(5) -0.020(5)
C28B 0.125(8) 0.087(6) 0.086(6) -0.006(5) 0.036(5) -0.012(5)
C29B 0.123(8) 0.086(7) 0.090(6) -0.007(5) 0.017(6) -0.012(6)
C30B 0.128(8) 0.083(6) 0.085(6) -0.005(5) 0.025(5) -0.019(5)
C31B 0.131(9) 0.088(7) 0.092(7) -0.005(5) 0.012(6) -0.008(6)
C32B 0.112(7) 0.095(7) 0.085(6) -0.015(5) 0.031(5) -0.017(6)
C33B 0.114(7) 0.080(6) 0.088(6) -0.009(5) 0.035(5) -0.025(5)
C34B 0.121(7) 0.080(6) 0.087(6) -0.001(5) 0.033(5) -0.014(5)
C35B 0.107(7) 0.089(6) 0.085(6) -0.010(5) 0.036(5) -0.029(6)
C36B 0.116(7) 0.087(6) 0.079(6) -0.005(5) 0.031(5) -0.028(5)
C37B 0.119(7) 0.080(6) 0.077(5) -0.005(5) 0.031(5) -0.022(5)
C38B 0.120(7) 0.070(5) 0.076(5) -0.007(4) 0.036(5) -0.027(5)
C39B 0.110(8) 0.104(7) 0.076(6) -0.011(5) 0.022(5) -0.020(6)
C40B 0.100(7) 0.099(7) 0.076(6) -0.008(5) 0.021(5) -0.015(6)
C41B 0.165(13) 0.133(9) 0.095(9) -0.013(7) 0.001(8) -0.033(9)
C42B 0.115(9) 0.126(9) 0.090(8) 0.011(6) 0.021(7) -0.001(7)
C43B 0.111(9) 0.149(12) 0.167(14) 0.040(10) 0.043(9) -0.010(8)
C44B 0.125(9) 0.094(7) 0.102(7) -0.004(6) 0.018(6) -0.009(7)
C45B 0.119(9) 0.111(8) 0.115(8) 0.006(6) 0.029(6) -0.003(7)
C46B 0.185(17) 0.214(17) 0.140(14) 0.025(12) -0.007(11) -0.080(14)
C47B 0.23(2) 0.165(14) 0.204(19) 0.045(12) 0.119(15) 0.053(13)
C48B 0.144(11) 0.114(10) 0.121(10) 0.014(7) 0.031(8) -0.007(8)
O1C 0.137(8) 0.149(8) 0.148(8) 0.022(6) 0.071(6) -0.008(6)
O2C 0.226(14) 0.33(2) 0.147(9) -0.044(11) 0.083(9) -0.157(15)
O3C 0.181(11) 0.220(13) 0.129(8) 0.025(9) 0.023(7) -0.053(10)
O4C 0.178(10) 0.152(8) 0.121(7) -0.001(6) 0.069(7) -0.032(7)
N1C 0.099(6) 0.092(6) 0.101(6) 0.012(5) 0.037(5) 0.005(5)
N2C 0.094(6) 0.121(7) 0.104(6) 0.019(5) 0.043(5) 0.026(6)
N3C 0.090(6) 0.099(6) 0.092(5) -0.015(4) 0.032(4) 0.009(5)
N4C 0.108(7) 0.130(7) 0.109(7) -0.007(5) 0.060(6) 0.000(5)
N5C 0.152(9) 0.156(9) 0.147(7) 0.023(8) 0.070(7) -0.025(7)
N6C 0.157(9) 0.199(11) 0.127(7) -0.012(8) 0.045(7) -0.037(9)
N7C 0.157(10) 0.122(8) 0.267(16) -0.018(10) 0.063(11) -0.018(8)
N8C 0.127(9) 0.187(12) 0.251(14) -0.012(12) 0.060(11) 0.011(8)
C1C 0.095(7) 0.092(7) 0.104(7) 0.017(6) 0.039(5) 0.008(6)
C2C 0.096(7) 0.108(8) 0.100(7) 0.011(6) 0.033(6) 0.001(6)
C3C 0.085(7) 0.133(9) 0.115(8) 0.009(7) 0.032(6) 0.002(6)
C4C 0.095(8) 0.129(9) 0.115(7) 0.017(7) 0.032(6) -0.003(7)
C5C 0.092(7) 0.126(8) 0.108(6) 0.010(7) 0.036(5) 0.002(6)
C6C 0.090(7) 0.135(9) 0.113(7) 0.008(7) 0.042(6) 0.011(7)
C7C 0.123(8) 0.131(8) 0.106(7) 0.013(6) 0.057(6) 0.023(7)
C8C 0.169(11) 0.149(9) 0.112(9) 0.007(7) 0.066(8) 0.025(9)
C9C 0.174(11) 0.135(8) 0.105(8) 0.007(7) 0.067(8) 0.031(9)
C10C 0.133(9) 0.132(8) 0.111(8) 0.007(6) 0.055(7) 0.014(8)
C11C 0.128(9) 0.111(8) 0.118(8) 0.013(6) 0.057(7) 0.009(7)
C12C 0.111(8) 0.128(7) 0.095(7) -0.003(6) 0.041(6) 0.004(7)
C13C 0.099(7) 0.097(7) 0.111(7) -0.004(6) 0.044(5) -0.006(6)
C14C 0.115(8) 0.121(9) 0.115(8) -0.007(6) 0.059(6) 0.008(7)
C15C 0.104(7) 0.113(8) 0.111(7) -0.008(6) 0.047(6) 0.009(6)
C16C 0.100(7) 0.097(7) 0.100(6) -0.021(5) 0.051(5) 0.000(6)
C17C 0.098(7) 0.096(7) 0.117(8) 0.005(6) 0.052(6) 0.004(6)
C18C 0.105(7) 0.099(7) 0.118(8) 0.000(6) 0.057(6) -0.003(6)
C19C 0.091(7) 0.113(8) 0.097(6) -0.022(6) 0.036(6) -0.007(6)
C20C 0.107(8) 0.115(7) 0.098(6) -0.016(6) 0.051(6) 0.004(6)
C21C 0.124(9) 0.138(9) 0.101(7) -0.006(6) 0.043(6) 0.013(7)
C22C 0.150(11) 0.158(11) 0.095(8) -0.016(7) 0.049(7) -0.009(8)
C23C 0.132(10) 0.159(11) 0.103(7) -0.017(8) 0.056(7) 0.001(8)
C24C 0.116(9) 0.129(9) 0.102(7) -0.008(6) 0.057(7) 0.002(7)
C25C 0.179(12) 0.196(13) 0.131(9) 0.011(10) 0.057(9) -0.067(10)
C26C 0.140(9) 0.109(8) 0.136(8) 0.011(7) 0.077(7) 0.009(7)
C27C 0.140(8) 0.101(7) 0.121(7) 0.001(6) 0.069(6) 0.009(6)
C28C 0.126(8) 0.105(8) 0.119(7) 0.010(6) 0.055(6) 0.023(6)
C29C 0.164(10) 0.153(11) 0.108(8) -0.008(8) 0.060(8) -0.009(8)
C30C 0.147(9) 0.150(10) 0.112(7) -0.003(7) 0.057(7) -0.014(8)
C31C 0.164(11) 0.209(14) 0.125(9) 0.010(10) 0.039(8) -0.033(11)
C32C 0.149(10) 0.153(11) 0.109(8) 0.003(8) 0.057(7) -0.033(8)
C33C 0.125(8) 0.129(9) 0.111(7) 0.010(6) 0.052(6) 0.000(6)
C34C 0.130(8) 0.122(8) 0.104(6) -0.004(6) 0.056(6) -0.010(7)
C35C 0.145(10) 0.169(11) 0.105(8) 0.005(8) 0.057(7) -0.031(8)
C36C 0.145(10) 0.176(11) 0.111(7) 0.014(8) 0.052(7) -0.040(8)
C37C 0.131(8) 0.119(8) 0.113(7) 0.010(6) 0.052(6) 0.000(6)
C38C 0.130(8) 0.128(9) 0.106(6) 0.008(6) 0.057(6) -0.009(7)
C39C 0.155(10) 0.138(9) 0.170(12) -0.014(9) 0.078(9) -0.020(9)
C40C 0.158(11) 0.137(9) 0.216(15) -0.031(11) 0.067(11) -0.018(9)
C41C 0.197(19) 0.167(17) 0.281(19) 0.001(16) 0.100(16) -0.022(16)
C42C 0.185(18) 0.121(10) 0.32(3) -0.030(15) 0.026(19) -0.009(11)
C43C 0.166(14) 0.121(12) 0.33(2) -0.022(16) 0.022(16) -0.023(11)
C44C 0.130(9) 0.194(12) 0.169(13) -0.011(11) 0.043(9) -0.004(10)
C45C 0.138(11) 0.192(12) 0.169(13) -0.020(11) 0.036(10) -0.004(10)
C46C 0.155(14) 0.20(2) 0.38(3) 0.01(2) 0.060(19) 0.045(15)
C47C 0.157(17) 0.185(15) 0.28(2) -0.010(16) 0.051(17) 0.021(13)
C48C 0.180(18) 0.21(2) 0.252(17) -0.029(16) 0.086(16) 0.012(16)
O1D 0.108(6) 0.111(6) 0.264(13) 0.058(7) 0.088(7) 0.018(5)
O2D 0.107(7) 0.130(8) 0.40(2) 0.106(11) 0.034(10) -0.020(6)
O3D 0.104(6) 0.108(6) 0.167(8) 0.007(6) 0.039(6) -0.010(5)
O4D 0.130(7) 0.092(5) 0.124(7) 0.005(5) 0.037(5) -0.010(5)
N1D 0.099(6) 0.084(5) 0.103(6) 0.014(5) 0.021(5) 0.014(4)
N2D 0.099(6) 0.085(5) 0.090(6) 0.012(4) 0.035(5) 0.001(4)
N3D 0.123(7) 0.096(5) 0.090(6) -0.005(5) 0.041(5) -0.024(5)
N4D 0.150(8) 0.105(6) 0.105(7) 0.006(6) 0.058(6) -0.031(6)
N5D 0.118(7) 0.121(7) 0.326(15) 0.065(9) 0.060(9) -0.002(6)
N6D 0.114(6) 0.091(5) 0.123(7) 0.012(5) 0.041(6) 0.000(5)
N7D 0.146(12) 0.204(13) 0.242(15) -0.090(12) 0.070(10) -0.005(9)
N8D 0.242(14) 0.141(10) 0.170(12) 0.004(8) 0.082(10) 0.062(10)
C1D 0.140(9) 0.081(6) 0.105(8) 0.011(6) 0.035(7) -0.004(6)
C2D 0.138(9) 0.089(7) 0.118(9) 0.007(7) 0.028(8) -0.010(6)
C3D 0.109(8) 0.113(7) 0.107(8) 0.013(7) 0.015(7) -0.008(6)
C4D 0.104(7) 0.109(7) 0.090(7) 0.012(6) 0.019(6) 0.002(6)
C5D 0.093(6) 0.088(6) 0.091(7) 0.006(5) 0.013(5) 0.007(5)
C6D 0.095(7) 0.093(6) 0.094(7) 0.016(5) 0.036(6) 0.007(5)
C7D 0.097(7) 0.089(6) 0.095(7) 0.002(5) 0.041(5) 0.003(5)
C8D 0.106(8) 0.095(6) 0.100(7) 0.004(6) 0.029(6) -0.007(6)
C9D 0.104(8) 0.089(6) 0.104(7) 0.018(5) 0.023(6) -0.006(6)
C10D 0.094(7) 0.097(6) 0.111(7) 0.012(5) 0.027(6) 0.002(5)
C11D 0.093(7) 0.106(7) 0.106(8) 0.013(6) 0.028(6) 0.014(6)
C12D 0.105(8) 0.100(7) 0.106(8) 0.015(6) 0.028(6) 0.005(6)
C13D 0.137(9) 0.097(6) 0.090(7) 0.006(5) 0.038(6) -0.019(6)
C14D 0.145(10) 0.098(6) 0.099(8) 0.012(5) 0.060(7) -0.022(7)
C15D 0.140(9) 0.101(7) 0.091(7) -0.003(6) 0.045(6) -0.030(7)
C16D 0.114(7) 0.095(6) 0.071(6) -0.002(5) 0.030(5) -0.026(6)
C17D 0.114(8) 0.106(6) 0.069(6) -0.007(5) 0.018(6) -0.025(6)
C18D 0.133(9) 0.102(6) 0.087(7) -0.009(6) 0.034(6) -0.025(7)
C19D 0.120(8) 0.100(7) 0.112(8) 0.008(6) 0.043(7) -0.019(6)
C20D 0.134(9) 0.106(7) 0.112(8) 0.009(7) 0.042(7) -0.032(6)
C21D 0.148(10) 0.124(8) 0.146(11) 0.009(8) 0.059(8) -0.043(8)
C22D 0.155(11) 0.122(9) 0.149(11) 0.012(9) 0.050(9) -0.046(8)
C23D 0.160(11) 0.118(9) 0.151(11) 0.003(9) 0.050(9) -0.054(8)
C24D 0.152(10) 0.102(7) 0.118(9) -0.010(7) 0.045(8) -0.036(7)
C25D 0.104(8) 0.117(8) 0.294(16) 0.065(11) 0.041(10) -0.011(6)
C26D 0.108(7) 0.107(7) 0.247(14) 0.049(9) 0.059(9) 0.003(6)
C27D 0.106(7) 0.094(6) 0.160(10) 0.032(7) 0.046(7) -0.002(5)
C28D 0.094(6) 0.092(6) 0.116(8) 0.023(6) 0.039(6) -0.003(5)
C29D 0.084(6) 0.090(6) 0.113(8) 0.008(6) 0.026(6) -0.004(5)
C30D 0.092(6) 0.082(5) 0.103(7) 0.010(5) 0.018(6) -0.005(5)
C31D 0.100(7) 0.083(6) 0.117(8) -0.012(6) 0.028(6) -0.005(5)
C32D 0.124(7) 0.086(6) 0.105(8) 0.001(6) 0.042(7) 0.003(6)
C33D 0.106(6) 0.088(6) 0.104(7) 0.005(6) 0.030(6) -0.007(5)
C34D 0.119(7) 0.091(6) 0.094(7) 0.003(5) 0.035(6) -0.020(5)
C35D 0.108(7) 0.112(7) 0.131(9) 0.019(7) 0.028(7) -0.020(6)
C36D 0.093(6) 0.109(7) 0.171(11) 0.042(8) 0.021(7) -0.006(6)
C37D 0.093(6) 0.089(6) 0.143(9) 0.025(6) 0.030(7) -0.011(5)
C38D 0.093(6) 0.092(6) 0.103(7) 0.020(6) 0.023(6) -0.009(5)
C39D 0.144(11) 0.133(11) 0.282(18) 0.012(12) 0.065(11) 0.019(9)
C40D 0.171(13) 0.188(15) 0.304(19) -0.067(14) 0.071(13) -0.001(11)
C41D 0.21(2) 0.24(2) 0.37(3) 0.03(2) 0.12(2) 0.02(2)
C42D 0.21(2) 0.34(3) 0.25(2) -0.10(2) 0.050(16) 0.04(2)
C43D 0.26(3) 0.174(16) 0.29(3) -0.030(18) 0.02(2) 0.013(16)
C44D 0.124(8) 0.108(8) 0.140(9) 0.025(7) 0.052(8) 0.017(7)
C45D 0.178(12) 0.125(10) 0.142(11) 0.015(8) 0.058(9) 0.027(9)
C46D 0.37(3) 0.184(19) 0.196(17) -0.005(14) 0.128(19) 0.08(2)
C47D 0.228(18) 0.22(2) 0.24(2) -0.024(18) 0.058(16) 0.095(15)
C48D 0.33(3) 0.152(14) 0.187(19) 0.015(13) 0.110(19) 0.058(16)
O1E 0.098(6) 0.107(6) 0.163(8) -0.010(5) 0.051(5) -0.023(5)
O2E 0.131(7) 0.126(7) 0.137(7) -0.010(6) 0.063(6) -0.033(6)
O3E 0.119(6) 0.129(6) 0.107(6) -0.011(5) 0.044(5) -0.032(5)
O4E 0.123(6) 0.127(7) 0.107(6) -0.018(5) 0.051(5) -0.043(5)
N1E 0.115(7) 0.123(8) 0.117(7) 0.014(6) 0.023(6) -0.015(6)
N2E 0.093(6) 0.098(6) 0.105(6) 0.020(5) 0.026(5) -0.013(5)
N3E 0.149(8) 0.111(7) 0.094(6) -0.004(5) 0.045(6) -0.020(6)
N4E 0.157(8) 0.091(6) 0.104(7) -0.012(5) 0.044(6) -0.022(6)
N5E 0.091(6) 0.090(6) 0.127(6) 0.022(5) 0.044(5) -0.008(4)
N6E 0.113(6) 0.099(6) 0.117(6) -0.011(5) 0.050(5) -0.027(5)
N7E 0.173(11) 0.121(9) 0.223(13) 0.033(8) 0.105(10) -0.010(7)
N8E 0.117(7) 0.125(7) 0.117(7) 0.001(6) 0.030(5) -0.031(6)
C1E 0.152(12) 0.165(12) 0.115(9) 0.032(8) -0.001(8) -0.035(10)
C2E 0.178(13) 0.180(13) 0.116(9) 0.049(9) -0.012(9) -0.035(11)
C3E 0.189(14) 0.192(14) 0.126(10) 0.031(10) 0.018(9) -0.040(11)
C4E 0.159(12) 0.159(12) 0.114(9) 0.050(8) 0.014(8) -0.012(9)
C5E 0.108(8) 0.133(9) 0.112(7) 0.031(7) 0.020(6) -0.006(7)
C6E 0.105(8) 0.105(8) 0.106(7) 0.022(6) 0.026(6) -0.014(6)
C7E 0.097(6) 0.086(6) 0.110(7) 0.022(5) 0.027(5) -0.023(5)
C8E 0.086(6) 0.105(8) 0.128(8) 0.010(6) 0.044(6) -0.028(6)
C9E 0.084(7) 0.095(7) 0.130(8) 0.023(6) 0.032(6) -0.010(6)
C10E 0.094(6) 0.093(7) 0.124(8) 0.017(5) 0.044(5) -0.013(5)
C11E 0.109(7) 0.082(7) 0.136(9) 0.004(6) 0.025(6) 0.006(6)
C12E 0.113(8) 0.091(7) 0.143(9) 0.008(6) 0.028(7) -0.009(6)
C13E 0.119(8) 0.099(6) 0.098(7) 0.004(5) 0.047(5) -0.022(6)
C14E 0.134(10) 0.111(7) 0.118(9) -0.003(7) 0.039(7) -0.020(7)
C15E 0.129(9) 0.108(8) 0.107(8) -0.017(6) 0.033(6) -0.007(7)
C16E 0.151(9) 0.094(6) 0.106(7) -0.004(6) 0.045(6) -0.025(6)
C17E 0.144(10) 0.102(7) 0.105(8) -0.005(6) 0.037(7) -0.037(7)
C18E 0.135(9) 0.098(7) 0.113(8) 0.005(6) 0.034(6) -0.041(7)
C19E 0.172(10) 0.101(8) 0.100(7) -0.011(6) 0.063(7) -0.022(8)
C20E 0.171(10) 0.112(8) 0.107(7) -0.021(7) 0.061(7) -0.024(8)
C21E 0.178(11) 0.136(10) 0.103(8) -0.019(7) 0.063(8) -0.031(9)
C22E 0.176(12) 0.161(12) 0.130(10) -0.036(9) 0.054(8) -0.022(10)
C23E 0.178(12) 0.129(10) 0.126(9) -0.017(8) 0.050(8) -0.025(9)
C24E 0.155(10) 0.084(7) 0.123(8) -0.026(7) 0.035(8) -0.016(7)
C25E 0.111(8) 0.093(7) 0.132(8) 0.009(6) 0.052(7) -0.012(6)
C26E 0.082(6) 0.086(7) 0.127(7) 0.013(6) 0.038(6) -0.009(5)
C27E 0.092(6) 0.087(6) 0.128(7) 0.015(6) 0.047(6) -0.015(5)
C28E 0.100(6) 0.080(6) 0.121(7) 0.016(5) 0.038(5) -0.018(5)
C29E 0.108(7) 0.099(7) 0.110(8) 0.009(6) 0.046(6) -0.021(6)
C30E 0.099(7) 0.095(7) 0.121(7) -0.001(6) 0.044(6) -0.018(6)
C31E 0.090(7) 0.102(7) 0.106(7) 0.005(6) 0.034(6) -0.019(6)
C32E 0.101(7) 0.093(7) 0.106(7) -0.003(6) 0.045(6) -0.033(6)
C33E 0.100(7) 0.101(7) 0.114(7) 0.005(6) 0.043(6) -0.031(6)
C34E 0.097(7) 0.086(6) 0.111(6) 0.005(5) 0.046(5) -0.011(5)
C35E 0.111(7) 0.106(8) 0.108(8) 0.020(6) 0.054(6) -0.011(6)
C36E 0.096(7) 0.100(7) 0.121(7) 0.009(6) 0.051(6) -0.015(5)
C37E 0.088(6) 0.080(6) 0.126(7) 0.008(5) 0.047(5) -0.014(5)
C38E 0.093(6) 0.090(6) 0.112(6) 0.015(5) 0.040(5) -0.019(5)
C39E 0.119(8) 0.081(6) 0.166(10) 0.008(6) 0.079(8) -0.004(6)
C40E 0.169(12) 0.129(10) 0.242(15) 0.066(10) 0.102(11) 0.007(8)
C41E 0.147(13) 0.131(12) 0.244(19) 0.036(11) 0.097(13) -0.019(9)
C42E 0.215(19) 0.129(12) 0.31(2) 0.075(14) 0.154(17) 0.013(12)
C43E 0.28(3) 0.22(3) 0.27(2) -0.045(18) 0.076(19) -0.01(2)
C44E 0.111(8) 0.128(8) 0.120(9) -0.012(7) 0.049(7) -0.043(7)
C45E 0.114(9) 0.134(8) 0.148(11) 0.007(8) 0.040(8) -0.036(7)
C46E 0.125(11) 0.146(11) 0.135(11) 0.008(8) 0.053(8) -0.036(9)
C47E 0.163(13) 0.130(9) 0.127(11) 0.023(8) 0.036(9) -0.032(9)
C48E 0.131(11) 0.136(11) 0.148(11) 0.009(9) 0.005(8) -0.031(10)
O1F 0.101(6) 0.109(6) 0.190(10) -0.001(6) 0.066(6) -0.009(5)
O2F 0.101(6) 0.105(6) 0.164(8) -0.007(5) 0.042(6) -0.012(5)
O3F 0.123(8) 0.118(7) 0.35(2) -0.011(10) 0.040(10) -0.028(6)
O4F 0.114(6) 0.112(6) 0.160(8) -0.013(6) 0.047(6) 0.004(5)
N1F 0.082(5) 0.119(6) 0.108(7) 0.024(5) 0.008(5) -0.010(5)
N2F 0.093(5) 0.115(6) 0.079(5) 0.019(5) 0.018(4) -0.030(5)
N3F 0.093(5) 0.099(6) 0.116(7) -0.013(5) 0.046(5) -0.010(5)
N4F 0.104(6) 0.125(7) 0.107(7) 0.006(6) 0.044(5) -0.003(5)
N5F 0.097(5) 0.098(5) 0.117(7) -0.004(5) 0.045(5) -0.006(4)
N6F 0.117(7) 0.115(7) 0.217(11) -0.048(7) 0.043(8) -0.009(6)
N7F 0.098(6) 0.099(6) 0.143(8) 0.017(5) 0.039(5) -0.005(5)
N8F 0.31(2) 0.172(13) 0.249(16) -0.022(12) 0.066(16) 0.040(13)
C1F 0.087(7) 0.136(9) 0.141(10) 0.024(8) 0.024(7) -0.011(6)
C2F 0.098(8) 0.139(9) 0.135(10) 0.019(8) 0.020(7) -0.025(7)
C3F 0.102(8) 0.137(9) 0.142(10) 0.016(8) 0.014(7) -0.039(8)
C4F 0.106(8) 0.142(9) 0.110(9) 0.013(7) 0.011(7) -0.030(7)
C5F 0.094(6) 0.112(7) 0.096(7) 0.008(6) 0.018(6) -0.019(6)
C6F 0.094(6) 0.116(8) 0.092(7) 0.014(6) 0.015(6) -0.021(6)
C7F 0.087(6) 0.120(8) 0.093(7) 0.020(6) 0.017(5) -0.017(6)
C8F 0.091(6) 0.134(9) 0.105(8) 0.032(7) 0.026(6) -0.003(6)
C9F 0.091(6) 0.127(9) 0.093(7) 0.001(6) 0.021(6) -0.009(6)
C10F 0.091(6) 0.116(8) 0.104(7) -0.002(6) 0.035(5) -0.007(6)
C11F 0.103(7) 0.120(8) 0.102(8) 0.015(6) 0.040(6) -0.003(6)
C12F 0.104(7) 0.123(9) 0.104(8) 0.033(6) 0.033(6) -0.002(7)
C13F 0.098(6) 0.091(7) 0.103(7) -0.013(5) 0.041(5) 0.002(5)
C14F 0.114(7) 0.097(7) 0.109(8) -0.028(6) 0.046(6) -0.001(6)
C15F 0.118(7) 0.089(7) 0.109(7) -0.034(6) 0.054(6) -0.001(6)
C16F 0.097(6) 0.098(7) 0.103(7) -0.025(6) 0.048(5) -0.004(5)
C17F 0.090(6) 0.102(7) 0.103(7) -0.023(6) 0.043(6) -0.005(6)
C18F 0.094(6) 0.086(7) 0.107(7) -0.015(6) 0.038(5) 0.001(5)
C19F 0.121(8) 0.098(7) 0.154(10) -0.009(7) 0.063(8) -0.017(6)
C20F 0.114(7) 0.114(7) 0.146(10) 0.009(8) 0.048(8) -0.010(6)
C21F 0.118(8) 0.121(8) 0.196(13) 0.012(9) 0.035(10) -0.023(7)
C22F 0.121(9) 0.142(10) 0.204(14) -0.008(11) 0.038(10) -0.034(8)
C23F 0.116(9) 0.164(10) 0.147(11) 0.008(10) 0.045(9) -0.015(7)
C24F 0.097(7) 0.160(10) 0.122(9) -0.007(8) 0.048(7) -0.011(7)
C25F 0.091(6) 0.097(6) 0.088(7) -0.006(5) 0.029(6) -0.011(5)
C26F 0.095(6) 0.105(6) 0.117(8) 0.002(6) 0.043(6) -0.005(5)
C27F 0.094(6) 0.102(6) 0.102(7) 0.000(6) 0.042(6) -0.012(5)
C28F 0.107(6) 0.112(7) 0.119(8) 0.008(7) 0.039(6) -0.014(6)
C29F 0.116(7) 0.114(8) 0.164(11) -0.009(8) 0.039(8) -0.011(7)
C30F 0.106(7) 0.114(7) 0.189(11) -0.020(8) 0.057(8) -0.015(6)
C31F 0.108(8) 0.114(8) 0.234(14) -0.040(10) 0.042(10) -0.022(6)
C32F 0.110(7) 0.108(7) 0.165(11) -0.025(8) 0.046(8) -0.004(6)
C33F 0.098(6) 0.096(6) 0.132(9) -0.011(6) 0.033(7) 0.002(5)
C34F 0.096(6) 0.098(6) 0.100(7) -0.011(6) 0.042(6) -0.005(5)
C35F 0.097(6) 0.094(6) 0.091(7) -0.005(5) 0.028(6) -0.005(5)
C36F 0.090(6) 0.108(6) 0.084(6) 0.003(5) 0.032(5) 0.003(5)
C37F 0.098(6) 0.093(6) 0.093(7) 0.004(5) 0.036(6) 0.002(5)
C38F 0.100(6) 0.094(6) 0.136(9) -0.009(6) 0.048(7) -0.006(5)
C39F 0.096(7) 0.091(6) 0.120(8) -0.001(6) 0.046(6) -0.009(5)
C40F 0.094(7) 0.106(7) 0.129(9) 0.010(6) 0.047(6) -0.012(5)
C41F 0.146(12) 0.108(9) 0.149(10) 0.024(8) 0.032(9) -0.003(9)
C42F 0.159(13) 0.133(11) 0.148(12) -0.018(9) 0.039(10) -0.012(10)
C43F 0.113(10) 0.158(13) 0.190(15) 0.024(11) 0.083(10) 0.012(9)
C44F 0.178(13) 0.117(9) 0.215(14) -0.052(9) 0.045(12) 0.005(9)
C45F 0.235(18) 0.165(12) 0.219(16) -0.027(11) 0.069(15) 0.031(13)
C46F 0.37(3) 0.24(3) 0.38(4) -0.01(3) 0.14(3) -0.02(3)
C47F 0.33(3) 0.117(13) 0.26(2) -0.065(14) 0.07(2) -0.008(16)
C48F 0.39(3) 0.095(11) 0.227(19) -0.003(12) 0.090(19) 0.053(16)
S1G 0.107(4) 0.122(4) 0.105(4) 0.005(3) 0.028(3) -0.021(3)
S2G 0.120(4) 0.102(3) 0.117(4) 0.027(3) 0.037(3) -0.012(3)
S1H 0.122(4) 0.122(4) 0.120(4) 0.013(3) 0.008(3) -0.038(3)
S2H 0.119(4) 0.109(3) 0.121(4) 0.016(3) 0.043(3) -0.011(3)
B1 0.125(9) 0.126(8) 0.171(9) -0.003(8) 0.040(8) -0.025(8)
B2 0.144(9) 0.136(9) 0.160(9) -0.017(8) 0.054(8) -0.028(8)
B3 0.143(9) 0.130(9) 0.187(11) -0.003(8) 0.049(8) -0.023(8)
B4 0.130(8) 0.123(9) 0.200(10) 0.018(8) 0.036(8) -0.015(8)
B5 0.133(9) 0.135(9) 0.156(9) -0.006(7) 0.033(7) -0.028(8)
B6 0.136(9) 0.124(8) 0.162(10) -0.014(8) 0.031(8) -0.016(8)
B7 0.162(10) 0.127(9) 0.180(10) 0.015(8) 0.046(8) -0.022(8)
B8 0.173(10) 0.156(10) 0.179(10) -0.003(8) 0.047(8) -0.029(9)
B9 0.134(9) 0.135(9) 0.214(11) -0.013(8) 0.052(9) -0.012(8)
B10 0.135(9) 0.123(8) 0.183(10) 0.004(8) 0.031(8) -0.022(7)
B11 0.135(8) 0.115(8) 0.149(9) -0.024(7) 0.042(7) -0.023(7)
B12 0.162(9) 0.141(9) 0.160(9) 0.003(8) 0.028(9) -0.016(8)
B13 0.187(11) 0.208(12) 0.182(12) -0.032(10) 0.053(9) -0.056(10)
B14 0.188(11) 0.160(10) 0.190(12) -0.009(10) 0.039(9) -0.048(9)
B15 0.189(12) 0.170(10) 0.188(11) -0.016(10) 0.051(9) -0.058(10)
B16 0.196(12) 0.168(11) 0.198(12) -0.027(9) 0.041(10) -0.060(9)
B17 0.195(11) 0.209(12) 0.184(11) -0.026(10) 0.039(10) -0.055(10)
B18 0.188(11) 0.203(11) 0.184(11) -0.010(10) 0.048(10) -0.030(10)
B19 0.190(11) 0.192(11) 0.185(11) -0.031(10) 0.043(10) -0.034(10)
B20 0.182(11) 0.164(10) 0.193(11) -0.039(9) 0.035(10) -0.057(10)
B21 0.183(11) 0.151(10) 0.203(11) -0.013(9) 0.041(10) -0.046(9)
B22 0.190(11) 0.180(11) 0.195(11) -0.030(10) 0.063(10) -0.046(10)
B23 0.188(12) 0.192(11) 0.194(11) -0.002(10) 0.041(9) -0.050(10)
B24 0.204(12) 0.179(11) 0.209(12) -0.031(9) 0.042(11) -0.038(9)
B25 0.292(17) 0.206(13) 0.294(18) -0.058(13) 0.114(15) -0.034(13)
B26 0.288(17) 0.199(13) 0.296(18) -0.062(13) 0.118(15) -0.021(13)
B27 0.289(18) 0.190(13) 0.306(17) -0.067(12) 0.126(14) -0.026(13)
B28 0.286(17) 0.200(13) 0.302(17) -0.060(13) 0.108(15) -0.023(13)
B29 0.290(17) 0.200(13) 0.299(18) -0.058(13) 0.106(14) -0.028(12)
B30 0.292(17) 0.200(13) 0.300(17) -0.056(13) 0.123(14) -0.026(13)
B31 0.293(17) 0.202(13) 0.301(18) -0.071(13) 0.125(15) -0.022(13)
B32 0.285(17) 0.192(13) 0.309(18) -0.059(13) 0.120(14) -0.033(12)
B33 0.287(17) 0.196(13) 0.295(17) -0.057(13) 0.122(14) -0.022(12)
B34 0.291(17) 0.185(13) 0.296(18) -0.053(12) 0.111(15) -0.045(13)
B35 0.295(18) 0.197(13) 0.303(18) -0.047(13) 0.103(14) -0.036(13)
B36 0.284(17) 0.194(13) 0.301(17) -0.074(13) 0.132(15) -0.040(13)
B49 0.119(8) 0.104(7) 0.138(8) -0.019(6) 0.048(7) -0.016(6)
B50 0.122(8) 0.118(8) 0.130(8) -0.001(6) 0.028(7) -0.022(6)
B51 0.111(7) 0.101(7) 0.100(7) -0.005(6) 0.030(6) -0.016(6)
B52 0.121(8) 0.098(7) 0.132(8) -0.009(6) 0.045(7) -0.010(6)
B53 0.118(8) 0.108(8) 0.145(9) -0.016(7) 0.032(7) -0.015(7)
B54 0.131(8) 0.133(8) 0.127(8) -0.023(7) 0.040(7) -0.021(7)
B55 0.120(8) 0.120(8) 0.127(8) -0.010(7) 0.039(6) -0.018(7)
B56 0.129(8) 0.119(8) 0.120(8) 0.001(7) 0.036(7) -0.026(7)
B57 0.117(8) 0.103(7) 0.134(8) -0.008(7) 0.027(6) -0.019(7)
B58 0.123(8) 0.103(7) 0.134(8) -0.005(6) 0.030(7) -0.019(7)
B59 0.130(8) 0.127(8) 0.133(8) -0.010(7) 0.025(7) -0.017(7)
B60 0.128(8) 0.132(9) 0.127(8) -0.004(7) 0.035(7) -0.026(7)
B61 0.169(10) 0.122(8) 0.158(9) 0.012(7) 0.077(8) -0.009(7)
B62 0.175(10) 0.115(8) 0.157(9) 0.005(7) 0.072(8) -0.021(7)
B63 0.167(9) 0.135(9) 0.140(8) 0.015(7) 0.073(8) -0.013(8)
B64 0.165(10) 0.133(8) 0.138(9) 0.014(7) 0.072(7) -0.003(8)
B65 0.165(9) 0.104(8) 0.147(9) 0.009(7) 0.071(7) -0.014(7)
B66 0.171(9) 0.121(8) 0.142(8) 0.006(7) 0.083(7) -0.029(8)
B67 0.172(9) 0.114(8) 0.131(8) 0.002(7) 0.078(8) -0.011(7)
B68 0.178(9) 0.133(8) 0.136(9) 0.009(7) 0.071(8) -0.024(8)
B69 0.172(10) 0.131(8) 0.138(9) -0.003(8) 0.070(8) -0.020(8)
B70 0.173(9) 0.117(8) 0.159(9) 0.001(7) 0.079(8) -0.010(8)
B71 0.172(9) 0.117(8) 0.149(9) 0.016(7) 0.069(8) -0.019(7)
B72 0.179(10) 0.121(8) 0.139(9) 0.015(7) 0.070(7) -0.022(8)
B73 0.106(8) 0.112(8) 0.176(9) -0.012(7) 0.033(7) -0.010(7)
B74 0.133(9) 0.124(8) 0.205(10) 0.008(8) 0.024(8) -0.010(8)
B75 0.114(8) 0.124(8) 0.169(9) -0.004(7) 0.044(7) -0.011(7)
B76 0.099(8) 0.114(8) 0.173(10) -0.012(7) 0.035(7) -0.013(6)
B77 0.131(8) 0.129(8) 0.170(9) -0.011(8) 0.058(8) -0.019(7)
B78 0.116(8) 0.123(8) 0.161(10) -0.017(7) 0.054(7) -0.016(7)
B79 0.111(8) 0.113(8) 0.166(9) -0.006(7) 0.053(7) -0.014(7)
B80 0.115(8) 0.112(8) 0.199(10) -0.014(8) 0.057(8) -0.010(7)
B81 0.100(7) 0.120(8) 0.178(10) -0.009(8) 0.041(7) -0.018(6)
B82 0.145(9) 0.144(9) 0.172(10) -0.010(8) 0.028(8) -0.030(8)
B83 0.136(9) 0.147(9) 0.166(9) 0.015(8) 0.031(8) -0.020(8)
B84 0.109(8) 0.116(8) 0.196(11) 0.009(7) 0.044(8) -0.010(7)
B85 0.188(12) 0.230(13) 0.187(12) 0.012(10) 0.022(10) 0.007(10)
B86 0.185(12) 0.235(13) 0.179(12) 0.011(10) 0.038(10) 0.016(10)
B87 0.169(11) 0.248(14) 0.177(11) 0.014(10) 0.051(10) 0.013(10)
B88 0.179(11) 0.232(13) 0.178(11) 0.016(10) 0.020(10) -0.003(11)
B89 0.174(11) 0.254(13) 0.194(12) 0.022(11) 0.028(10) -0.012(11)
B90 0.171(11) 0.235(13) 0.193(11) 0.018(11) 0.038(10) -0.001(10)
B91 0.164(11) 0.236(13) 0.174(11) 0.015(10) 0.035(9) 0.012(10)
B92 0.171(11) 0.237(13) 0.180(12) 0.023(10) 0.039(9) 0.000(11)
B93 0.174(11) 0.230(13) 0.166(11) 0.013(11) 0.038(9) 0.001(10)
B94 0.169(11) 0.247(13) 0.190(12) 0.017(11) 0.041(9) 0.010(11)
B95 0.166(11) 0.258(14) 0.198(11) 0.015(11) 0.056(10) 0.014(11)
B96 0.172(11) 0.236(13) 0.174(11) 0.018(10) 0.040(9) 0.011(11)
B97 0.159(11) 0.145(11) 0.255(14) 0.026(11) 0.045(10) 0.015(9)
B98 0.164(11) 0.180(12) 0.269(15) 0.014(12) 0.046(11) 0.025(10)
B99 0.173(12) 0.145(11) 0.260(14) 0.014(11) 0.062(11) 0.010(10)
B100 0.162(11) 0.144(11) 0.247(14) 0.020(10) 0.064(10) 0.020(10)
B101 0.162(11) 0.155(11) 0.256(15) 0.003(11) 0.056(11) 0.012(10)
B102 0.171(11) 0.191(12) 0.249(14) 0.031(11) 0.065(11) 0.027(10)
B103 0.169(11) 0.167(11) 0.267(15) 0.036(10) 0.066(11) 0.034(10)
B104 0.172(11) 0.164(11) 0.271(15) 0.024(11) 0.061(11) 0.025(11)
B105 0.170(11) 0.161(11) 0.264(14) 0.019(11) 0.061(11) 0.004(10)
B106 0.150(11) 0.161(11) 0.269(15) 0.011(10) 0.051(11) 0.016(10)
B107 0.175(12) 0.201(12) 0.263(14) 0.007(12) 0.045(11) 0.022(11)
B108 0.171(12) 0.199(12) 0.258(14) 0.038(12) 0.054(11) 0.034(11)
N1S 0.255(19) 0.174(14) 0.159(13) -0.050(10) 0.117(13) -0.026(13)
C1S 0.222(19) 0.151(14) 0.127(13) -0.034(10) 0.083(12) -0.033(12)
C2S 0.24(2) 0.22(2) 0.167(17) 0.005(15) 0.111(16) 0.006(17)
N2S 0.210(18) 0.22(2) 0.23(2) -0.058(14) 0.063(15) 0.002(16)
C3S 0.145(14) 0.192(18) 0.169(17) -0.022(12) 0.028(12) 0.014(13)
C4S 0.145(14) 0.206(18) 0.151(15) -0.025(12) 0.035(11) -0.010(13)
N4S 0.197(17) 0.237(18) 0.207(17) 0.072(15) 0.057(13) 0.042(14)
C7S 0.191(17) 0.225(18) 0.179(16) 0.011(14) 0.035(13) -0.001(14)
C8S 0.24(2) 0.24(2) 0.166(18) 0.008(16) 0.038(16) -0.036(18)
N5S 0.193(15) 0.123(10) 0.207(15) 0.014(12) 0.042(14) -0.003(10)
C9S 0.136(13) 0.129(13) 0.191(14) 0.001(14) 0.045(14) -0.021(11)
C10S 0.124(13) 0.22(2) 0.193(15) -0.006(17) 0.002(14) -0.008(14)
S2I 0.093(7) 0.108(8) 0.133(9) 0.004(7) 0.044(7) -0.019(6)
S1I 0.116(9) 0.133(10) 0.142(10) -0.022(8) 0.038(8) 0.007(8)
S1J 0.150(10) 0.163(10) 0.108(8) -0.016(7) 0.052(7) -0.007(8)
S2J 0.108(7) 0.136(8) 0.124(8) -0.019(7) 0.044(6) 0.006(6)
S1K 0.106(6) 0.109(7) 0.102(7) -0.018(6) 0.017(6) 0.014(5)
S2K 0.121(7) 0.133(7) 0.128(7) -0.012(6) 0.029(6) 0.002(6)
S1M 0.116(7) 0.105(6) 0.083(6) -0.005(5) 0.036(5) 0.024(6)
S2M 0.083(6) 0.098(7) 0.120(8) 0.007(6) 0.038(6) 0.011(6)
S2L 0.155(7) 0.141(6) 0.147(7) 0.014(5) 0.034(6) 0.025(5)
S1L 0.128(6) 0.135(5) 0.115(5) -0.005(4) 0.051(5) 0.002(5)

loop_
_atom_type_symbol
_atom_type_description
_atom_type_scat_dispersion_real
_atom_type_scat_dispersion_imag
_atom_type_scat_source
C C 0.0032 0.0016 'International Tables Vol C Tables 4.2.6.8 and 6.1.1.4'
H H 0.0000 0.0000 'International Tables Vol C Tables 4.2.6.8 and 6.1.1.4'
N N 0.0061 0.0032 'International Tables Vol C Tables 4.2.6.8 and 6.1.1.4'
O O 0.0106 0.0058 'International Tables Vol C Tables 4.2.6.8 and 6.1.1.4'
F F 0.0168 0.0099 'International Tables Vol C Tables 4.2.6.8 and 6.1.1.4'
S S 0.1203 0.1179 'International Tables Vol C Tables 4.2.6.8 and 6.1.1.4'
B B 0.0013 0.0007 'International Tables Vol C Tables 4.2.6.8 and 6.1.1.4'
Fe Fe 0.3435 0.8063 'International Tables Vol C Tables 4.2.6.8 and 6.1.1.4'

loop_
_geom_angle_atom_site_label_1
_geom_angle_atom_site_label_2
_geom_angle_atom_site_label_3
_geom_angle
N1A Fe1 N2D 172.6(4)
N1A Fe1 N1C 92.8(4)
N2D Fe1 N1C 92.9(4)
N1A Fe1 N2A 80.8(4)
N2D Fe1 N2A 93.7(4)
N1C Fe1 N2A 172.9(4)
N1A Fe1 N2C 89.1(5)
N2D Fe1 N2C 96.4(4)
N1C Fe1 N2C 81.3(4)
N2A Fe1 N2C 95.3(4)
N1A Fe1 N1D 94.4(5)
N2D Fe1 N1D 80.4(3)
N1C Fe1 N1D 95.4(4)
N2A Fe1 N1D 88.3(4)
N2C Fe1 N1D 175.3(4)
N1E Fe2 N4A 92.0(5)
N1E Fe2 N2E 81.0(4)
N4A Fe2 N2E 89.0(4)
N1E Fe2 N2F 90.1(5)
N4A Fe2 N2F 174.7(4)
N2E Fe2 N2F 96.2(4)
N1E Fe2 N1F 93.6(4)
N4A Fe2 N1F 93.7(4)
N2E Fe2 N1F 174.0(4)
N2F Fe2 N1F 81.3(4)
N1E Fe2 N3A 171.9(5)
N4A Fe2 N3A 80.9(4)
N2E Fe2 N3A 94.9(4)
N2F Fe2 N3A 97.3(4)
N1F Fe2 N3A 90.8(4)
N3C Fe3 N4F 175.5(4)
N3C Fe3 N1B 89.2(4)
N4F Fe3 N1B 94.8(4)
N3C Fe3 N2B 98.5(4)
N4F Fe3 N2B 84.3(4)
N1B Fe3 N2B 81.6(4)
N3C Fe3 N3F 94.5(4)
N4F Fe3 N3F 81.6(4)
N1B Fe3 N3F 176.0(4)
N2B Fe3 N3F 96.2(4)
N3C Fe3 N4C 82.2(4)
N4F Fe3 N4C 95.4(4)
N1B Fe3 N4C 94.2(4)
N2B Fe3 N4C 175.7(4)
N3F Fe3 N4C 88.0(4)
N4E Fe4 N3B 174.5(5)
N4E Fe4 N3E 82.0(4)
N3B Fe4 N3E 96.8(4)
N4E Fe4 N4B 94.2(5)
N3B Fe4 N4B 80.4(4)
N3E Fe4 N4B 89.3(5)
N4E Fe4 N4D 96.5(5)
N3B Fe4 N4D 85.0(4)
N3E Fe4 N4D 176.2(5)
N4B Fe4 N4D 94.3(5)
N4E Fe4 N3D 90.7(4)
N3B Fe4 N3D 94.8(4)
N3E Fe4 N3D 96.6(4)
N4B Fe4 N3D 172.9(4)
N4D Fe4 N3D 79.9(4)
C1A N1A C5A 117.4(4)
C1A N1A Fe1 128.8(6)
C5A N1A Fe1 113.8(5)
C6A N2A C7A 116.7(10)
C6A N2A Fe1 114.0(8)
C7A N2A Fe1 129.3(8)
C19A N3A C16A 115.5(10)
C19A N3A Fe2 115.5(8)
C16A N3A Fe2 128.4(8)
C24A N4A C20A 112.8(12)
C24A N4A Fe2 131.9(10)
C20A N4A Fe2 115.3(8)
C25A N5A C26A 123.8(9)
C25A N5A C39A 117.8(9)
C26A N5A C39A 118.3(9)
C32A N6A C31A 125.3(9)
C32A N6A C44A 117.9(10)
C31A N6A C44A 116.5(11)
C41A N7A C40A 112.9(9)
C41A N7A C42A 111.5(10)
C40A N7A C42A 107.4(9)
C41A N7A C43A 109.1(10)
C40A N7A C43A 108.1(9)
C42A N7A C43A 107.7(10)
C45A N8A C48A 113.2(18)
C45A N8A C47A 116.0(16)
C48A N8A C47A 110.7(18)
C45A N8A C46A 107(2)
C48A N8A C46A 100.6(19)
C47A N8A C46A 108(2)
N1A C1A C2A 123.6(4)
N1A C1A H1A 118.2
C2A C1A H1A 118.2
C3A C2A C1A 118.3(4)
C3A C2A H2A 120.9
C1A C2A H2A 120.9
C2A C3A C4A 119.5(4)
C2A C3A H3A 120.3
C4A C3A H3A 120.3
C3A C4A C5A 118.9(4)
C3A C4A H4A 120.5
C5A C4A H4A 120.5
N1A C5A C4A 122.3(4)
N1A C5A C6A 112.9(8)
C4A C5A C6A 124.3(8)
N2A C6A C5A 117.4(11)
N2A C6A H6A 121.3
C5A C6A H6A 121.3
C8A C7A C12A 120.8(10)
C8A C7A N2A 121.9(10)
C12A C7A N2A 117.2(10)
C9A C8A C7A 120.7(11)
C9A C8A H8A 119.6
C7A C8A H8A 119.6
C8A C9A C10A 119.9(11)
C8A C9A H9A 120.1
C10A C9A H9A 120.1
C11A C10A C9A 116.9(10)
C11A C10A C28A 123.6(10)
C9A C10A C28A 119.4(10)
C10A C11A C12A 124.9(11)
C10A C11A H11A 117.5
C12A C11A H11A 117.5
C11A C12A C7A 116.8(11)
C11A C12A H12A 121.6
C7A C12A H12A 121.6
C18A C13A C14A 119.8(9)
C18A C13A C34A 118.6(9)
C14A C13A C34A 121.2(9)
C15A C14A C13A 119.5(10)
C15A C14A H14A 120.2
C13A C14A H14A 120.2
C14A C15A C16A 120.3(10)
C14A C15A H15A 119.9
C16A C15A H15A 119.9
C17A C16A C15A 119.2(9)
C17A C16A N3A 121.6(9)
C15A C16A N3A 119.0(9)
C16A C17A C18A 121.1(10)
C16A C17A H17A 119.5
C18A C17A H17A 119.5
C17A C18A C13A 120.0(10)
C17A C18A H18A 120.0
C13A C18A H18A 120.0
N3A C19A C20A 115.8(11)
N3A C19A H19A 122.1
C20A C19A H19A 122.1
N4A C20A C21A 123.3(12)
N4A C20A C19A 112.2(11)
C21A C20A C19A 123.7(13)
C22A C21A C20A 122.2(16)
C22A C21A H21A 118.9
C20A C21A H21A 118.9
C21A C22A C23A 114.6(16)
C21A C22A H22A 122.7
C23A C22A H22A 122.7
C24A C23A C22A 120.6(16)
C24A C23A H23A 119.7
C22A C23A H23A 119.7
N4A C24A C23A 125.9(15)
N4A C24A H24A 117.1
C23A C24A H24A 117.1
O2A C25A N5A 119.7(9)
O2A C25A C36A 123.3(9)
N5A C25A C36A 117.0(9)
O1A C26A N5A 118.0(9)
O1A C26A C27A 125.4(10)
N5A C26A C27A 116.6(9)
C28A C27A C37A 120.1(9)
C28A C27A C26A 121.4(9)
C37A C27A C26A 118.4(9)
C27A C28A C29A 117.7(9)
C27A C28A C10A 126.8(10)
C29A C28A C10A 115.5(10)
C30A C29A C28A 122.7(10)
C30A C29A H29A 118.6
C28A C29A H29A 118.6
C29A C30A C38A 119.9(9)
C29A C30A C31A 118.3(10)
C38A C30A C31A 121.6(10)
O3A C31A N6A 122.8(11)
O3A C31A C30A 122.6(10)
N6A C31A C30A 114.5(10)
O4A C32A N6A 117.9(10)
O4A C32A C33A 123.7(11)
N6A C32A C33A 118.3(10)
C34A C33A C38A 118.8(9)
C34A C33A C32A 122.0(9)
C38A C33A C32A 118.9(10)
C35A C34A C33A 117.8(9)
C35A C34A C13A 115.4(9)
C33A C34A C13A 126.8(9)
C36A C35A C34A 123.7(10)
C36A C35A H35A 118.2
C34A C35A H35A 118.2
C35A C36A C37A 119.4(9)
C35A C36A C25A 119.2(9)
C37A C36A C25A 120.9(9)
C38A C37A C36A 118.1(9)
C38A C37A C27A 121.7(9)
C36A C37A C27A 120.2(9)
C37A C38A C30A 117.3(9)
C37A C38A C33A 122.0(9)
C30A C38A C33A 120.5(9)
C40A C39A N5A 112.3(10)
C40A C39A H39A 109.1
N5A C39A H39A 109.1
C40A C39A H39B 109.1
N5A C39A H39B 109.1
H39A C39A H39B 107.9
C39A C40A N7A 114.7(9)
C39A C40A H40A 108.6
N7A C40A H40A 108.6
C39A C40A H40B 108.6
N7A C40A H40B 108.6
H40A C40A H40B 107.6
N7A C41A H41A 109.5
N7A C41A H41B 109.5
H41A C41A H41B 109.5
N7A C41A H41C 109.5
H41A C41A H41C 109.5
H41B C41A H41C 109.5
N7A C42A H42A 109.5
N7A C42A H42B 109.5
H42A C42A H42B 109.5
N7A C42A H42C 109.5
H42A C42A H42C 109.5
H42B C42A H42C 109.5
N7A C43A H43A 109.5
N7A C43A H43B 109.5
H43A C43A H43B 109.5
N7A C43A H43C 109.5
H43A C43A H43C 109.5
H43B C43A H43C 109.5
N6A C44A C45A 107.4(13)
N6A C44A H44A 110.2
C45A C44A H44A 110.2
N6A C44A H44B 110.2
C45A C44A H44B 110.2
H44A C44A H44B 108.5
N8A C45A C44A 117.9(16)
N8A C45A H45A 107.8
C44A C45A H45A 107.8
N8A C45A H45B 107.8
C44A C45A H45B 107.8
H45A C45A H45B 107.2
N8A C46A H46A 109.5
N8A C46A H46B 109.5
H46A C46A H46B 109.5
N8A C46A H46C 109.5
H46A C46A H46C 109.5
H46B C46A H46C 109.5
N8A C47A H47A 109.5
N8A C47A H47B 109.5
H47A C47A H47B 109.5
N8A C47A H47C 109.5
H47A C47A H47C 109.5
H47B C47A H47C 109.5
N8A C48A H48A 109.5
N8A C48A H48B 109.5
H48A C48A H48B 109.5
N8A C48A H48C 109.5
H48A C48A H48C 109.5
H48B C48A H48C 109.5
C1B N1B C5B 117.2(11)
C1B N1B Fe3 128.5(9)
C5B N1B Fe3 114.3(7)
C6B N2B C7B 116.8(10)
C6B N2B Fe3 114.4(7)
C7B N2B Fe3 127.9(9)
C19B N3B C16B 115.7(9)
C19B N3B Fe4 116.6(8)
C16B N3B Fe4 125.5(8)
C24B N4B C20B 118.1(11)
C24B N4B Fe4 128.7(10)
C20B N4B Fe4 113.2(7)
C25B N5B C26B 125.6(9)
C25B N5B C39B 116.4(9)
C26B N5B C39B 117.9(9)
C32B N6B C31B 124.6(9)
C32B N6B C44B 116.2(9)
C31B N6B C44B 119.2(10)
C41B N7B C40B 111.3(10)
C41B N7B C42B 111.7(10)
C40B N7B C42B 106.1(9)
C41B N7B C43B 111.1(12)
C40B N7B C43B 112.1(10)
C42B N7B C43B 104.3(10)
C45B N8B C48B 113.2(10)
C45B N8B C46B 109.7(12)
C48B N8B C46B 110.5(12)
C45B N8B C47B 113.8(13)
C48B N8B C47B 106.0(11)
C46B N8B C47B 103.1(15)
N1B C1B C2B 122.1(12)
N1B C1B H1B 119.0
C2B C1B H1B 119.0
C3B C2B C1B 122.2(13)
C3B C2B H2B 118.9
C1B C2B H2B 118.9
C2B C3B C4B 119.1(13)
C2B C3B H3B 120.4
C4B C3B H3B 120.4
C3B C4B C5B 116.2(12)
C3B C4B H4B 121.9
C5B C4B H4B 121.9
N1B C5B C4B 123.0(10)
N1B C5B C6B 112.9(10)
C4B C5B C6B 123.9(11)
N2B C6B C5B 116.4(11)
N2B C6B H6B 121.8
C5B C6B H6B 121.8
C8B C7B C12B 120.9(9)
C8B C7B N2B 118.3(9)
C12B C7B N2B 120.8(9)
C9B C8B C7B 117.6(10)
C9B C8B H8B 121.2
C7B C8B H8B 121.2
C8B C9B C10B 124.3(10)
C8B C9B H9B 117.9
C10B C9B H9B 117.9
C11B C10B C9B 115.3(10)
C11B C10B C28B 119.7(9)
C9B C10B C28B 124.4(10)
C10B C11B C12B 122.4(10)
C10B C11B H11B 118.8
C12B C11B H11B 118.8
C11B C12B C7B 118.7(10)
C11B C12B H12B 120.7
C7B C12B H12B 120.7
C14B C13B C18B 119.7(10)
C14B C13B C34B 119.5(9)
C18B C13B C34B 120.3(9)
C15B C14B C13B 121.3(11)
C15B C14B H14B 119.4
C13B C14B H14B 119.4
C14B C15B C16B 118.9(10)
C14B C15B H15B 120.5
C16B C15B H15B 120.5
C17B C16B C15B 119.9(9)
C17B C16B N3B 121.7(9)
C15B C16B N3B 118.5(9)
C16B C17B C18B 120.5(10)
C16B C17B H17B 119.8
C18B C17B H17B 119.8
C17B C18B C13B 119.4(9)
C17B C18B H18B 120.3
C13B C18B H18B 120.3
N3B C19B C20B 114.6(10)
N3B C19B H19B 122.7
C20B C19B H19B 122.7
N4B C20B C21B 123.2(10)
N4B C20B C19B 114.0(10)
C21B C20B C19B 122.7(11)
C22B C21B C20B 117.2(13)
C22B C21B H21B 121.4
C20B C21B H21B 121.4
C21B C22B C23B 119.9(15)
C21B C22B H22B 120.1
C23B C22B H22B 120.1
C22B C23B C24B 118.7(14)
C22B C23B H23B 120.7
C24B C23B H23B 120.7
N4B C24B C23B 122.4(14)
N4B C24B H24B 118.8
C23B C24B H24B 118.8
O2B C25B N5B 121.7(10)
O2B C25B C36B 122.1(10)
N5B C25B C36B 116.1(10)
O1B C26B N5B 118.6(9)
O1B C26B C27B 123.4(10)
N5B C26B C27B 117.9(9)
C28B C27B C37B 120.6(9)
C28B C27B C26B 121.5(9)
C37B C27B C26B 117.9(9)
C27B C28B C29B 119.7(9)
C27B C28B C10B 124.4(10)
C29B C28B C10B 115.9(10)
C28B C29B C30B 120.1(11)
C28B C29B H29B 119.9
C30B C29B H29B 119.9
C29B C30B C38B 121.9(9)
C29B C30B C31B 117.6(10)
C38B C30B C31B 120.6(9)
O3B C31B N6B 119.1(10)
O3B C31B C30B 124.7(11)
N6B C31B C30B 115.7(10)
O4B C32B N6B 117.1(10)
O4B C32B C33B 123.3(10)
N6B C32B C33B 119.0(9)
C34B C33B C38B 119.1(9)
C34B C33B C32B 122.3(9)
C38B C33B C32B 118.5(9)
C33B C34B C35B 117.6(9)
C33B C34B C13B 124.4(10)
C35B C34B C13B 117.9(10)
C36B C35B C34B 124.4(11)
C36B C35B H35B 117.8
C34B C35B H35B 117.8
C35B C36B C37B 119.2(9)
C35B C36B C25B 120.6(10)
C37B C36B C25B 120.2(9)
C36B C37B C38B 117.3(8)
C36B C37B C27B 121.9(9)
C38B C37B C27B 120.8(9)
C37B C38B C33B 122.2(9)
C37B C38B C30B 116.5(8)
C33B C38B C30B 121.3(9)
C40B C39B N5B 111.7(9)
C40B C39B H39C 109.3
N5B C39B H39C 109.3
C40B C39B H39D 109.3
N5B C39B H39D 109.3
H39C C39B H39D 107.9
C39B C40B N7B 113.1(9)
C39B C40B H40C 109.0
N7B C40B H40C 109.0
C39B C40B H40D 109.0
N7B C40B H40D 109.0
H40C C40B H40D 107.8
N7B C41B H41D 109.5
N7B C41B H41E 109.5
H41D C41B H41E 109.5
N7B C41B H41F 109.5
H41D C41B H41F 109.5
H41E C41B H41F 109.5
N7B C42B H42D 109.5
N7B C42B H42E 109.5
H42D C42B H42E 109.5
N7B C42B H42F 109.5
H42D C42B H42F 109.5
H42E C42B H42F 109.5
N7B C43B H43D 109.5
N7B C43B H43E 109.5
H43D C43B H43E 109.5
N7B C43B H43F 109.5
H43D C43B H43F 109.5
H43E C43B H43F 109.5
N6B C44B C45B 111.0(10)
N6B C44B H44C 109.4
C45B C44B H44C 109.4
N6B C44B H44D 109.4
C45B C44B H44D 109.4
H44C C44B H44D 108.0
N8B C45B C44B 116.7(11)
N8B C45B H45C 108.1
C44B C45B H45C 108.1
N8B C45B H45D 108.1
C44B C45B H45D 108.1
H45C C45B H45D 107.3
N8B C46B H46D 109.5
N8B C46B H46E 109.5
H46D C46B H46E 109.5
N8B C46B H46F 109.5
H46D C46B H46F 109.5
H46E C46B H46F 109.5
N8B C47B H47D 109.5
N8B C47B H47E 109.5
H47D C47B H47E 109.5
N8B C47B H47F 109.5
H47D C47B H47F 109.5
H47E C47B H47F 109.5
N8B C48B H48D 109.5
N8B C48B H48E 109.5
H48D C48B H48E 109.5
N8B C48B H48F 109.5
H48D C48B H48F 109.5
H48E C48B H48F 109.5
C1C N1C C5C 117.2(10)
C1C N1C Fe1 128.4(8)
C5C N1C Fe1 114.4(7)
C6C N2C C7C 117.5(11)
C6C N2C Fe1 114.9(8)
C7C N2C Fe1 127.5(10)
C19C N3C C16C 116.8(10)
C19C N3C Fe3 116.3(8)
C16C N3C Fe3 126.9(7)
C24C N4C C20C 115.2(11)
C24C N4C Fe3 132.9(10)
C20C N4C Fe3 111.7(7)
C25C N5C C26C 124.8(12)
C25C N5C C39C 115.8(12)
C26C N5C C39C 119.1(11)
C32C N6C C31C 125.5(12)
C32C N6C C44C 117.0(12)
C31C N6C C44C 117.5(13)
C43C N7C C41C 106.2(18)
C43C N7C C40C 116.5(16)
C41C N7C C40C 106.9(15)
C43C N7C C42C 108.3(15)
C41C N7C C42C 112.3(18)
C40C N7C C42C 106.8(14)
C45C N8C C48C 115.5(17)
C45C N8C C46C 113.0(17)
C48C N8C C46C 105.8(17)
C45C N8C C47C 107.9(15)
C48C N8C C47C 108.7(17)
C46C N8C C47C 105.4(17)
N1C C1C C2C 121.3(11)
N1C C1C H1C 119.4
C2C C1C H1C 119.4
C3C C2C C1C 122.7(11)
C3C C2C H2C 118.6
C1C C2C H2C 118.6
C2C C3C C4C 117.2(12)
C2C C3C H3C 121.4
C4C C3C H3C 121.4
C3C C4C C5C 120.1(11)
C3C C4C H4C 120.0
C5C C4C H4C 120.0
N1C C5C C4C 121.4(10)
N1C C5C C6C 112.7(10)
C4C C5C C6C 125.5(11)
N2C C6C C5C 116.7(11)
N2C C6C H6C 121.7
C5C C6C H6C 121.7
C12C C7C C8C 120.9(10)
C12C C7C N2C 119.5(10)
C8C C7C N2C 119.1(11)
C9C C8C C7C 116.2(13)
C9C C8C H8C 121.9
C7C C8C H8C 121.9
C8C C9C C10C 124.2(12)
C8C C9C H9C 117.9
C10C C9C H9C 117.9
C11C C10C C9C 117.3(10)
C11C C10C C28C 121.9(11)
C9C C10C C28C 120.8(11)
C10C C11C C12C 121.7(12)
C10C C11C H11C 119.1
C12C C11C H11C 119.1
C11C C12C C7C 118.8(11)
C11C C12C H12C 120.6
C7C C12C H12C 120.6
C14C C13C C18C 117.8(10)
C14C C13C C34C 122.0(10)
C18C C13C C34C 119.8(11)
C15C C14C C13C 122.8(11)
C15C C14C H14C 118.6
C13C C14C H14C 118.6
C14C C15C C16C 117.9(11)
C14C C15C H15C 121.1
C16C C15C H15C 121.1
C17C C16C C15C 120.3(10)
C17C C16C N3C 120.9(9)
C15C C16C N3C 118.8(10)
C16C C17C C18C 121.4(11)
C16C C17C H17C 119.3
C18C C17C H17C 119.3
C17C C18C C13C 119.4(11)
C17C C18C H18C 120.3
C13C C18C H18C 120.3
N3C C19C C20C 115.9(11)
N3C C19C H19C 122.0
C20C C19C H19C 122.0
N4C C20C C21C 121.4(10)
N4C C20C C19C 113.9(10)
C21C C20C C19C 124.7(11)
C22C C21C C20C 118.5(13)
C22C C21C H21C 120.8
C20C C21C H21C 120.8
C21C C22C C23C 120.1(13)
C21C C22C H22C 119.9
C23C C22C H22C 119.9
C24C C23C C22C 117.3(13)
C24C C23C H23C 121.4
C22C C23C H23C 121.4
N4C C24C C23C 127.2(13)
N4C C24C H24C 116.4
C23C C24C H24C 116.4
O2C C25C N5C 120.5(13)
O2C C25C C36C 122.8(12)
N5C C25C C36C 116.6(12)
O1C C26C N5C 117.5(12)
O1C C26C C27C 125.0(12)
N5C C26C C27C 117.6(10)
C28C C27C C37C 119.8(11)
C28C C27C C26C 121.4(10)
C37C C27C C26C 118.8(11)
C27C C28C C29C 116.9(10)
C27C C28C C10C 129.4(12)
C29C C28C C10C 113.7(12)
C30C C29C C28C 124.2(13)
C30C C29C H29C 117.9
C28C C29C H29C 117.9
C29C C30C C38C 120.1(12)
C29C C30C C31C 118.9(12)
C38C C30C C31C 120.1(11)
O3C C31C N6C 123.7(14)
O3C C31C C30C 121.2(13)
N6C C31C C30C 114.9(12)
O4C C32C N6C 120.2(13)
O4C C32C C33C 124.7(13)
N6C C32C C33C 114.2(11)
C34C C33C C38C 117.8(10)
C34C C33C C32C 121.6(10)
C38C C33C C32C 120.3(11)
C33C C34C C35C 119.0(10)
C33C C34C C13C 125.6(10)
C35C C34C C13C 115.3(10)
C36C C35C C34C 122.6(12)
C36C C35C H35C 118.7
C34C C35C H35C 118.7
C35C C36C C37C 120.5(11)
C35C C36C C25C 119.1(12)
C37C C36C C25C 119.9(11)
C36C C37C C27C 121.5(11)
C36C C37C C38C 116.4(10)
C27C C37C C38C 122.1(11)
C33C C38C C30C 119.9(11)
C33C C38C C37C 123.5(11)
C30C C38C C37C 116.5(10)
C40C C39C N5C 111.7(14)
C40C C39C H39E 109.3
N5C C39C H39E 109.3
C40C C39C H39F 109.3
N5C C39C H39F 109.3
H39E C39C H39F 107.9
C39C C40C N7C 115.4(14)
C39C C40C H40E 108.4
N7C C40C H40E 108.4
C39C C40C H40F 108.4
N7C C40C H40F 108.4
H40E C40C H40F 107.5
N7C C41C H41G 109.5
N7C C41C H41H 109.5
H41G C41C H41H 109.5
N7C C41C H41I 109.5
H41G C41C H41I 109.5
H41H C41C H41I 109.5
N7C C42C H42G 109.5
N7C C42C H42H 109.5
H42G C42C H42H 109.5
N7C C42C H42I 109.5
H42G C42C H42I 109.5
H42H C42C H42I 109.5
N7C C43C H43G 109.5
N7C C43C H43H 109.5
H43G C43C H43H 109.5
N7C C43C H43I 109.5
H43G C43C H43I 109.5
H43H C43C H43I 109.5
N6C C44C C45C 108.4(14)
N6C C44C H44E 110.0
C45C C44C H44E 110.0
N6C C44C H44F 110.0
C45C C44C H44F 110.0
H44E C44C H44F 108.4
N8C C45C C44C 116.0(15)
N8C C45C H45E 108.3
C44C C45C H45E 108.3
N8C C45C H45F 108.3
C44C C45C H45F 108.3
H45E C45C H45F 107.4
N8C C46C H46G 109.5
N8C C46C H46H 109.5
H46G C46C H46H 109.5
N8C C46C H46I 109.5
H46G C46C H46I 109.5
H46H C46C H46I 109.5
N8C C47C H47G 109.5
N8C C47C H47H 109.5
H47G C47C H47H 109.5
N8C C47C H47I 109.5
H47G C47C H47I 109.5
H47H C47C H47I 109.5
N8C C48C H48G 109.5
N8C C48C H48H 109.5
H48G C48C H48H 109.5
N8C C48C H48I 109.5
H48G C48C H48I 109.5
H48H C48C H48I 109.5
C1D N1D C5D 119.7(10)
C1D N1D Fe1 126.3(8)
C5D N1D Fe1 114.0(6)
C6D N2D C7D 117.3(9)
C6D N2D Fe1 115.5(7)
C7D N2D Fe1 127.2(7)
C19D N3D C16D 113.5(10)
C19D N3D Fe4 116.6(8)
C16D N3D Fe4 129.9(8)
C24D N4D C20D 117.4(11)
C24D N4D Fe4 129.4(10)
C20D N4D Fe4 112.4(7)
C25D N5D C26D 125.4(12)
C25D N5D C39D 113.1(13)
C26D N5D C39D 118.2(12)
C32D N6D C31D 127.7(9)
C32D N6D C44D 115.5(9)
C31D N6D C44D 116.7(9)
C40D N7D C41D 108.3(19)
C40D N7D C43D 110.0(17)
C41D N7D C43D 107.3(19)
C40D N7D C42D 113.4(17)
C41D N7D C42D 113(2)
C43D N7D C42D 104.4(19)
C45D N8D C48D 107.4(16)
C45D N8D C46D 107.8(15)
C48D N8D C46D 108.3(16)
C45D N8D C47D 112.9(15)
C48D N8D C47D 112.6(18)
C46D N8D C47D 107.7(19)
N1D C1D C2D 121.0(12)
N1D C1D H1D 119.5
C2D C1D H1D 119.5
C3D C2D C1D 120.6(11)
C3D C2D H2D 119.7
C1D C2D H2D 119.7
C2D C3D C4D 117.5(12)
C2D C3D H3D 121.2
C4D C3D H3D 121.2
C5D C4D C3D 120.3(11)
C5D C4D H4D 119.9
C3D C4D H4D 119.9
N1D C5D C4D 120.6(10)
N1D C5D C6D 112.7(9)
C4D C5D C6D 126.6(10)
N2D C6D C5D 117.2(10)
N2D C6D H6D 121.4
C5D C6D H6D 121.4
C8D C7D C12D 120.5(10)
C8D C7D N2D 121.2(10)
C12D C7D N2D 118.2(10)
C9D C8D C7D 119.2(11)
C9D C8D H8D 120.4
C7D C8D H8D 120.4
C8D C9D C10D 123.0(11)
C8D C9D H9D 118.5
C10D C9D H9D 118.5
C11D C10D C9D 115.5(10)
C11D C10D C28D 123.0(10)
C9D C10D C28D 120.3(10)
C10D C11D C12D 123.5(11)
C10D C11D H11D 118.2
C12D C11D H11D 118.2
C11D C12D C7D 118.1(11)
C11D C12D H12D 121.0
C7D C12D H12D 121.0
C18D C13D C14D 119.7(9)
C18D C13D C34D 115.8(10)
C14D C13D C34D 124.2(9)
C15D C14D C13D 120.6(10)
C15D C14D H14D 119.7
C13D C14D H14D 119.7
C14D C15D C16D 118.8(10)
C14D C15D H15D 120.6
C16D C15D H15D 120.6
C17D C16D C15D 122.2(9)
C17D C16D N3D 117.1(9)
C15D C16D N3D 120.7(9)
C16D C17D C18D 117.6(10)
C16D C17D H17D 121.2
C18D C17D H17D 121.2
C17D C18D C13D 120.8(11)
C17D C18D H18D 119.6
C13D C18D H18D 119.6
N3D C19D C20D 115.3(12)
N3D C19D H19D 122.3
C20D C19D H19D 122.3
N4D C20D C21D 122.7(11)
N4D C20D C19D 114.5(10)
C21D C20D C19D 122.8(12)
C20D C21D C22D 117.4(14)
C20D C21D H21D 121.3
C22D C21D H21D 121.3
C23D C22D C21D 118.4(14)
C23D C22D H22D 120.8
C21D C22D H22D 120.8
C22D C23D C24D 120.9(13)
C22D C23D H23D 119.6
C24D C23D H23D 119.6
N4D C24D C23D 123.2(13)
N4D C24D H24D 118.4
C23D C24D H24D 118.4
O2D C25D N5D 123.3(13)
O2D C25D C36D 118.7(13)
N5D C25D C36D 116.0(11)
O1D C26D N5D 116.9(12)
O1D C26D C27D 124.8(12)
N5D C26D C27D 117.7(11)
C28D C27D C37D 120.6(10)
C28D C27D C26D 121.7(9)
C37D C27D C26D 117.3(10)
C27D C28D C29D 118.1(9)
C27D C28D C10D 125.3(10)
C29D C28D C10D 116.2(9)
C30D C29D C28D 121.1(10)
C30D C29D H29D 119.5
C28D C29D H29D 119.5
C29D C30D C38D 121.3(9)
C29D C30D C31D 118.5(9)
C38D C30D C31D 120.2(9)
O3D C31D N6D 120.3(10)
O3D C31D C30D 124.3(10)
N6D C31D C30D 115.3(9)
O4D C32D N6D 121.7(10)
O4D C32D C33D 122.9(10)
N6D C32D C33D 115.4(9)
C34D C33D C38D 119.3(9)
C34D C33D C32D 120.6(9)
C38D C33D C32D 120.1(9)
C35D C34D C33D 116.0(9)
C35D C34D C13D 117.3(10)
C33D C34D C13D 126.7(11)
C36D C35D C34D 125.6(11)
C36D C35D H35D 117.2
C34D C35D H35D 117.2
C35D C36D C37D 119.8(10)
C35D C36D C25D 119.4(11)
C37D C36D C25D 120.5(10)
C36D C37D C38D 117.6(9)
C36D C37D C27D 122.6(10)
C38D C37D C27D 119.6(9)
C37D C38D C30D 118.4(8)
C37D C38D C33D 121.4(9)
C30D C38D C33D 120.1(9)
C40D C39D N5D 104.6(17)
C40D C39D H39G 110.8
N5D C39D H39G 110.8
C40D C39D H39H 110.8
N5D C39D H39H 110.8
H39G C39D H39H 108.9
C39D C40D N7D 131(2)
C39D C40D H40G 104.6
N7D C40D H40G 104.6
C39D C40D H40H 104.6
N7D C40D H40H 104.6
H40G C40D H40H 105.7
N7D C41D H41J 109.5
N7D C41D H41K 109.5
H41J C41D H41K 109.5
N7D C41D H41L 109.5
H41J C41D H41L 109.5
H41K C41D H41L 109.5
N7D C42D H42J 109.5
N7D C42D H42K 109.5
H42J C42D H42K 109.5
N7D C42D H42L 109.5
H42J C42D H42L 109.5
H42K C42D H42L 109.5
N7D C43D H43J 109.5
N7D C43D H43K 109.5
H43J C43D H43K 109.5
N7D C43D H43L 109.5
H43J C43D H43L 109.5
H43K C43D H43L 109.5
N6D C44D C45D 108.4(11)
N6D C44D H44G 110.0
C45D C44D H44G 110.0
N6D C44D H44H 110.0
C45D C44D H44H 110.0
H44G C44D H44H 108.4
N8D C45D C44D 114.0(12)
N8D C45D H45G 108.7
C44D C45D H45G 108.7
N8D C45D H45H 108.7
C44D C45D H45H 108.7
H45G C45D H45H 107.6
N8D C46D H46J 109.5
N8D C46D H46K 109.5
H46J C46D H46K 109.5
N8D C46D H46L 109.5
H46J C46D H46L 109.5
H46K C46D H46L 109.5
N8D C47D H47J 109.5
N8D C47D H47K 109.5
H47J C47D H47K 109.5
N8D C47D H47L 109.5
H47J C47D H47L 109.5
H47K C47D H47L 109.5
N8D C48D H48J 109.5
N8D C48D H48K 109.5
H48J C48D H48K 109.5
N8D C48D H48L 109.5
H48J C48D H48L 109.5
H48K C48D H48L 109.5
C5E N1E C1E 115.8(11)
C5E N1E Fe2 115.4(8)
C1E N1E Fe2 128.7(9)
C6E N2E C7E 117.4(9)
C6E N2E Fe2 115.3(7)
C7E N2E Fe2 126.6(7)
C19E N3E C16E 118.2(11)
C19E N3E Fe4 115.2(9)
C16E N3E Fe4 126.6(8)
C24E N4E C20E 115.3(11)
C24E N4E Fe4 132.0(10)
C20E N4E Fe4 112.8(8)
C25E N5E C26E 125.6(9)
C25E N5E C39E 116.5(10)
C26E N5E C39E 117.9(10)
C31E N6E C32E 125.0(9)
C31E N6E C44E 115.0(9)
C32E N6E C44E 119.6(9)
C40E N7E C41E 114.8(13)
C40E N7E C42E 114.9(14)
C41E N7E C42E 114.4(13)
C40E N7E C43E 103.4(17)
C41E N7E C43E 105.4(17)
C42E N7E C43E 101.9(17)
C45E N8E C46E 108.9(11)
C45E N8E C48E 108.5(11)
C46E N8E C48E 110.9(12)
C45E N8E C47E 109.9(11)
C46E N8E C47E 110.2(11)
C48E N8E C47E 108.5(11)
N1E C1E C2E 121.9(14)
N1E C1E H1E 119.0
C2E C1E H1E 119.0
C3E C2E C1E 119.9(15)
C3E C2E H2E 120.1
C1E C2E H2E 120.1
C2E C3E C4E 120.4(15)
C2E C3E H3E 119.8
C4E C3E H3E 119.8
C5E C4E C3E 115.7(14)
C5E C4E H4E 122.2
C3E C4E H4E 122.2
N1E C5E C4E 125.9(11)
N1E C5E C6E 112.3(10)
C4E C5E C6E 121.4(12)
N2E C6E C5E 115.6(10)
N2E C6E H6E 122.2
C5E C6E H6E 122.2
C8E C7E C12E 121.2(11)
C8E C7E N2E 118.2(10)
C12E C7E N2E 120.5(11)
C9E C8E C7E 116.5(11)
C9E C8E H8E 121.7
C7E C8E H8E 121.7
C8E C9E C10E 122.9(11)
C8E C9E H9E 118.6
C10E C9E H9E 118.6
C11E C10E C9E 117.8(11)
C11E C10E C28E 122.4(11)
C9E C10E C28E 119.6(10)
C12E C11E C10E 121.1(12)
C12E C11E H11E 119.4
C10E C11E H11E 119.4
C11E C12E C7E 120.4(12)
C11E C12E H12E 119.8
C7E C12E H12E 119.8
C18E C13E C14E 118.2(11)
C18E C13E C34E 119.8(10)
C14E C13E C34E 121.8(11)
C15E C14E C13E 121.5(13)
C15E C14E H14E 119.3
C13E C14E H14E 119.3
C14E C15E C16E 119.3(12)
C14E C15E H15E 120.4
C16E C15E H15E 120.4
C17E C16E C15E 121.5(11)
C17E C16E N3E 118.2(11)
C15E C16E N3E 120.4(10)
C16E C17E C18E 115.5(12)
C16E C17E H17E 122.3
C18E C17E H17E 122.3
C13E C18E C17E 123.9(11)
C13E C18E H18E 118.0
C17E C18E H18E 118.0
N3E C19E C20E 115.7(12)
N3E C19E H19E 122.1
C20E C19E H19E 122.1
N4E C20E C21E 124.5(12)
N4E C20E C19E 113.5(10)
C21E C20E C19E 122.0(12)
C20E C21E C22E 115.8(14)
C20E C21E H21E 122.1
C22E C21E H21E 122.1
C23E C22E C21E 119.9(15)
C23E C22E H22E 120.1
C21E C22E H22E 120.1
C24E C23E C22E 120.4(15)
C24E C23E H23E 119.8
C22E C23E H23E 119.8
N4E C24E C23E 123.6(14)
N4E C24E H24E 118.2
C23E C24E H24E 118.2
O2E C25E N5E 121.2(10)
O2E C25E C36E 123.8(11)
N5E C25E C36E 115.0(10)
O1E C26E N5E 117.8(9)
O1E C26E C27E 123.7(11)
N5E C26E C27E 118.0(9)
C28E C27E C37E 120.1(8)
C28E C27E C26E 121.9(10)
C37E C27E C26E 118.0(9)
C27E C28E C29E 119.6(10)
C27E C28E C10E 125.0(9)
C29E C28E C10E 115.4(10)
C30E C29E C28E 120.8(10)
C30E C29E H29E 119.6
C28E C29E H29E 119.6
C29E C30E C38E 121.6(9)
C29E C30E C31E 118.4(10)
C38E C30E C31E 119.9(9)
O3E C31E N6E 121.4(9)
O3E C31E C30E 121.9(10)
N6E C31E C30E 116.6(9)
O4E C32E N6E 116.7(9)
O4E C32E C33E 126.2(10)
N6E C32E C33E 117.1(9)
C34E C33E C38E 121.1(8)
C34E C33E C32E 120.0(9)
C38E C33E C32E 118.7(9)
C35E C34E C33E 117.8(10)
C35E C34E C13E 118.0(10)
C33E C34E C13E 124.1(9)
C34E C35E C36E 122.7(10)
C34E C35E H35E 118.6
C36E C35E H35E 118.6
C35E C36E C37E 121.0(9)
C35E C36E C25E 118.3(10)
C37E C36E C25E 120.5(10)
C36E C37E C27E 122.6(9)
C36E C37E C38E 117.4(9)
C27E C37E C38E 119.8(9)
C33E C38E C30E 122.5(8)
C33E C38E C37E 119.6(9)
C30E C38E C37E 117.8(9)
N5E C39E C40E 106.0(10)
N5E C39E H39I 110.5
C40E C39E H39I 110.5
N5E C39E H39J 110.5
C40E C39E H39J 110.5
H39I C39E H39J 108.7
N7E C40E C39E 118.2(13)
N7E C40E H40I 107.8
C39E C40E H40I 107.8
N7E C40E H40J 107.8
C39E C40E H40J 107.8
H40I C40E H40J 107.1
N7E C41E H41M 109.5
N7E C41E H41N 109.5
H41M C41E H41N 109.5
N7E C41E H41O 109.5
H41M C41E H41O 109.5
H41N C41E H41O 109.5
N7E C42E H42M 109.5
N7E C42E H42N 109.5
H42M C42E H42N 109.5
N7E C42E H42O 109.5
H42M C42E H42O 109.5
H42N C42E H42O 109.5
N7E C43E H43M 109.5
N7E C43E H43N 109.5
H43M C43E H43N 109.5
N7E C43E H43O 109.5
H43M C43E H43O 109.5
H43N C43E H43O 109.5
N6E C44E C45E 107.2(10)
N6E C44E H44I 110.3
C45E C44E H44I 110.3
N6E C44E H44J 110.3
C45E C44E H44J 110.3
H44I C44E H44J 108.5
N8E C45E C44E 115.3(11)
N8E C45E H45I 108.5
C44E C45E H45I 108.5
N8E C45E H45J 108.5
C44E C45E H45J 108.5
H45I C45E H45J 107.5
N8E C46E H46M 109.5
N8E C46E H46N 109.5
H46M C46E H46N 109.5
N8E C46E H46O 109.5
H46M C46E H46O 109.5
H46N C46E H46O 109.5
N8E C47E H47M 109.5
N8E C47E H47N 109.5
H47M C47E H47N 109.5
N8E C47E H47O 109.5
H47M C47E H47O 109.5
H47N C47E H47O 109.5
N8E C48E H48M 109.5
N8E C48E H48N 109.5
H48M C48E H48N 109.5
N8E C48E H48O 109.5
H48M C48E H48O 109.5
H48N C48E H48O 109.5
C5F N1F C1F 118.6(11)
C5F N1F Fe2 113.8(7)
C1F N1F Fe2 127.4(9)
C6F N2F C7F 118.0(11)
C6F N2F Fe2 115.2(8)
C7F N2F Fe2 126.8(8)
C19F N3F C16F 117.1(10)
C19F N3F Fe3 115.4(8)
C16F N3F Fe3 127.4(8)
C24F N4F C20F 115.8(11)
C24F N4F Fe3 129.7(10)
C20F N4F Fe3 114.5(8)
C25F N5F C26F 125.6(9)
C25F N5F C39F 120.9(9)
C26F N5F C39F 113.2(9)
C32F N6F C31F 123.3(10)
C32F N6F C44F 118.9(12)
C31F N6F C44F 117.7(12)
C41F N7F C43F 112.6(11)
C41F N7F C40F 109.5(10)
C43F N7F C40F 110.4(10)
C41F N7F C42F 110.9(11)
C43F N7F C42F 104.6(12)
C40F N7F C42F 108.7(10)
C45F N8F C48F 123.4(18)
C45F N8F C47F 119.3(18)
C48F N8F C47F 107.7(18)
C45F N8F C46F 102(2)
C48F N8F C46F 100(2)
C47F N8F C46F 98.6(19)
N1F C1F C2F 121.9(13)
N1F C1F H1F 119.1
C2F C1F H1F 119.1
C3F C2F C1F 119.1(13)
C3F C2F H2F 120.4
C1F C2F H2F 120.4
C2F C3F C4F 120.9(13)
C2F C3F H3F 119.6
C4F C3F H3F 119.6
C5F C4F C3F 117.0(13)
C5F C4F H4F 121.5
C3F C4F H4F 121.5
N1F C5F C4F 122.4(11)
N1F C5F C6F 114.0(10)
C4F C5F C6F 123.5(11)
N2F C6F C5F 115.4(11)
N2F C6F H6F 122.3
C5F C6F H6F 122.3
C8F C7F C12F 118.2(10)
C8F C7F N2F 120.7(9)
C12F C7F N2F 120.8(9)
C9F C8F C7F 121.4(10)
C9F C8F H8F 119.3
C7F C8F H8F 119.3
C8F C9F C10F 120.0(11)
C8F C9F H9F 120.0
C10F C9F H9F 120.0
C11F C10F C9F 117.5(10)
C11F C10F C28F 125.4(10)
C9F C10F C28F 117.1(10)
C10F C11F C12F 122.6(10)
C10F C11F H11F 118.7
C12F C11F H11F 118.7
C11F C12F C7F 119.9(11)
C11F C12F H12F 120.0
C7F C12F H12F 120.0
C18F C13F C14F 119.0(10)
C18F C13F C34F 119.1(9)
C14F C13F C34F 121.5(10)
C15F C14F C13F 120.0(11)
C15F C14F H14F 120.0
C13F C14F H14F 120.0
C14F C15F C16F 120.6(10)
C14F C15F H15F 119.7
C16F C15F H15F 119.7
C15F C16F C17F 121.2(9)
C15F C16F N3F 119.9(9)
C17F C16F N3F 118.7(9)
C16F C17F C18F 117.4(10)
C16F C17F H17F 121.3
C18F C17F H17F 121.3
C13F C18F C17F 121.2(10)
C13F C18F H18F 119.4
C17F C18F H18F 119.4
N3F C19F C20F 115.8(12)
N3F C19F H19F 122.1
C20F C19F H19F 122.1
N4F C20F C21F 123.7(12)
N4F C20F C19F 112.8(10)
C21F C20F C19F 123.5(12)
C22F C21F C20F 119.6(14)
C22F C21F H21F 120.2
C20F C21F H21F 120.2
C21F C22F C23F 117.6(14)
C21F C22F H22F 121.2
C23F C22F H22F 121.2
C22F C23F C24F 119.8(14)
C22F C23F H23F 120.1
C24F C23F H23F 120.1
N4F C24F C23F 123.3(14)
N4F C24F H24F 118.4
C23F C24F H24F 118.4
O2F C25F N5F 119.5(10)
O2F C25F C36F 123.1(10)
N5F C25F C36F 117.4(9)
O1F C26F N5F 118.9(10)
O1F C26F C27F 123.9(10)
N5F C26F C27F 116.8(9)
C28F C27F C37F 119.6(9)
C28F C27F C26F 121.8(9)
C37F C27F C26F 118.1(9)
C29F C28F C27F 119.4(10)
C29F C28F C10F 115.1(10)
C27F C28F C10F 125.5(10)
C30F C29F C28F 120.8(12)
C30F C29F H29F 119.6
C28F C29F H29F 119.6
C29F C30F C38F 122.3(11)
C29F C30F C31F 117.7(11)
C38F C30F C31F 119.2(10)
O3F C31F N6F 117.7(12)
O3F C31F C30F 124.1(13)
N6F C31F C30F 117.3(11)
O4F C32F N6F 118.6(11)
O4F C32F C33F 123.4(11)
N6F C32F C33F 117.9(11)
C38F C33F C34F 119.7(9)
C38F C33F C32F 118.3(10)
C34F C33F C32F 120.7(10)
C35F C34F C33F 117.4(9)
C35F C34F C13F 115.1(9)
C33F C34F C13F 127.3(9)
C36F C35F C34F 122.9(10)
C36F C35F H35F 118.5
C34F C35F H35F 118.5
C35F C36F C37F 120.8(9)
C35F C36F C25F 119.0(9)
C37F C36F C25F 120.1(9)
C36F C37F C27F 121.8(9)
C36F C37F C38F 117.4(9)
C27F C37F C38F 120.7(9)
C33F C38F C30F 122.1(10)
C33F C38F C37F 120.9(9)
C30F C38F C37F 116.5(9)
C40F C39F N5F 112.0(10)
C40F C39F H39K 109.2
N5F C39F H39K 109.2
C40F C39F H39L 109.2
N5F C39F H39L 109.2
H39K C39F H39L 107.9
C39F C40F N7F 117.0(10)
C39F C40F H40K 108.0
N7F C40F H40K 108.0
C39F C40F H40L 108.0
N7F C40F H40L 108.0
H40K C40F H40L 107.3
N7F C41F H41P 109.5
N7F C41F H41Q 109.5
H41P C41F H41Q 109.5
N7F C41F H41R 109.5
H41P C41F H41R 109.5
H41Q C41F H41R 109.5
N7F C42F H42P 109.5
N7F C42F H42Q 109.5
H42P C42F H42Q 109.5
N7F C42F H42R 109.5
H42P C42F H42R 109.5
H42Q C42F H42R 109.5
N7F C43F H43P 109.5
N7F C43F H43Q 109.5
H43P C43F H43Q 109.5
N7F C43F H43R 109.5
H43P C43F H43R 109.5
H43Q C43F H43R 109.5
N6F C44F C45F 108.0(15)
N6F C44F H44K 110.1
C45F C44F H44K 110.1
N6F C44F H44L 110.1
C45F C44F H44L 110.1
H44K C44F H44L 108.4
N8F C45F C44F 123.5(17)
N8F C45F H45K 106.5
C44F C45F H45K 106.5
N8F C45F H45L 106.5
C44F C45F H45L 106.5
H45K C45F H45L 106.5
N8F C46F H46P 109.5
N8F C46F H46Q 109.5
H46P C46F H46Q 109.5
N8F C46F H46R 109.5
H46P C46F H46R 109.5
H46Q C46F H46R 109.5
N8F C47F H47P 109.5
N8F C47F H47Q 109.5
H47P C47F H47Q 109.5
N8F C47F H47R 109.5
H47P C47F H47R 109.5
H47Q C47F H47R 109.5
N8F C48F H48P 109.5
N8F C48F H48Q 109.5
H48P C48F H48Q 109.5
N8F C48F H48R 109.5
H48P C48F H48R 109.5
H48Q C48F H48R 109.5
O2G S1G O1G 117.5(11)
O2G S1G N1G 111.4(10)
O1G S1G N1G 111.8(11)
O2G S1G C1G 102.2(12)
O1G S1G C1G 106.7(12)
N1G S1G C1G 106.1(11)
O4G S2G O3G 118.5(11)
O4G S2G N1G 112.8(9)
O3G S2G N1G 114.3(11)
O4G S2G C2G 95.0(10)
O3G S2G C2G 108.5(12)
N1G S2G C2G 104.9(10)
S1G N1G S2G 130.9(11)
F3G C1G F2G 104(2)
F3G C1G F1G 106(2)
F2G C1G F1G 106(2)
F3G C1G S1G 112.4(19)
F2G C1G S1G 112.9(19)
F1G C1G S1G 115.1(18)
F6G C2G F5G 109.9(19)
F6G C2G F4G 100.9(16)
F5G C2G F4G 100.0(16)
F6G C2G S2G 117.6(16)
F5G C2G S2G 115.9(16)
F4G C2G S2G 109.9(14)
O1HH S1H O2HH 112.3(16)
O2H S1H O1H 118.1(19)
O1HH S1H N1HH 106.5(13)
O2HH S1H N1HH 111.6(14)
O2H S1H N1H 115.9(16)
O1H S1H N1H 110.9(15)
O2H S1H C1H 112.1(15)
O1HH S1H C1H 115.3(13)
O2HH S1H C1H 98.8(13)
O1H S1H C1H 95.6(15)
N1HH S1H C1H 112.3(13)
N1H S1H C1H 101.0(13)
O3H S2H O4H 111.7(10)
O3H S2H N1H 138.1(10)
O4H S2H N1H 93.8(11)
O3H S2H N1HH 88.6(10)
O4H S2H N1HH 151.9(11)
O3H S2H C2H 103.8(8)
O4H S2H C2H 101.7(11)
N1H S2H C2H 102.7(12)
N1HH S2H C2H 91.4(12)
F3H C1H F1H 118(2)
F3H C1H F2H 90.6(19)
F1H C1H F2H 105(2)
F3H C1H S1H 117.7(18)
F1H C1H S1H 113(2)
F2H C1H S1H 107.8(15)
F5H C2H F6H 114.5(19)
F5H C2H F4H 103.5(17)
F6H C2H F4H 101.1(17)
F5H C2H S2H 114.4(15)
F6H C2H S2H 111.4(15)
F4H C2H S2H 110.7(12)
S1H N1H S2H 119.3(12)
S1H N1HH S2H 119.9(12)
B7 B1 B5 105.2
B7 B1 B6 58.9
B5 B1 B6 59.5
B7 B1 B4 105.3
B5 B1 B4 60.3
B6 B1 B4 107.6
B7 B1 B3 58.6
B5 B1 B3 107.8
B6 B1 B3 107.2
B4 B1 B3 59.9
B7 B1 H1 124.2
B5 B1 H1 122.3
B6 B1 H1 122.0
B4 B1 H1 122.1
B3 B1 H1 121.9
B9 B2 B8 59.9
B9 B2 B11 107.1
B8 B2 B11 106.9
B9 B2 B10 59.7
B8 B2 B10 107.5
B11 B2 B10 59.8
B9 B2 B12 107.2
B8 B2 B12 59.2
B11 B2 B12 59.8
B10 B2 B12 107.6
B9 B2 H2 122.1
B8 B2 H2 122.3
B11 B2 H2 122.3
B10 B2 H2 121.9
B12 B2 H2 122.2
B7 B3 B4 105.8
B7 B3 B8 59.4
B4 B3 B8 108.3
B7 B3 B1 59.2
B4 B3 B1 60.0
B8 B3 B1 108.5
B7 B3 B9 105.9
B4 B3 B9 60.0
B8 B3 B9 60.1
B1 B3 B9 108.1
B7 B3 H3 123.7
B4 B3 H3 122.1
B8 B3 H3 121.2
B1 B3 H3 121.4
B9 B3 H3 122.2
B3 B4 B1 60.2
B3 B4 B9 60.2
B1 B4 B9 108.3
B3 B4 B5 107.5
B1 B4 B5 59.7
B9 B4 B5 107.6
B3 B4 B10 107.9
B1 B4 B10 108.1
B9 B4 B10 59.8
B5 B4 B10 60.0
B3 B4 H4 121.8
B1 B4 H4 121.5
B9 B4 H4 121.7
B5 B4 H4 122.2
B10 B4 H4 121.7
B6 B5 B1 60.4
B6 B5 B11 59.9
B1 B5 B11 108.4
B6 B5 B4 108.1
B1 B5 B4 60.0
B11 B5 B4 107.9
B6 B5 B10 108.1
B1 B5 B10 108.5
B11 B5 B10 59.9
B4 B5 B10 60.1
B6 B5 H5 121.6
B1 B5 H5 121.3
B11 B5 H5 121.7
B4 B5 H5 121.8
B10 B5 H5 121.6
B7 B6 B5 105.9
B7 B6 B11 105.9
B5 B6 B11 60.6
B7 B6 B1 59.2
B5 B6 B1 60.1
B11 B6 B1 108.7
B7 B6 B12 59.1
B5 B6 B12 108.8
B11 B6 B12 60.2
B1 B6 B12 108.5
B7 B6 H6 123.9
B5 B6 H6 121.7
B11 B6 H6 121.8
B1 B6 H6 121.2
B12 B6 H6 121.2
B3 B7 B6 112.6
B3 B7 B1 62.2
B6 B7 B1 62.0
B3 B7 B8 62.0
B6 B7 B8 112.4
B1 B7 B8 113.0
B3 B7 B12 112.6
B6 B7 B12 62.4
B1 B7 B12 113.4
B8 B7 B12 61.4
B3 B7 H7 118.9
B6 B7 H7 119.0
B1 B7 H7 118.4
B8 B7 H7 119.2
B12 B7 H7 118.7
B7 B8 B12 59.3
B7 B8 B3 58.6
B12 B8 B3 108.2
B7 B8 B9 105.3
B12 B8 B9 108.3
B3 B8 B9 60.1
B7 B8 B2 106.2
B12 B8 B2 60.6
B3 B8 B2 108.3
B9 B8 B2 59.9
B7 B8 H8 124.0
B12 B8 H8 121.1
B3 B8 H8 121.6
B9 B8 H8 122.3
B2 B8 H8 121.7
B10 B9 B4 60.4
B10 B9 B2 60.4
B4 B9 B2 108.9
B10 B9 B3 108.1
B4 B9 B3 59.8
B2 B9 B3 108.4
B10 B9 B8 108.2
B4 B9 B8 108.0
B2 B9 B8 60.2
B3 B9 B8 59.9
B10 B9 H9 121.4
B4 B9 H9 121.4
B2 B9 H9 121.2
B3 B9 H9 121.8
B8 B9 H9 121.8
B9 B10 B11 107.4
B9 B10 B5 107.5
B11 B10 B5 59.9
B9 B10 B4 59.8
B11 B10 B4 107.6
B5 B10 B4 59.8
B9 B10 B2 59.9
B11 B10 B2 60.0
B5 B10 B2 108.1
B4 B10 B2 108.0
B9 B10 H10 122.1
B11 B10 H10 122.0
B5 B10 H10 121.9
B4 B10 H10 121.8
B2 B10 H10 121.6
B6 B11 B5 59.4
B6 B11 B10 107.9
B5 B11 B10 60.2
B6 B11 B12 60.5
B5 B11 B12 108.1
B10 B11 B12 108.4
B6 B11 B2 108.7
B5 B11 B2 108.5
B10 B11 B2 60.2
B12 B11 B2 60.3
B6 B11 H11 121.7
B5 B11 H11 121.8
B10 B11 H11 121.6
B12 B11 H11 121.4
B2 B11 H11 121.2
B7 B12 B8 59.3
B7 B12 B11 104.8
B8 B12 B11 107.7
B7 B12 B6 58.5
B8 B12 B6 107.5
B11 B12 B6 59.3
B7 B12 B2 105.8
B8 B12 B2 60.2
B11 B12 B2 59.9
B6 B12 B2 107.4
B7 B12 H12 124.1
B8 B12 H12 121.5
B11 B12 H12 122.7
B6 B12 H12 122.2
B2 B12 H12 122.1
B19 B13 B17 105.2
B19 B13 B18 58.8
B17 B13 B18 59.5
B19 B13 B16 105.3
B17 B13 B16 60.3
B18 B13 B16 107.6
B19 B13 B15 58.6
B17 B13 B15 107.8
B18 B13 B15 107.2
B16 B13 B15 59.9
B19 B13 H13 124.2
B17 B13 H13 122.3
B18 B13 H13 122.0
B16 B13 H13 122.1
B15 B13 H13 121.9
B21 B14 B20 59.9
B21 B14 B23 107.1
B20 B14 B23 106.8
B21 B14 B22 59.7
B20 B14 B22 107.5
B23 B14 B22 59.8
B21 B14 B24 107.2
B20 B14 B24 59.2
B23 B14 B24 59.8
B22 B14 B24 107.6
B21 B14 H14 122.1
B20 B14 H14 122.3
B23 B14 H14 122.3
B22 B14 H14 121.9
B24 B14 H14 122.2
B19 B15 B16 105.8
B19 B15 B20 59.4
B16 B15 B20 108.3
B19 B15 B13 59.2
B16 B15 B13 60.0
B20 B15 B13 108.5
B19 B15 B21 105.9
B16 B15 B21 60.0
B20 B15 B21 60.1
B13 B15 B21 108.1
B19 B15 H15 123.7
B16 B15 H15 122.1
B20 B15 H15 121.2
B13 B15 H15 121.4
B21 B15 H15 122.2
B15 B16 B13 60.1
B15 B16 B21 60.2
B13 B16 B21 108.3
B15 B16 B17 107.5
B13 B16 B17 59.7
B21 B16 B17 107.6
B15 B16 B22 107.9
B13 B16 B22 108.1
B21 B16 B22 59.8
B17 B16 B22 60.0
B15 B16 H16 121.8
B13 B16 H16 121.5
B21 B16 H16 121.7
B17 B16 H16 122.1
B22 B16 H16 121.7
B18 B17 B13 60.4
B18 B17 B23 59.9
B13 B17 B23 108.4
B18 B17 B16 108.1
B13 B17 B16 60.0
B23 B17 B16 107.9
B18 B17 B22 108.1
B13 B17 B22 108.5
B23 B17 B22 59.9
B16 B17 B22 60.1
B18 B17 H17 121.6
B13 B17 H17 121.3
B23 B17 H17 121.7
B16 B17 H17 121.8
B22 B17 H17 121.6
B19 B18 B17 105.9
B19 B18 B23 105.9
B17 B18 B23 60.6
B19 B18 B13 59.2
B17 B18 B13 60.1
B23 B18 B13 108.7
B19 B18 B24 59.1
B17 B18 B24 108.8
B23 B18 B24 60.2
B13 B18 B24 108.5
B19 B18 H18 123.9
B17 B18 H18 121.7
B23 B18 H18 121.8
B13 B18 H18 121.2
B24 B18 H18 121.2
B15 B19 B18 112.6
B15 B19 B13 62.2
B18 B19 B13 62.0
B15 B19 B20 62.0
B18 B19 B20 112.3
B13 B19 B20 113.0
B15 B19 B24 112.6
B18 B19 B24 62.4
B13 B19 B24 113.5
B20 B19 B24 61.4
B15 B19 H19 118.9
B18 B19 H19 119.0
B13 B19 H19 118.4
B20 B19 H19 119.2
B24 B19 H19 118.7
B19 B20 B24 59.3
B19 B20 B15 58.6
B24 B20 B15 108.2
B19 B20 B21 105.3
B24 B20 B21 108.3
B15 B20 B21 60.1
B19 B20 B14 106.2
B24 B20 B14 60.6
B15 B20 B14 108.3
B21 B20 B14 59.9
B19 B20 H20 124.0
B24 B20 H20 121.1
B15 B20 H20 121.6
B21 B20 H20 122.4
B14 B20 H20 121.7
B22 B21 B16 60.4
B22 B21 B14 60.4
B16 B21 B14 108.9
B22 B21 B15 108.2
B16 B21 B15 59.8
B14 B21 B15 108.4
B22 B21 B20 108.2
B16 B21 B20 108.0
B14 B21 B20 60.2
B15 B21 B20 59.9
B22 B21 H21 121.4
B16 B21 H21 121.4
B14 B21 H21 121.1
B15 B21 H21 121.8
B20 B21 H21 121.8
B21 B22 B23 107.5
B21 B22 B17 107.5
B23 B22 B17 59.9
B21 B22 B16 59.8
B23 B22 B16 107.6
B17 B22 B16 59.8
B21 B22 B14 59.9
B23 B22 B14 60.0
B17 B22 B14 108.1
B16 B22 B14 108.0
B21 B22 H22 122.1
B23 B22 H22 122.0
B17 B22 H22 121.9
B16 B22 H22 121.8
B14 B22 H22 121.6
B18 B23 B17 59.5
B18 B23 B22 107.9
B17 B23 B22 60.2
B18 B23 B24 60.5
B17 B23 B24 108.1
B22 B23 B24 108.3
B18 B23 B14 108.7
B17 B23 B14 108.5
B22 B23 B14 60.2
B24 B23 B14 60.3
B18 B23 H23 121.7
B17 B23 H23 121.8
B22 B23 H23 121.6
B24 B23 H23 121.4
B14 B23 H23 121.2
B19 B24 B20 59.3
B19 B24 B23 104.8
B20 B24 B23 107.7
B19 B24 B18 58.5
B20 B24 B18 107.5
B23 B24 B18 59.3
B19 B24 B14 105.8
B20 B24 B14 60.2
B23 B24 B14 59.9
B18 B24 B14 107.4
B19 B24 H24 124.1
B20 B24 H24 121.5
B23 B24 H24 122.7
B18 B24 H24 122.2
B14 B24 H24 122.1
B31 B25 B29 105.2
B31 B25 B30 58.9
B29 B25 B30 59.5
B31 B25 B28 105.3
B29 B25 B28 60.3
B30 B25 B28 107.6
B31 B25 B27 58.6
B29 B25 B27 107.8
B30 B25 B27 107.2
B28 B25 B27 59.9
B31 B25 H25 124.2
B29 B25 H25 122.3
B30 B25 H25 122.0
B28 B25 H25 122.1
B27 B25 H25 121.9
B33 B26 B32 59.9
B33 B26 B35 107.1
B32 B26 B35 106.8
B33 B26 B34 59.7
B32 B26 B34 107.5
B35 B26 B34 59.8
B33 B26 B36 107.2
B32 B26 B36 59.2
B35 B26 B36 59.8
B34 B26 B36 107.6
B33 B26 H26 122.1
B32 B26 H26 122.3
B35 B26 H26 122.3
B34 B26 H26 121.9
B36 B26 H26 122.2
B31 B27 B28 105.8
B31 B27 B32 59.4
B28 B27 B32 108.3
B31 B27 B25 59.2
B28 B27 B25 60.0
B32 B27 B25 108.5
B31 B27 B33 105.9
B28 B27 B33 60.0
B32 B27 B33 60.1
B25 B27 B33 108.1
B31 B27 H27 123.7
B28 B27 H27 122.1
B32 B27 H27 121.2
B25 B27 H27 121.4
B33 B27 H27 122.2
B27 B28 B25 60.2
B27 B28 B33 60.2
B25 B28 B33 108.3
B27 B28 B29 107.5
B25 B28 B29 59.7
B33 B28 B29 107.6
B27 B28 B34 107.9
B25 B28 B34 108.1
B33 B28 B34 59.8
B29 B28 B34 60.0
B27 B28 H28 121.8
B25 B28 H28 121.5
B33 B28 H28 121.7
B29 B28 H28 122.1
B34 B28 H28 121.7
B30 B29 B25 60.4
B30 B29 B35 59.9
B25 B29 B35 108.4
B30 B29 B28 108.1
B25 B29 B28 60.0
B35 B29 B28 107.9
B30 B29 B34 108.1
B25 B29 B34 108.4
B35 B29 B34 59.9
B28 B29 B34 60.1
B30 B29 H29 121.6
B25 B29 H29 121.3
B35 B29 H29 121.7
B28 B29 H29 121.8
B34 B29 H29 121.6
B31 B30 B29 105.9
B31 B30 B35 105.9
B29 B30 B35 60.6
B31 B30 B25 59.2
B29 B30 B25 60.1
B35 B30 B25 108.7
B31 B30 B36 59.1
B29 B30 B36 108.8
B35 B30 B36 60.2
B25 B30 B36 108.5
B31 B30 H30 123.9
B29 B30 H30 121.7
B35 B30 H30 121.8
B25 B30 H30 121.2
B36 B30 H30 121.2
B27 B31 B30 112.6
B27 B31 B25 62.2
B30 B31 B25 62.0
B27 B31 B32 62.0
B30 B31 B32 112.3
B25 B31 B32 113.1
B27 B31 B36 112.6
B30 B31 B36 62.4
B25 B31 B36 113.4
B32 B31 B36 61.4
B27 B31 H31 118.9
B30 B31 H31 119.0
B25 B31 H31 118.4
B32 B31 H31 119.2
B36 B31 H31 118.7
B31 B32 B36 59.3
B31 B32 B27 58.6
B36 B32 B27 108.2
B31 B32 B33 105.3
B36 B32 B33 108.3
B27 B32 B33 60.1
B31 B32 B26 106.2
B36 B32 B26 60.6
B27 B32 B26 108.3
B33 B32 B26 59.9
B31 B32 H32 124.0
B36 B32 H32 121.1
B27 B32 H32 121.6
B33 B32 H32 122.4
B26 B32 H32 121.7
B34 B33 B28 60.4
B34 B33 B26 60.4
B28 B33 B26 108.9
B34 B33 B27 108.1
B28 B33 B27 59.8
B26 B33 B27 108.4
B34 B33 B32 108.2
B28 B33 B32 108.0
B26 B33 B32 60.2
B27 B33 B32 59.9
B34 B33 H33 121.4
B28 B33 H33 121.4
B26 B33 H33 121.1
B27 B33 H33 121.8
B32 B33 H33 121.8
B33 B34 B35 107.5
B33 B34 B29 107.5
B35 B34 B29 59.9
B33 B34 B28 59.8
B35 B34 B28 107.6
B29 B34 B28 59.8
B33 B34 B26 59.9
B35 B34 B26 60.0
B29 B34 B26 108.1
B28 B34 B26 108.0
B33 B34 H34 122.1
B35 B34 H34 122.0
B29 B34 H34 121.9
B28 B34 H34 121.8
B26 B34 H34 121.6
B30 B35 B29 59.4
B30 B35 B34 107.9
B29 B35 B34 60.2
B30 B35 B36 60.5
B29 B35 B36 108.1
B34 B35 B36 108.3
B30 B35 B26 108.7
B29 B35 B26 108.5
B34 B35 B26 60.2
B36 B35 B26 60.3
B30 B35 H35 121.7
B29 B35 H35 121.8
B34 B35 H35 121.6
B36 B35 H35 121.4
B26 B35 H35 121.2
B31 B36 B32 59.3
B31 B36 B35 104.8
B32 B36 B35 107.7
B31 B36 B30 58.5
B32 B36 B30 107.5
B35 B36 B30 59.3
B31 B36 B26 105.8
B32 B36 B26 60.2
B35 B36 B26 59.9
B30 B36 B26 107.5
B31 B36 H36 124.1
B32 B36 H36 121.5
B35 B36 H36 122.7
B30 B36 H36 122.2
B26 B36 H36 122.1
B51 B49 B54 104.7(13)
B51 B49 B55 59.3(10)
B54 B49 B55 60.9(11)
B51 B49 B53 102.3(12)
B54 B49 B53 59.2(11)
B55 B49 B53 107.5(13)
B51 B49 B52 56.2(10)
B54 B49 B52 107.9(13)
B55 B49 B52 107.1(12)
B53 B49 B52 60.4(10)
B51 B49 H49 126.1
B54 B49 H49 122.0
B55 B49 H49 121.1
B53 B49 H49 123.3
B52 B49 H49 122.2
B56 B50 B57 60.7(12)
B56 B50 B60 61.0(12)
B57 B50 B60 110.7(14)
B56 B50 B58 107.2(14)
B57 B50 B58 60.8(11)
B60 B50 B58 106.9(13)
B56 B50 B59 106.5(14)
B57 B50 B59 105.1(13)
B60 B50 B59 61.2(11)
B58 B50 B59 55.1(10)
B56 B50 H50 121.7
B57 B50 H50 120.8
B60 B50 H50 119.8
B58 B50 H50 123.7
B59 B50 H50 124.6
B57 B51 B49 119.0(14)
B57 B51 B52 64.8(11)
B49 B51 B52 67.9(10)
B57 B51 B56 59.1(11)
B49 B51 B56 113.3(13)
B52 B51 B56 114.1(14)
B57 B51 B55 112.8(13)
B49 B51 B55 63.6(10)
B52 B51 B55 120.4(13)
B56 B51 B55 60.9(11)
B57 B51 H51 118.1
B49 B51 H51 114.5
B52 B51 H51 113.1
B56 B51 H51 121.9
B55 B51 H51 117.3
B51 B52 B58 100.8(12)
B51 B52 B57 56.7(10)
B58 B52 B57 59.1(10)
B51 B52 B53 100.3(12)
B58 B52 B53 58.3(10)
B57 B52 B53 104.6(12)
B51 B52 B49 55.9(9)
B58 B52 B49 103.3(13)
B57 B52 B49 103.0(12)
B53 B52 B49 58.0(10)
B51 B52 H52 127.5
B58 B52 H52 124.5
B57 B52 H52 123.6
B53 B52 H52 124.5
B49 B52 H52 124.8
B59 B53 B54 61.6(12)
B59 B53 B58 57.1(11)
B54 B53 B58 106.3(13)
B59 B53 B49 106.9(13)
B54 B53 B49 58.3(11)
B58 B53 B49 106.4(13)
B59 B53 B52 105.8(12)
B54 B53 B52 108.2(13)
B58 B53 B52 58.8(10)
B49 B53 B52 61.6(10)
B59 B53 H53 122.9
B54 B53 H53 121.7
B58 B53 H53 124.0
B49 B53 H53 122.1
B52 B53 H53 121.7
B49 B54 B53 62.5(11)
B49 B54 B59 107.9(13)
B53 B54 B59 58.7(11)
B49 B54 B55 61.1(11)
B53 B54 B55 110.2(14)
B59 B54 B55 106.0(13)
B49 B54 B60 108.6(13)
B53 B54 B60 108.7(14)
B59 B54 B60 60.0(12)
B55 B54 B60 58.4(11)
B49 B54 H54 120.3
B53 B54 H54 120.2
B59 B54 H54 123.3
B55 B54 H54 122.0
B60 B54 H54 121.9
B51 B55 B56 58.7(10)
B51 B55 B60 104.3(14)
B56 B55 B60 57.9(11)
B51 B55 B54 100.9(13)
B56 B55 B54 105.4(15)
B60 B55 B54 62.7(11)
B51 B55 B49 57.1(10)
B56 B55 B49 106.2(13)
B60 B55 B49 109.6(14)
B54 B55 B49 58.1(11)
B51 B55 H55 126.3
B56 B55 H55 123.3
B60 B55 H55 120.9
B54 B55 H55 124.0
B49 B55 H55 122.1
B50 B56 B57 62.4(13)
B50 B56 B51 109.1(14)
B57 B56 B51 59.4(10)
B50 B56 B60 64.3(12)
B57 B56 B60 114.6(15)
B51 B56 B60 109.4(13)
B50 B56 B55 115.5(15)
B57 B56 B55 112.7(13)
B51 B56 B55 60.5(10)
B60 B56 B55 62.6(12)
B50 B56 H56 117.9
B57 B56 H56 118.7
B51 B56 H56 123.5
B60 B56 H56 118.1
B55 B56 H56 117.8
B56 B57 B51 61.5(11)
B56 B57 B50 56.9(12)
B51 B57 B50 106.5(14)
B56 B57 B58 106.1(14)
B51 B57 B58 102.9(12)
B50 B57 B58 63.1(11)
B56 B57 B52 110.8(13)
B51 B57 B52 58.4(10)
B50 B57 B52 113.5(13)
B58 B57 B52 60.3(10)
B56 B57 H57 121.9
B51 B57 H57 124.6
B50 B57 H57 120.0
B58 B57 H57 123.4
B52 B57 H57 118.8
B59 B58 B57 108.1(15)
B59 B58 B53 60.3(11)
B57 B58 B53 109.3(14)
B59 B58 B52 111.8(14)
B57 B58 B52 60.6(10)
B53 B58 B52 62.9(11)
B59 B58 B50 63.5(12)
B57 B58 B50 56.1(10)
B53 B58 B50 110.6(14)
B52 B58 B50 107.9(14)
B59 B58 H58 119.5
B57 B58 H58 123.4
B53 B58 H58 119.7
B52 B58 H58 119.7
B50 B58 H58 121.7
B58 B59 B53 62.6(11)
B58 B59 B54 109.1(15)
B53 B59 B54 59.7(11)
B58 B59 B60 108.9(15)
B53 B59 B60 111.0(15)
B54 B59 B60 61.8(12)
B58 B59 B50 61.5(11)
B53 B59 B50 110.8(15)
B54 B59 B50 106.4(14)
B60 B59 B50 57.1(11)
B58 B59 H59 120.0
B53 B59 H59 119.1
B54 B59 H59 122.1
B60 B59 H59 121.2
B50 B59 H59 122.5
B56 B60 B50 54.7(11)
B56 B60 B55 59.5(11)
B50 B60 B55 105.2(14)
B56 B60 B59 102.2(14)
B50 B60 B59 61.7(11)
B55 B60 B59 105.0(14)
B56 B60 B54 103.7(13)
B50 B60 B54 107.2(13)
B55 B60 B54 58.9(11)
B59 B60 B54 58.2(11)
B56 B60 H60 126.2
B50 B60 H60 122.6
B55 B60 H60 122.9
B59 B60 H60 123.6
B54 B60 H60 123.0
B67 B61 B63 58.7(12)
B67 B61 B64 105.2(15)
B63 B61 B64 62.4(13)
B67 B61 B66 58.9(13)
B63 B61 B66 109.2(15)
B64 B61 B66 107.5(16)
B67 B61 B65 107.1(16)
B63 B61 B65 109.3(16)
B64 B61 B65 56.7(12)
B66 B61 B65 63.1(13)
B67 B61 H61 124.1
B63 B61 H61 120.1
B64 B61 H61 123.3
B66 B61 H61 120.5
B65 B61 H61 121.4
B72 B62 B69 109.4(17)
B72 B62 B68 61.2(14)
B69 B62 B68 63.2(13)
B72 B62 B71 59.0(13)
B69 B62 B71 103.4(14)
B68 B62 B71 107.4(15)
B72 B62 B70 108.3(14)
B69 B62 B70 50.5(12)
B68 B62 B70 103.8(15)
B71 B62 B70 63.0(12)
B72 B62 H62 120.1
B69 B62 H62 124.5
B68 B62 H62 121.2
B71 B62 H62 122.3
B70 B62 H62 124.8
B67 B63 B61 57.6(13)
B67 B63 B68 58.2(12)
B61 B63 B68 107.9(18)
B67 B63 B64 102.3(17)
B61 B63 B64 59.6(13)
B68 B63 B64 108.3(17)
B67 B63 B69 103.0(16)
B61 B63 B69 104.9(17)
B68 B63 B69 62.7(12)
B64 B63 B69 56.8(12)
B67 B63 H63 126.4
B61 B63 H63 122.6
B68 B63 H63 119.8
B64 B63 H63 123.9
B69 B63 H63 123.8
B65 B64 B70 66.0(14)
B65 B64 B69 109.3(16)
B70 B64 B69 53.1(13)
B65 B64 B61 63.8(13)
B70 B64 B61 113.0(16)
B69 B64 B61 109.2(14)
B65 B64 B63 111.6(15)
B70 B64 B63 107.3(15)
B69 B64 B63 63.7(13)
B61 B64 B63 58.0(12)
B65 B64 H64 117.0
B70 B64 H64 121.4
B69 B64 H64 123.1
B61 B64 H64 119.6
B63 B64 H64 121.1
B64 B65 B61 59.5(13)
B64 B65 B71 107.2(15)
B61 B65 B71 103.1(14)
B64 B65 B70 57.6(13)
B61 B65 B70 103.5(16)
B71 B65 B70 62.0(11)
B64 B65 B66 104.5(16)
B61 B65 B66 56.6(12)
B71 B65 B66 57.3(11)
B70 B65 B66 104.7(13)
B64 B65 H65 122.7
B61 B65 H65 125.2
B71 B65 H65 122.5
B70 B65 H65 123.2
B66 B65 H65 124.9
B67 B66 B72 60.4(13)
B67 B66 B61 56.7(13)
B72 B66 B61 107.6(17)
B67 B66 B71 105.1(16)
B72 B66 B71 58.7(12)
B61 B66 B71 108.9(15)
B67 B66 B65 103.3(16)
B72 B66 B65 107.0(14)
B61 B66 B65 60.3(12)
B71 B66 B65 60.7(11)
B67 B66 H66 125.1
B72 B66 H66 121.7
B61 B66 H66 121.7
B71 B66 H66 121.9
B65 B66 H66 122.8
B61 B67 B63 63.7(13)
B61 B67 B68 118.0(15)
B63 B67 B68 64.0(13)
B61 B67 B66 64.5(14)
B63 B67 B66 118.1(15)
B68 B67 B66 117.9(18)
B61 B67 B72 115.6(17)
B63 B67 B72 116.2(16)
B68 B67 B72 63.9(14)
B66 B67 B72 62.3(14)
B61 B67 H67 116.1
B63 B67 H67 116.0
B68 B67 H67 115.2
B66 B67 H67 115.7
B72 B67 H67 117.9
B67 B68 B63 57.7(12)
B67 B68 B72 59.8(13)
B63 B68 B72 107.8(16)
B67 B68 B62 103.5(17)
B63 B68 B62 109.7(15)
B72 B68 B62 56.3(13)
B67 B68 B69 102.1(14)
B63 B68 B69 61.9(12)
B72 B68 B69 101.7(17)
B62 B68 B69 58.1(13)
B67 B68 H68 125.3
B63 B68 H68 119.6
B72 B68 H68 124.2
B62 B68 H68 123.3
B69 B68 H68 125.1
B70 B69 B64 62.6(14)
B70 B69 B62 66.3(14)
B64 B69 B62 111.1(17)
B70 B69 B63 111.7(17)
B64 B69 B63 59.5(12)
B62 B69 B63 104.7(15)
B70 B69 B68 112.8(18)
B64 B69 B68 104.6(15)
B62 B69 B68 58.6(12)
B63 B69 B68 55.4(11)
B70 B69 H69 115.3
B64 B69 H69 121.6
B62 B69 H69 120.5
B63 B69 H69 124.2
B68 B69 H69 124.1
B69 B70 B64 64.3(15)
B69 B70 B62 63.2(14)
B64 B70 B62 110.0(16)
B69 B70 B65 110.5(17)
B64 B70 B65 56.4(13)
B62 B70 B65 106.5(14)
B69 B70 B71 109.5(15)
B64 B70 B71 103.6(15)
B62 B70 B71 57.9(11)
B65 B70 B71 58.6(11)
B69 B70 H70 117.2
B64 B70 H70 122.5
B62 B70 H70 121.1
B65 B70 H70 123.3
B71 B70 H70 124.4
B72 B71 B66 59.6(12)
B72 B71 B62 56.8(12)
B66 B71 B62 105.6(17)
B72 B71 B65 108.8(17)
B66 B71 B65 62.1(11)
B62 B71 B65 108.1(17)
B72 B71 B70 103.6(17)
B66 B71 B70 106.4(16)
B62 B71 B70 59.1(12)
B65 B71 B70 59.4(11)
B72 B71 H71 123.8
B66 B71 H71 121.9
B62 B71 H71 123.4
B65 B71 H71 120.0
B70 B71 H71 124.0
B62 B72 B67 105.7(16)
B62 B72 B71 64.2(13)
B67 B72 B71 105.1(14)
B62 B72 B66 113.1(14)
B67 B72 B66 57.4(13)
B71 B72 B66 61.7(12)
B62 B72 B68 62.5(14)
B67 B72 B68 56.3(13)
B71 B72 B68 112.4(16)
B66 B72 B68 107.1(16)
B62 B72 H72 118.4
B67 B72 H72 127.0
B71 B72 H72 119.2
B66 B72 H72 120.7
B68 B72 H72 121.1
B79 B73 B77 105.2
B79 B73 B78 58.9
B77 B73 B78 59.5
B79 B73 B76 105.3
B77 B73 B76 60.3
B78 B73 B76 107.6
B79 B73 B75 58.6
B77 B73 B75 107.8
B78 B73 B75 107.2
B76 B73 B75 59.9
B79 B73 H73 124.2
B77 B73 H73 122.3
B78 B73 H73 122.0
B76 B73 H73 122.1
B75 B73 H73 121.9
B81 B74 B80 59.9
B81 B74 B83 107.1
B80 B74 B83 106.8
B81 B74 B82 59.7
B80 B74 B82 107.5
B83 B74 B82 59.8
B81 B74 B84 107.2
B80 B74 B84 59.2
B83 B74 B84 59.8
B82 B74 B84 107.6
B81 B74 H74 122.1
B80 B74 H74 122.3
B83 B74 H74 122.3
B82 B74 H74 121.9
B84 B74 H74 122.2
B79 B75 B76 105.8
B79 B75 B80 59.4
B76 B75 B80 108.3
B79 B75 B73 59.2
B76 B75 B73 60.0
B80 B75 B73 108.5
B79 B75 B81 105.9
B76 B75 B81 60.0
B80 B75 B81 60.1
B73 B75 B81 108.1
B79 B75 H75 123.7
B76 B75 H75 122.1
B80 B75 H75 121.2
B73 B75 H75 121.4
B81 B75 H75 122.2
B75 B76 B73 60.2
B75 B76 B81 60.2
B73 B76 B81 108.3
B75 B76 B77 107.5
B73 B76 B77 59.7
B81 B76 B77 107.6
B75 B76 B82 107.9
B73 B76 B82 108.1
B81 B76 B82 59.8
B77 B76 B82 60.0
B75 B76 H76 121.8
B73 B76 H76 121.5
B81 B76 H76 121.7
B77 B76 H76 122.1
B82 B76 H76 121.7
B78 B77 B73 60.4
B78 B77 B83 59.9
B73 B77 B83 108.4
B78 B77 B76 108.1
B73 B77 B76 60.0
B83 B77 B76 107.9
B78 B77 B82 108.1
B73 B77 B82 108.5
B83 B77 B82 59.9
B76 B77 B82 60.1
B78 B77 H77 121.6
B73 B77 H77 121.3
B83 B77 H77 121.7
B76 B77 H77 121.8
B82 B77 H77 121.6
B79 B78 B77 105.9
B79 B78 B83 105.9
B77 B78 B83 60.6
B79 B78 B73 59.2
B77 B78 B73 60.1
B83 B78 B73 108.7
B79 B78 B84 59.1
B77 B78 B84 108.8
B83 B78 B84 60.2
B73 B78 B84 108.5
B79 B78 H78 123.9
B77 B78 H78 121.7
B83 B78 H78 121.8
B73 B78 H78 121.2
B84 B78 H78 121.2
B75 B79 B78 112.6
B75 B79 B73 62.2
B78 B79 B73 62.0
B75 B79 B80 62.0
B78 B79 B80 112.3
B73 B79 B80 113.0
B75 B79 B84 112.6
B78 B79 B84 62.4
B73 B79 B84 113.5
B80 B79 B84 61.3
B75 B79 H79 118.9
B78 B79 H79 119.0
B73 B79 H79 118.4
B80 B79 H79 119.2
B84 B79 H79 118.7
B79 B80 B84 59.3
B79 B80 B75 58.6
B84 B80 B75 108.2
B79 B80 B81 105.3
B84 B80 B81 108.3
B75 B80 B81 60.1
B79 B80 B74 106.2
B84 B80 B74 60.6
B75 B80 B74 108.3
B81 B80 B74 59.9
B79 B80 H80 124.0
B84 B80 H80 121.1
B75 B80 H80 121.6
B81 B80 H80 122.4
B74 B80 H80 121.7
B82 B81 B76 60.4
B82 B81 B74 60.4
B76 B81 B74 108.9
B82 B81 B75 108.2
B76 B81 B75 59.8
B74 B81 B75 108.4
B82 B81 B80 108.2
B76 B81 B80 108.0
B74 B81 B80 60.2
B75 B81 B80 59.9
B82 B81 H81 121.4
B76 B81 H81 121.4
B74 B81 H81 121.2
B75 B81 H81 121.8
B80 B81 H81 121.8
B81 B82 B83 107.5
B81 B82 B77 107.5
B83 B82 B77 59.9
B81 B82 B76 59.8
B83 B82 B76 107.6
B77 B82 B76 59.8
B81 B82 B74 59.9
B83 B82 B74 60.0
B77 B82 B74 108.1
B76 B82 B74 108.0
B81 B82 H82 122.1
B83 B82 H82 122.0
B77 B82 H82 121.9
B76 B82 H82 121.8
B74 B82 H82 121.6
B78 B83 B77 59.5
B78 B83 B82 107.9
B77 B83 B82 60.2
B78 B83 B84 60.5
B77 B83 B84 108.1
B82 B83 B84 108.4
B78 B83 B74 108.7
B77 B83 B74 108.5
B82 B83 B74 60.2
B84 B83 B74 60.3
B78 B83 H83 121.7
B77 B83 H83 121.8
B82 B83 H83 121.6
B84 B83 H83 121.4
B74 B83 H83 121.2
B79 B84 B80 59.3
B79 B84 B83 104.8
B80 B84 B83 107.7
B79 B84 B78 58.5
B80 B84 B78 107.5
B83 B84 B78 59.3
B79 B84 B74 105.8
B80 B84 B74 60.2
B83 B84 B74 59.9
B78 B84 B74 107.4
B79 B84 H84 124.1
B80 B84 H84 121.5
B83 B84 H84 122.7
B78 B84 H84 122.2
B74 B84 H84 122.1
B91 B85 B89 105.2
B91 B85 B90 58.8
B89 B85 B90 59.5
B91 B85 B88 105.3
B89 B85 B88 60.3
B90 B85 B88 107.6
B91 B85 B87 58.6
B89 B85 B87 107.8
B90 B85 B87 107.2
B88 B85 B87 59.9
B91 B85 H85 124.2
B89 B85 H85 122.3
B90 B85 H85 122.0
B88 B85 H85 122.1
B87 B85 H85 121.9
B93 B86 B92 59.9
B93 B86 B95 107.1
B92 B86 B95 106.9
B93 B86 B94 59.7
B92 B86 B94 107.5
B95 B86 B94 59.8
B93 B86 B96 107.2
B92 B86 B96 59.2
B95 B86 B96 59.8
B94 B86 B96 107.6
B93 B86 H86 122.1
B92 B86 H86 122.3
B95 B86 H86 122.3
B94 B86 H86 121.9
B96 B86 H86 122.2
B91 B87 B88 105.8
B91 B87 B92 59.4
B88 B87 B92 108.3
B91 B87 B85 59.2
B88 B87 B85 60.0
B92 B87 B85 108.5
B91 B87 B93 105.9
B88 B87 B93 60.0
B92 B87 B93 60.1
B85 B87 B93 108.1
B91 B87 H87 123.7
B88 B87 H87 122.1
B92 B87 H87 121.2
B85 B87 H87 121.4
B93 B87 H87 122.2
B87 B88 B85 60.1
B87 B88 B93 60.2
B85 B88 B93 108.3
B87 B88 B89 107.5
B85 B88 B89 59.7
B93 B88 B89 107.6
B87 B88 B94 107.9
B85 B88 B94 108.1
B93 B88 B94 59.8
B89 B88 B94 60.0
B87 B88 H88 121.8
B85 B88 H88 121.5
B93 B88 H88 121.7
B89 B88 H88 122.1
B94 B88 H88 121.7
B90 B89 B85 60.4
B90 B89 B95 60.0
B85 B89 B95 108.4
B90 B89 B88 108.1
B85 B89 B88 60.0
B95 B89 B88 107.9
B90 B89 B94 108.1
B85 B89 B94 108.5
B95 B89 B94 59.9
B88 B89 B94 60.1
B90 B89 H89 121.6
B85 B89 H89 121.3
B95 B89 H89 121.7
B88 B89 H89 121.8
B94 B89 H89 121.6
B91 B90 B89 105.9
B91 B90 B95 105.9
B89 B90 B95 60.6
B91 B90 B85 59.2
B89 B90 B85 60.1
B95 B90 B85 108.7
B91 B90 B96 59.1
B89 B90 B96 108.8
B95 B90 B96 60.2
B85 B90 B96 108.5
B91 B90 H90 123.9
B89 B90 H90 121.7
B95 B90 H90 121.8
B85 B90 H90 121.2
B96 B90 H90 121.2
B87 B91 B90 112.6
B87 B91 B85 62.2
B90 B91 B85 62.0
B87 B91 B92 62.0
B90 B91 B92 112.4
B85 B91 B92 113.0
B87 B91 B96 112.6
B90 B91 B96 62.4
B85 B91 B96 113.5
B92 B91 B96 61.4
B87 B91 H91 118.9
B90 B91 H91 119.0
B85 B91 H91 118.4
B92 B91 H91 119.2
B96 B91 H91 118.7
B91 B92 B96 59.3
B91 B92 B87 58.6
B96 B92 B87 108.2
B91 B92 B93 105.3
B96 B92 B93 108.3
B87 B92 B93 60.1
B91 B92 B86 106.2
B96 B92 B86 60.6
B87 B92 B86 108.3
B93 B92 B86 59.9
B91 B92 H92 124.0
B96 B92 H92 121.1
B87 B92 H92 121.6
B93 B92 H92 122.3
B86 B92 H92 121.7
B94 B93 B88 60.4
B94 B93 B86 60.4
B88 B93 B86 108.9
B94 B93 B87 108.1
B88 B93 B87 59.8
B86 B93 B87 108.4
B94 B93 B92 108.2
B88 B93 B92 108.0
B86 B93 B92 60.2
B87 B93 B92 59.9
B94 B93 H93 121.4
B88 B93 H93 121.4
B86 B93 H93 121.1
B87 B93 H93 121.8
B92 B93 H93 121.8
B93 B94 B95 107.5
B93 B94 B89 107.5
B95 B94 B89 59.9
B93 B94 B88 59.8
B95 B94 B88 107.6
B89 B94 B88 59.8
B93 B94 B86 59.9
B95 B94 B86 60.0
B89 B94 B86 108.1
B88 B94 B86 108.0
B93 B94 H94 122.1
B95 B94 H94 122.0
B89 B94 H94 121.9
B88 B94 H94 121.8
B86 B94 H94 121.6
B90 B95 B89 59.4
B90 B95 B94 107.9
B89 B95 B94 60.2
B90 B95 B96 60.5
B89 B95 B96 108.1
B94 B95 B96 108.3
B90 B95 B86 108.7
B89 B95 B86 108.5
B94 B95 B86 60.2
B96 B95 B86 60.3
B90 B95 H95 121.7
B89 B95 H95 121.8
B94 B95 H95 121.6
B96 B95 H95 121.4
B86 B95 H95 121.2
B91 B96 B92 59.3
B91 B96 B95 104.8
B92 B96 B95 107.7
B91 B96 B90 58.5
B92 B96 B90 107.5
B95 B96 B90 59.3
B91 B96 B86 105.8
B92 B96 B86 60.2
B95 B96 B86 59.9
B90 B96 B86 107.4
B91 B96 H96 124.1
B92 B96 H96 121.5
B95 B96 H96 122.7
B90 B96 H96 122.2
B86 B96 H96 122.1
B103 B97 B101 105.2
B103 B97 B102 58.8
B101 B97 B102 59.5
B103 B97 B100 105.3
B101 B97 B100 60.3
B102 B97 B100 107.6
B103 B97 B99 58.6
B101 B97 B99 107.8
B102 B97 B99 107.2
B100 B97 B99 59.9
B103 B97 H97 124.2
B101 B97 H97 122.3
B102 B97 H97 122.0
B100 B97 H97 122.1
B99 B97 H97 121.9
B105 B98 B104 59.9
B105 B98 B107 107.1
B104 B98 B107 106.8
B105 B98 B106 59.7
B104 B98 B106 107.5
B107 B98 B106 59.8
B105 B98 B108 107.2
B104 B98 B108 59.2
B107 B98 B108 59.8
B106 B98 B108 107.6
B105 B98 H98 122.1
B104 B98 H98 122.3
B107 B98 H98 122.3
B106 B98 H98 121.9
B108 B98 H98 122.2
B103 B99 B100 105.8
B103 B99 B104 59.4
B100 B99 B104 108.3
B103 B99 B97 59.2
B100 B99 B97 60.0
B104 B99 B97 108.5
B103 B99 B105 105.9
B100 B99 B105 60.0
B104 B99 B105 60.1
B97 B99 B105 108.1
B103 B99 H99 123.7
B100 B99 H99 122.1
B104 B99 H99 121.2
B97 B99 H99 121.4
B105 B99 H99 122.2
B99 B100 B97 60.2
B99 B100 B105 60.2
B97 B100 B105 108.3
B99 B100 B101 107.5
B97 B100 B101 59.7
B105 B100 B101 107.6
B99 B100 B106 107.9
B97 B100 B106 108.1
B105 B100 B106 59.8
B101 B100 B106 60.0
B99 B100 H100 121.8
B97 B100 H100 121.5
B105 B100 H100 121.7
B101 B100 H100 122.1
B106 B100 H100 121.7
B102 B101 B97 60.4
B102 B101 B107 59.9
B97 B101 B107 108.4
B102 B101 B100 108.1
B97 B101 B100 60.0
B107 B101 B100 107.9
B102 B101 B106 108.1
B97 B101 B106 108.5
B107 B101 B106 59.9
B100 B101 B106 60.1
B102 B101 H101 121.6
B97 B101 H101 121.3
B107 B101 H101 121.7
B100 B101 H101 121.8
B106 B101 H101 121.6
B103 B102 B101 105.9
B103 B102 B107 105.9
B101 B102 B107 60.6
B103 B102 B97 59.2
B101 B102 B97 60.1
B107 B102 B97 108.7
B103 B102 B108 59.1
B101 B102 B108 108.8
B107 B102 B108 60.2
B97 B102 B108 108.5
B103 B102 H102 123.9
B101 B102 H102 121.7
B107 B102 H102 121.8
B97 B102 H102 121.2
B108 B102 H102 121.2
B99 B103 B102 112.6
B99 B103 B97 62.2
B102 B103 B97 62.0
B99 B103 B104 62.0
B102 B103 B104 112.4
B97 B103 B104 113.0
B99 B103 B108 112.6
B102 B103 B108 62.4
B97 B103 B108 113.5
B104 B103 B108 61.4
B99 B103 H103 118.9
B102 B103 H103 119.0
B97 B103 H103 118.4
B104 B103 H103 119.2
B108 B103 H103 118.7
B103 B104 B108 59.3
B103 B104 B99 58.6
B108 B104 B99 108.2
B103 B104 B105 105.3
B108 B104 B105 108.3
B99 B104 B105 60.1
B103 B104 B98 106.2
B108 B104 B98 60.6
B99 B104 B98 108.3
B105 B104 B98 59.9
B103 B104 H104 124.0
B108 B104 H104 121.1
B99 B104 H104 121.6
B105 B104 H104 122.3
B98 B104 H104 121.7
B106 B105 B100 60.4
B106 B105 B98 60.4
B100 B105 B98 108.9
B106 B105 B99 108.1
B100 B105 B99 59.8
B98 B105 B99 108.4
B106 B105 B104 108.2
B100 B105 B104 108.0
B98 B105 B104 60.2
B99 B105 B104 59.9
B106 B105 H105 121.4
B100 B105 H105 121.4
B98 B105 H105 121.1
B99 B105 H105 121.8
B104 B105 H105 121.8
B105 B106 B107 107.5
B105 B106 B101 107.5
B107 B106 B101 59.9
B105 B106 B100 59.8
B107 B106 B100 107.6
B101 B106 B100 59.8
B105 B106 B98 59.9
B107 B106 B98 60.0
B101 B106 B98 108.1
B100 B106 B98 108.0
B105 B106 H106 122.1
B107 B106 H106 122.0
B101 B106 H106 121.9
B100 B106 H106 121.8
B98 B106 H106 121.6
B102 B107 B101 59.4
B102 B107 B106 107.9
B101 B107 B106 60.2
B102 B107 B108 60.5
B101 B107 B108 108.1
B106 B107 B108 108.4
B102 B107 B98 108.7
B101 B107 B98 108.5
B106 B107 B98 60.2
B108 B107 B98 60.3
B102 B107 H107 121.7
B101 B107 H107 121.8
B106 B107 H107 121.6
B108 B107 H107 121.4
B98 B107 H107 121.2
B103 B108 B104 59.3
B103 B108 B107 104.8
B104 B108 B107 107.7
B103 B108 B102 58.5
B104 B108 B102 107.5
B107 B108 B102 59.3
B103 B108 B98 105.8
B104 B108 B98 60.2
B107 B108 B98 59.9
B102 B108 B98 107.4
B103 B108 H108 124.1
B104 B108 H108 121.5
B107 B108 H108 122.7
B102 B108 H108 122.2
B98 B108 H108 122.1
B115 B109 B113 105.2
B115 B109 B112 105.3
B113 B109 B112 60.3
B115 B109 B114 58.8
B113 B109 B114 59.5
B112 B109 B114 107.6
B115 B109 B111 58.6
B113 B109 B111 107.8
B112 B109 B111 59.9
B114 B109 B111 107.2
B115 B109 H109 124.2
B113 B109 H109 122.3
B112 B109 H109 122.1
B114 B109 H109 122.0
B111 B109 H109 121.9
B117 B110 B116 59.9
B117 B110 B119 107.1
B116 B110 B119 106.9
B117 B110 B118 59.7
B116 B110 B118 107.5
B119 B110 B118 59.8
B117 B110 B120 107.2
B116 B110 B120 59.2
B119 B110 B120 59.8
B118 B110 B120 107.6
B117 B110 H110 122.1
B116 B110 H110 122.3
B119 B110 H110 122.3
B118 B110 H110 121.9
B120 B110 H110 122.2
B115 B111 B112 105.8
B115 B111 B116 59.4
B112 B111 B116 108.3
B115 B111 B109 59.2
B112 B111 B109 60.0
B116 B111 B109 108.5
B115 B111 B117 105.9
B112 B111 B117 60.0
B116 B111 B117 60.1
B109 B111 B117 108.1
B115 B111 H111 123.7
B112 B111 H111 122.1
B116 B111 H111 121.2
B109 B111 H111 121.4
B117 B111 H111 122.2
B111 B112 B109 60.2
B111 B112 B117 60.2
B109 B112 B117 108.3
B111 B112 B113 107.5
B109 B112 B113 59.7
B117 B112 B113 107.6
B111 B112 B118 107.9
B109 B112 B118 108.1
B117 B112 B118 59.8
B113 B112 B118 60.0
B111 B112 H112 121.8
B109 B112 H112 121.5
B117 B112 H112 121.7
B113 B112 H112 122.1
B118 B112 H112 121.7
B114 B113 B109 60.4
B114 B113 B119 59.9
B109 B113 B119 108.4
B114 B113 B112 108.1
B109 B113 B112 60.0
B119 B113 B112 107.9
B114 B113 B118 108.1
B109 B113 B118 108.4
B119 B113 B118 59.9
B112 B113 B118 60.1
B114 B113 H113 121.6
B109 B113 H113 121.3
B119 B113 H113 121.7
B112 B113 H113 121.8
B118 B113 H113 121.6
B115 B114 B113 105.9
B115 B114 B119 105.9
B113 B114 B119 60.6
B115 B114 B109 59.2
B113 B114 B109 60.1
B119 B114 B109 108.7
B115 B114 B120 59.1
B113 B114 B120 108.8
B119 B114 B120 60.2
B109 B114 B120 108.5
B115 B114 H114 123.9
B113 B114 H114 121.7
B119 B114 H114 121.8
B109 B114 H114 121.2
B120 B114 H114 121.2
B111 B115 B114 112.6
B111 B115 B109 62.2
B114 B115 B109 62.0
B111 B115 B116 62.0
B114 B115 B116 112.3
B109 B115 B116 113.0
B111 B115 B120 112.6
B114 B115 B120 62.4
B109 B115 B120 113.5
B116 B115 B120 61.4
B111 B115 H115 118.9
B114 B115 H115 119.0
B109 B115 H115 118.4
B116 B115 H115 119.2
B120 B115 H115 118.7
B115 B116 B120 59.4
B115 B116 B111 58.6
B120 B116 B111 108.2
B115 B116 B117 105.3
B120 B116 B117 108.3
B111 B116 B117 60.1
B115 B116 B110 106.2
B120 B116 B110 60.6
B111 B116 B110 108.3
B117 B116 B110 59.9
B115 B116 H116 124.0
B120 B116 H116 121.1
B111 B116 H116 121.6
B117 B116 H116 122.4
B110 B116 H116 121.7
B118 B117 B112 60.4
B118 B117 B110 60.4
B112 B117 B110 108.9
B118 B117 B111 108.1
B112 B117 B111 59.8
B110 B117 B111 108.4
B118 B117 B116 108.2
B112 B117 B116 108.0
B110 B117 B116 60.2
B111 B117 B116 59.9
B118 B117 H117 121.4
B112 B117 H117 121.4
B110 B117 H117 121.2
B111 B117 H117 121.8
B116 B117 H117 121.8
B117 B118 B119 107.5
B117 B118 B113 107.5
B119 B118 B113 59.9
B117 B118 B112 59.8
B119 B118 B112 107.6
B113 B118 B112 59.8
B117 B118 B110 59.9
B119 B118 B110 60.0
B113 B118 B110 108.1
B112 B118 B110 108.0
B117 B118 H118 122.1
B119 B118 H118 122.0
B113 B118 H118 121.9
B112 B118 H118 121.8
B110 B118 H118 121.6
B114 B119 B113 59.5
B114 B119 B118 107.9
B113 B119 B118 60.2
B114 B119 B120 60.5
B113 B119 B120 108.1
B118 B119 B120 108.4
B114 B119 B110 108.7
B113 B119 B110 108.5
B118 B119 B110 60.2
B120 B119 B110 60.3
B114 B119 H119 121.7
B113 B119 H119 121.8
B118 B119 H119 121.6
B120 B119 H119 121.4
B110 B119 H119 121.2
B115 B120 B116 59.3
B115 B120 B119 104.8
B116 B120 B119 107.7
B115 B120 B114 58.5
B116 B120 B114 107.5
B119 B120 B114 59.3
B115 B120 B110 105.8
B116 B120 B110 60.2
B119 B120 B110 59.9
B114 B120 B110 107.4
B115 B120 H120 124.1
B116 B120 H120 121.5
B119 B120 H120 122.7
B114 B120 H120 122.2
B110 B120 H120 122.1
N1S C1S C2S 174(3)
C1S C2S H2S1 109.5
C1S C2S H2S2 109.5
H2S1 C2S H2S2 109.5
C1S C2S H2S3 109.5
H2S1 C2S H2S3 109.5
H2S2 C2S H2S3 109.5
N2S C3S C4S 172(3)
C3S C4S H4SA 109.5
C3S C4S H4SB 109.5
H4SA C4S H4SB 109.5
C3S C4S H4SC 109.5
H4SA C4S H4SC 109.5
H4SB C4S H4SC 109.5
N4S C7S C8S 171(3)
C7S C8S H8SA 109.5
C7S C8S H8SB 109.5
H8SA C8S H8SB 109.5
C7S C8S H8SC 109.5
H8SA C8S H8SC 109.5
H8SB C8S H8SC 109.5
N5S C9S C10S 171(2)
C9S C10S H10A 109.5
C9S C10S H10B 109.5
H10A C10S H10B 109.5
C9S C10S H10C 109.5
H10A C10S H10C 109.5
H10B C10S H10C 109.5
N6S C11S C12S 166(3)
C11S C12S H12G 109.5
C11S C12S H12H 109.5
H12G C12S H12H 109.5
C11S C12S H12I 109.5
H12G C12S H12I 109.5
H12H C12S H12I 109.5
O4I S2I O3I 114(2)
O4I S2I N1I 103.9(18)
O3I S2I N1I 109.6(19)
O4I S2I C2I 104.5(19)
O3I S2I C2I 102.2(17)
N1I S2I C2I 122.7(18)
O1I S1I O2I 124.1(19)
O1I S1I N1I 112.4(16)
O2I S1I N1I 101.3(17)
O1I S1I C1I 101.7(16)
O2I S1I C1I 103.6(17)
N1I S1I C1I 114.0(18)
S2I N1I S1I 118.0(16)
F3I C1I F1I 107(3)
F3I C1I F2I 108(3)
F1I C1I F2I 100(3)
F3I C1I S1I 117(3)
F1I C1I S1I 116(2)
F2I C1I S1I 107(2)
F4I C2I F6I 108(3)
F4I C2I F5I 111(3)
F6I C2I F5I 112(3)
F4I C2I S2I 109(3)
F6I C2I S2I 107(2)
F5I C2I S2I 109(2)
O2J S1J O1J 122(2)
O2J S1J N1J 121(2)
O1J S1J N1J 103.8(18)
O2J S1J C1J 103(2)
O1J S1J C1J 105.0(19)
N1J S1J C1J 98.4(17)
O4J S2J O3J 117(2)
O4J S2J N1J 113.6(19)
O3J S2J N1J 104.9(17)
O4J S2J C2J 111.3(19)
O3J S2J C2J 105.7(18)
N1J S2J C2J 103.7(17)
F4J C2J F5J 107(3)
F4J C2J F6J 120(3)
F5J C2J F6J 98(2)
F4J C2J S2J 109(2)
F5J C2J S2J 108(2)
F6J C2J S2J 114(2)
S2J N1J S1J 117.1(15)
F1J C1J F2J 106(3)
F1J C1J F3J 111(3)
F2J C1J F3J 104(3)
F1J C1J S1J 114(2)
F2J C1J S1J 113(2)
F3J C1J S1J 109(3)
O2K S1K O1K 120.3(14)
O2K S1K N1K 119.2(15)
O1K S1K N1K 105.8(14)
O2K S1K C1K 106.4(12)
O1K S1K C1K 100.3(13)
N1K S1K C1K 101.3(12)
O4K S2K O3K 118.5(18)
O4K S2K N1K 116.2(16)
O3K S2K N1K 105.4(16)
O4K S2K C2K 111.4(18)
O3K S2K C2K 104.3(15)
N1K S2K C2K 98.6(14)
S1K N1K S2K 121.6(14)
F3K C1K F2K 116.7(19)
F3K C1K F1K 101.6(18)
F2K C1K F1K 108.0(17)
F3K C1K S1K 107.2(14)
F2K C1K S1K 114.0(14)
F1K C1K S1K 108.4(14)
F6K C2K F5K 115(3)
F6K C2K F4K 106(2)
F5K C2K F4K 106(2)
F6K C2K S2K 114(2)
F5K C2K S2K 107(2)
F4K C2K S2K 107.6(19)
O1M S1M O2M 119.4(17)
O1M S1M N1M 116.7(13)
O2M S1M N1M 107.2(15)
O1M S1M C1M 104.0(13)
O2M S1M C1M 103.1(15)
N1M S1M C1M 104.3(13)
O4M S2M O3M 119.4(19)
O4M S2M N1M 116.6(17)
O3M S2M N1M 107.5(15)
O4M S2M C2M 104.2(17)
O3M S2M C2M 105.0(16)
N1M S2M C2M 101.9(14)
F1M C1M F3M 109(2)
F1M C1M F2M 106(2)
F3M C1M F2M 113(2)
F1M C1M S1M 110.8(17)
F3M C1M S1M 111.1(16)
F2M C1M S1M 108.1(16)
S1M N1M S2M 120.0(13)
F5M C2M F6M 114(3)
F5M C2M F4M 106(3)
F6M C2M F4M 108(3)
F5M C2M S2M 109(2)
F6M C2M S2M 112(2)
F4M C2M S2M 107.5(19)
S2L N1L S1LL 136.1(18)
S2L N1L S1L 116.3(12)
O3L S2L O4L 119.4(13)
O3L S2L N1L 105.2(11)
O4L S2L N1L 120.8(12)
O3L S2L C2L 104.8(12)
O4L S2L C2L 102.1(13)
N1L S2L C2L 101.9(12)
F6L C2L F5L 107(2)
F6L C2L F4L 111(2)
F5L C2L F4L 110(2)
F6L C2L S2L 107.3(16)
F5L C2L S2L 113.2(17)
F4L C2L S2L 108.1(17)
O1L S1L O2L 119.5(15)
O1L S1L N1L 104.8(13)
O2L S1L N1L 119.1(13)
O1L S1L C1L 104.3(15)
O2L S1L C1L 105.8(14)
N1L S1L C1L 100.8(13)
F2L C1L F1L 97(2)
F2L C1L F3L 111(2)
F1L C1L F3L 106(2)
F2L C1L S1L 119(2)
F1L C1L S1L 108.4(19)
F3L C1L S1L 112(2)
O2LL S1LL O1LL 117(4)
O2LL S1LL N1L 111(3)
O1LL S1LL N1L 106(3)
O2LL S1LL C1LL 109(3)
O1LL S1LL C1LL 100(3)
N1L S1LL C1LL 114(2)
F2LL C1LL F3LL 110(4)
F2LL C1LL F1LL 103(4)
F3LL C1LL F1LL 115(4)
F2LL C1LL S1LL 111(3)
F3LL C1LL S1LL 111(3)
F1LL C1LL S1LL 105(3)

loop_
_geom_bond_atom_site_label_1
_geom_bond_atom_site_label_2
_geom_bond_distance
Fe1 N1A 1.955(7)
Fe1 N2D 1.958(9)
Fe1 N1C 1.964(10)
Fe1 N2A 1.986(10)
Fe1 N2C 1.987(11)
Fe1 N1D 2.013(10)
Fe2 N1E 1.950(11)
Fe2 N4A 1.958(11)
Fe2 N2E 1.963(9)
Fe2 N2F 1.978(11)
Fe2 N1F 1.982(10)
Fe2 N3A 1.987(10)
Fe3 N3C 1.951(10)
Fe3 N4F 1.958(10)
Fe3 N1B 1.960(10)
Fe3 N2B 1.963(10)
Fe3 N3F 1.967(10)
Fe3 N4C 1.980(11)
Fe4 N4E 1.959(11)
Fe4 N3B 1.960(9)
Fe4 N3E 1.967(11)
Fe4 N4B 1.997(11)
Fe4 N4D 2.011(11)
Fe4 N3D 2.016(11)
O1A C26A 1.216(11)
O2A C25A 1.245(12)
O3A C31A 1.204(13)
O4A C32A 1.210(12)
N1A C1A 1.345(4)
N1A C5A 1.348(4)
N2A C6A 1.260(13)
N2A C7A 1.442(12)
N3A C19A 1.268(13)
N3A C16A 1.457(12)
N4A C24A 1.345(13)
N4A C20A 1.352(14)
N5A C25A 1.360(12)
N5A C26A 1.435(12)
N5A C39A 1.467(13)
N6A C32A 1.395(13)
N6A C31A 1.435(12)
N6A C44A 1.479(14)
N7A C41A 1.463(14)
N7A C40A 1.503(13)
N7A C42A 1.503(14)
N7A C43A 1.514(14)
N8A C45A 1.374(17)
N8A C48A 1.510(19)
N8A C47A 1.520(19)
N8A C46A 1.525(17)
C1A C2A 1.381(4)
C1A H1A 0.9500
C2A C3A 1.374(4)
C2A H2A 0.9500
C3A C4A 1.382(4)
C3A H3A 0.9500
C4A C5A 1.389(4)
C4A H4A 0.9500
C5A C6A 1.437(12)
C6A H6A 0.9500
C7A C8A 1.373(12)
C7A C12A 1.386(14)
C8A C9A 1.359(12)
C8A H8A 0.9500
C9A C10A 1.429(13)
C9A H9A 0.9500
C10A C11A 1.339(14)
C10A C28A 1.485(13)
C11A C12A 1.378(13)
C11A H11A 0.9500
C12A H12A 0.9500
C13A C18A 1.382(13)
C13A C14A 1.388(13)
C13A C34A 1.500(13)
C14A C15A 1.379(13)
C14A H14A 0.9500
C15A C16A 1.402(12)
C15A H15A 0.9500
C16A C17A 1.360(13)
C17A C18A 1.377(13)
C17A H17A 0.9500
C18A H18A 0.9500
C19A C20A 1.492(15)
C19A H19A 0.9500
C20A C21A 1.386(14)
C21A C22A 1.359(18)
C21A H21A 0.9500
C22A C23A 1.379(18)
C22A H22A 0.9500
C23A C24A 1.366(16)
C23A H23A 0.9500
C24A H24A 0.9500
C25A C36A 1.467(13)
C26A C27A 1.466(12)
C27A C28A 1.384(13)
C27A C37A 1.423(12)
C28A C29A 1.408(13)
C29A C30A 1.376(14)
C29A H29A 0.9500
C30A C38A 1.425(13)
C30A C31A 1.490(14)
C32A C33A 1.472(13)
C33A C34A 1.399(13)
C33A C38A 1.427(13)
C34A C35A 1.383(11)
C35A C36A 1.382(11)
C35A H35A 0.9500
C36A C37A 1.401(12)
C37A C38A 1.391(13)
C39A C40A 1.460(15)
C39A H39A 0.9900
C39A H39B 0.9900
C40A H40A 0.9900
C40A H40B 0.9900
C41A H41A 0.9800
C41A H41B 0.9800
C41A H41C 0.9800
C42A H42A 0.9800
C42A H42B 0.9800
C42A H42C 0.9800
C43A H43A 0.9800
C43A H43B 0.9800
C43A H43C 0.9800
C44A C45A 1.518(18)
C44A H44A 0.9900
C44A H44B 0.9900
C45A H45A 0.9900
C45A H45B 0.9900
C46A H46A 0.9800
C46A H46B 0.9800
C46A H46C 0.9800
C47A H47A 0.9800
C47A H47B 0.9800
C47A H47C 0.9800
C48A H48A 0.9800
C48A H48B 0.9800
C48A H48C 0.9800
O1B C26B 1.243(11)
O2B C25B 1.202(12)
O3B C31B 1.193(13)
O4B C32B 1.195(11)
N1B C1B 1.329(13)
N1B C5B 1.368(13)
N2B C6B 1.310(14)
N2B C7B 1.451(11)
N3B C19B 1.278(13)
N3B C16B 1.446(12)
N4B C24B 1.298(14)
N4B C20B 1.348(14)
N5B C25B 1.383(13)
N5B C26B 1.395(13)
N5B C39B 1.489(12)
N6B C32B 1.394(13)
N6B C31B 1.406(13)
N6B C44B 1.477(13)
N7B C41B 1.451(15)
N7B C40B 1.493(13)
N7B C42B 1.524(14)
N7B C43B 1.526(15)
N8B C45B 1.406(14)
N8B C48B 1.489(15)
N8B C46B 1.510(14)
N8B C47B 1.527(17)
C1B C2B 1.373(15)
C1B H1B 0.9500
C2B C3B 1.327(15)
C2B H2B 0.9500
C3B C4B 1.412(15)
C3B H3B 0.9500
C4B C5B 1.413(15)
C4B H4B 0.9500
C5B C6B 1.445(14)
C6B H6B 0.9500
C7B C8B 1.379(12)
C7B C12B 1.389(13)
C8B C9B 1.342(14)
C8B H8B 0.9500
C9B C10B 1.410(14)
C9B H9B 0.9500
C10B C11B 1.363(13)
C10B C28B 1.500(13)
C11B C12B 1.381(13)
C11B H11B 0.9500
C12B H12B 0.9500
C13B C14B 1.369(14)
C13B C18B 1.383(13)
C13B C34B 1.493(13)
C14B C15B 1.357(14)
C14B H14B 0.9500
C15B C16B 1.410(13)
C15B H15B 0.9500
C16B C17B 1.357(13)
C17B C18B 1.383(13)
C17B H17B 0.9500
C18B H18B 0.9500
C19B C20B 1.471(14)
C19B H19B 0.9500
C20B C21B 1.395(14)
C21B C22B 1.360(16)
C21B H21B 0.9500
C22B C23B 1.367(18)
C22B H22B 0.9500
C23B C24B 1.409(15)
C23B H23B 0.9500
C24B H24B 0.9500
C25B C36B 1.468(13)
C26B C27B 1.464(12)
C27B C28B 1.370(13)
C27B C37B 1.418(13)
C28B C29B 1.388(13)
C29B C30B 1.395(14)
C29B H29B 0.9500
C30B C38B 1.418(13)
C30B C31B 1.494(14)
C32B C33B 1.477(12)
C33B C34B 1.383(13)
C33B C38B 1.411(12)
C34B C35B 1.394(13)
C35B C36B 1.359(13)
C35B H35B 0.9500
C36B C37B 1.406(13)
C37B C38B 1.411(12)
C39B C40B 1.464(13)
C39B H39C 0.9900
C39B H39D 0.9900
C40B H40C 0.9900
C40B H40D 0.9900
C41B H41D 0.9800
C41B H41E 0.9800
C41B H41F 0.9800
C42B H42D 0.9800
C42B H42E 0.9800
C42B H42F 0.9800
C43B H43D 0.9800
C43B H43E 0.9800
C43B H43F 0.9800
C44B C45B 1.501(15)
C44B H44C 0.9900
C44B H44D 0.9900
C45B H45C 0.9900
C45B H45D 0.9900
C46B H46D 0.9800
C46B H46E 0.9800
C46B H46F 0.9800
C47B H47D 0.9800
C47B H47E 0.9800
C47B H47F 0.9800
C48B H48D 0.9800
C48B H48E 0.9800
C48B H48F 0.9800
O1C C26C 1.229(12)
O2C C25C 1.226(15)
O3C C31C 1.226(15)
O4C C32C 1.152(13)
N1C C1C 1.342(12)
N1C C5C 1.382(13)
N2C C6C 1.295(14)
N2C C7C 1.423(13)
N3C C19C 1.265(12)
N3C C16C 1.446(12)
N4C C24C 1.306(12)
N4C C20C 1.382(13)
N5C C25C 1.398(15)
N5C C26C 1.401(14)
N5C C39C 1.463(15)
N6C C32C 1.403(15)
N6C C31C 1.411(15)
N6C C44C 1.449(16)
N7C C43C 1.485(18)
N7C C41C 1.485(19)
N7C C40C 1.494(17)
N7C C42C 1.508(18)
N8C C45C 1.425(17)
N8C C48C 1.482(19)
N8C C46C 1.517(16)
N8C C47C 1.555(19)
C1C C2C 1.362(14)
C1C H1C 0.9500
C2C C3C 1.360(14)
C2C H2C 0.9500
C3C C4C 1.363(14)
C3C H3C 0.9500
C4C C5C 1.389(14)
C4C H4C 0.9500
C5C C6C 1.456(14)
C6C H6C 0.9500
C7C C12C 1.406(15)
C7C C8C 1.418(15)
C8C C9C 1.354(15)
C8C H8C 0.9500
C9C C10C 1.431(14)
C9C H9C 0.9500
C10C C11C 1.352(14)
C10C C28C 1.480(14)
C11C C12C 1.392(14)
C11C H11C 0.9500
C12C H12C 0.9500
C13C C14C 1.385(14)
C13C C18C 1.390(13)
C13C C34C 1.501(13)
C14C C15C 1.366(14)
C14C H14C 0.9500
C15C C16C 1.396(13)
C15C H15C 0.9500
C16C C17C 1.350(14)
C17C C18C 1.382(13)
C17C H17C 0.9500
C18C H18C 0.9500
C19C C20C 1.467(14)
C19C H19C 0.9500
C20C C21C 1.402(14)
C21C C22C 1.359(16)
C21C H21C 0.9500
C22C C23C 1.367(16)
C22C H22C 0.9500
C23C C24C 1.350(15)
C23C H23C 0.9500
C24C H24C 0.9500
C25C C36C 1.478(16)
C26C C27C 1.473(15)
C27C C28C 1.380(14)
C27C C37C 1.420(14)
C28C C29C 1.420(15)
C29C C30C 1.359(15)
C29C H29C 0.9500
C30C C38C 1.410(15)
C30C C31C 1.492(16)
C32C C33C 1.474(15)
C33C C34C 1.389(14)
C33C C38C 1.405(14)
C34C C35C 1.416(13)
C35C C36C 1.360(14)
C35C H35C 0.9500
C36C C37C 1.407(14)
C37C C38C 1.423(14)
C39C C40C 1.438(18)
C39C H39E 0.9900
C39C H39F 0.9900
C40C H40E 0.9900
C40C H40F 0.9900
C41C H41G 0.9800
C41C H41H 0.9800
C41C H41I 0.9800
C42C H42G 0.9800
C42C H42H 0.9800
C42C H42I 0.9800
C43C H43G 0.9800
C43C H43H 0.9800
C43C H43I 0.9800
C44C C45C 1.513(19)
C44C H44E 0.9900
C44C H44F 0.9900
C45C H45E 0.9900
C45C H45F 0.9900
C46C H46G 0.9800
C46C H46H 0.9800
C46C H46I 0.9800
C47C H47G 0.9800
C47C H47H 0.9800
C47C H47I 0.9800
C48C H48G 0.9800
C48C H48H 0.9800
C48C H48I 0.9800
O1D C26D 1.227(15)
O2D C25D 1.221(15)
O3D C31D 1.207(12)
O4D C32D 1.171(12)
N1D C1D 1.345(13)
N1D C5D 1.359(12)
N2D C6D 1.305(12)
N2D C7D 1.415(12)
N3D C19D 1.268(13)
N3D C16D 1.452(12)
N4D C24D 1.300(13)
N4D C20D 1.377(14)
N5D C25D 1.363(15)
N5D C26D 1.415(15)
N5D C39D 1.508(17)
N6D C32D 1.386(13)
N6D C31D 1.391(13)
N6D C44D 1.485(14)
N7D C40D 1.443(17)
N7D C41D 1.471(19)
N7D C43D 1.505(16)
N7D C42D 1.505(19)
N8D C45D 1.422(16)
N8D C48D 1.495(19)
N8D C46D 1.503(18)
N8D C47D 1.52(2)
C1D C2D 1.402(15)
C1D H1D 0.9500
C2D C3D 1.356(15)
C2D H2D 0.9500
C3D C4D 1.417(15)
C3D H3D 0.9500
C4D C5D 1.379(13)
C4D H4D 0.9500
C5D C6D 1.440(13)
C6D H6D 0.9500
C7D C8D 1.377(14)
C7D C12D 1.411(14)
C8D C9D 1.365(14)
C8D H8D 0.9500
C9D C10D 1.435(14)
C9D H9D 0.9500
C10D C11D 1.364(14)
C10D C28D 1.473(13)
C11D C12D 1.399(14)
C11D H11D 0.9500
C12D H12D 0.9500
C13D C18D 1.400(14)
C13D C14D 1.402(14)
C13D C34D 1.479(13)
C14D C15D 1.369(14)
C14D H14D 0.9500
C15D C16D 1.409(13)
C15D H15D 0.9500
C16D C17D 1.396(13)
C17D C18D 1.398(14)
C17D H17D 0.9500
C18D H18D 0.9500
C19D C20D 1.463(14)
C19D H19D 0.9500
C20D C21D 1.401(15)
C21D C22D 1.401(16)
C21D H21D 0.9500
C22D C23D 1.356(17)
C22D H22D 0.9500
C23D C24D 1.382(14)
C23D H23D 0.9500
C24D H24D 0.9500
C25D C36D 1.482(15)
C26D C27D 1.469(15)
C27D C28D 1.400(13)
C27D C37D 1.421(14)
C28D C29D 1.412(13)
C29D C30D 1.379(13)
C29D H29D 0.9500
C30D C38D 1.412(13)
C30D C31D 1.484(13)
C32D C33D 1.485(12)
C33D C34D 1.403(13)
C33D C38D 1.435(13)
C34D C35D 1.381(13)
C35D C36D 1.366(14)
C35D H35D 0.9500
C36D C37D 1.378(13)
C37D C38D 1.405(13)
C39D C40D 1.386(19)
C39D H39G 0.9900
C39D H39H 0.9900
C40D H40G 0.9900
C40D H40H 0.9900
C41D H41J 0.9800
C41D H41K 0.9800
C41D H41L 0.9800
C42D H42J 0.9800
C42D H42K 0.9800
C42D H42L 0.9800
C43D H43J 0.9800
C43D H43K 0.9800
C43D H43L 0.9800
C44D C45D 1.515(16)
C44D H44G 0.9900
C44D H44H 0.9900
C45D H45G 0.9900
C45D H45H 0.9900
C46D H46J 0.9800
C46D H46K 0.9800
C46D H46L 0.9800
C47D H47J 0.9800
C47D H47K 0.9800
C47D H47L 0.9800
C48D H48J 0.9800
C48D H48K 0.9800
C48D H48L 0.9800
O1E C26E 1.221(12)
O2E C25E 1.204(12)
O3E C31E 1.232(12)
O4E C32E 1.168(11)
N1E C5E 1.356(13)
N1E C1E 1.358(15)
N2E C6E 1.299(12)
N2E C7E 1.440(12)
N3E C19E 1.275(13)
N3E C16E 1.437(14)
N4E C24E 1.337(13)
N4E C20E 1.371(14)
N5E C25E 1.404(13)
N5E C26E 1.411(13)
N5E C39E 1.459(12)
N6E C31E 1.407(13)
N6E C32E 1.407(12)
N6E C44E 1.463(13)
N7E C40E 1.446(16)
N7E C41E 1.460(16)
N7E C42E 1.480(17)
N7E C43E 1.529(16)
N8E C45E 1.445(14)
N8E C46E 1.480(15)
N8E C48E 1.502(15)
N8E C47E 1.509(16)
C1E C2E 1.392(16)
C1E H1E 0.9500
C2E C3E 1.358(17)
C2E H2E 0.9500
C3E C4E 1.397(17)
C3E H3E 0.9500
C4E C5E 1.380(14)
C4E H4E 0.9500
C5E C6E 1.460(13)
C6E H6E 0.9500
C7E C8E 1.381(14)
C7E C12E 1.398(14)
C8E C9E 1.382(14)
C8E H8E 0.9500
C9E C10E 1.416(14)
C9E H9E 0.9500
C10E C11E 1.361(14)
C10E C28E 1.479(14)
C11E C12E 1.356(14)
C11E H11E 0.9500
C12E H12E 0.9500
C13E C18E 1.372(14)
C13E C14E 1.380(14)
C13E C34E 1.505(13)
C14E C15E 1.372(15)
C14E H14E 0.9500
C15E C16E 1.411(15)
C15E H15E 0.9500
C16E C17E 1.396(14)
C17E C18E 1.415(15)
C17E H17E 0.9500
C18E H18E 0.9500
C19E C20E 1.472(16)
C19E H19E 0.9500
C20E C21E 1.382(15)
C21E C22E 1.385(17)
C21E H21E 0.9500
C22E C23E 1.355(17)
C22E H22E 0.9500
C23E C24E 1.342(15)
C23E H23E 0.9500
C24E H24E 0.9500
C25E C36E 1.492(14)
C26E C27E 1.454(13)
C27E C28E 1.386(13)
C27E C37E 1.429(13)
C28E C29E 1.405(13)
C29E C30E 1.380(14)
C29E H29E 0.9500
C30E C38E 1.406(13)
C30E C31E 1.486(13)
C32E C33E 1.502(12)
C33E C34E 1.389(13)
C33E C38E 1.406(13)
C34E C35E 1.376(13)
C35E C36E 1.376(14)
C35E H35E 0.9500
C36E C37E 1.387(13)
C37E C38E 1.431(12)
C39E C40E 1.466(16)
C39E H39I 0.9900
C39E H39J 0.9900
C40E H40I 0.9900
C40E H40J 0.9900
C41E H41M 0.9800
C41E H41N 0.9800
C41E H41O 0.9800
C42E H42M 0.9800
C42E H42N 0.9800
C42E H42O 0.9800
C43E H43M 0.9800
C43E H43N 0.9800
C43E H43O 0.9800
C44E C45E 1.551(17)
C44E H44I 0.9900
C44E H44J 0.9900
C45E H45I 0.9900
C45E H45J 0.9900
C46E H46M 0.9800
C46E H46N 0.9800
C46E H46O 0.9800
C47E H47M 0.9800
C47E H47N 0.9800
C47E H47O 0.9800
C48E H48M 0.9800
C48E H48N 0.9800
C48E H48O 0.9800
O1F C26F 1.212(12)
O2F C25F 1.226(11)
O3F C31F 1.204(14)
O4F C32F 1.210(13)
N1F C5F 1.338(13)
N1F C1F 1.345(14)
N2F C6F 1.286(13)
N2F C7F 1.436(11)
N3F C19F 1.275(13)
N3F C16F 1.459(12)
N4F C24F 1.327(12)
N4F C20F 1.348(14)
N5F C25F 1.354(12)
N5F C26F 1.402(13)
N5F C39F 1.484(13)
N6F C32F 1.392(14)
N6F C31F 1.418(15)
N6F C44F 1.471(15)
N7F C41F 1.469(15)
N7F C43F 1.494(14)
N7F C40F 1.501(13)
N7F C42F 1.511(15)
N8F C45F 1.392(18)
N8F C48F 1.47(2)
N8F C47F 1.55(2)
N8F C46F 1.59(2)
C1F C2F 1.377(15)
C1F H1F 0.9500
C2F C3F 1.342(16)
C2F H2F 0.9500
C3F C4F 1.393(16)
C3F H3F 0.9500
C4F C5F 1.389(14)
C4F H4F 0.9500
C5F C6F 1.483(14)
C6F H6F 0.9500
C7F C8F 1.386(14)
C7F C12F 1.388(13)
C8F C9F 1.376(14)
C8F H8F 0.9500
C9F C10F 1.413(14)
C9F H9F 0.9500
C10F C11F 1.365(14)
C10F C28F 1.493(14)
C11F C12F 1.377(14)
C11F H11F 0.9500
C12F H12F 0.9500
C13F C18F 1.383(13)
C13F C14F 1.399(13)
C13F C34F 1.485(13)
C14F C15F 1.362(14)
C14F H14F 0.9500
C15F C16F 1.370(13)
C15F H15F 0.9500
C16F C17F 1.392(13)
C17F C18F 1.397(13)
C17F H17F 0.9500
C18F H18F 0.9500
C19F C20F 1.487(15)
C19F H19F 0.9500
C20F C21F 1.391(15)
C21F C22F 1.359(17)
C21F H21F 0.9500
C22F C23F 1.370(17)
C22F H22F 0.9500
C23F C24F 1.399(16)
C23F H23F 0.9500
C24F H24F 0.9500
C25F C36F 1.461(13)
C26F C27F 1.471(12)
C27F C28F 1.399(13)
C27F C37F 1.424(13)
C28F C29F 1.383(15)
C29F C30F 1.379(15)
C29F H29F 0.9500
C30F C38F 1.408(14)
C30F C31F 1.480(15)
C32F C33F 1.480(14)
C33F C38F 1.401(13)
C33F C34F 1.404(13)
C34F C35F 1.398(13)
C35F C36F 1.371(13)
C35F H35F 0.9500
C36F C37F 1.380(12)
C37F C38F 1.428(13)
C39F C40F 1.472(14)
C39F H39K 0.9900
C39F H39L 0.9900
C40F H40K 0.9900
C40F H40L 0.9900
C41F H41P 0.9800
C41F H41Q 0.9800
C41F H41R 0.9800
C42F H42P 0.9800
C42F H42Q 0.9800
C42F H42R 0.9800
C43F H43P 0.9800
C43F H43Q 0.9800
C43F H43R 0.9800
C44F C45F 1.511(19)
C44F H44K 0.9900
C44F H44L 0.9900
C45F H45K 0.9900
C45F H45L 0.9900
C46F H46P 0.9800
C46F H46Q 0.9800
C46F H46R 0.9800
C47F H47P 0.9800
C47F H47Q 0.9800
C47F H47R 0.9800
C48F H48P 0.9800
C48F H48Q 0.9800
C48F H48R 0.9800
S1G O2G 1.41(2)
S1G O1G 1.47(2)
S1G N1G 1.512(17)
S1G C1G 1.76(3)
S2G O4G 1.406(17)
S2G O3G 1.44(2)
S2G N1G 1.569(17)
S2G C2G 1.72(2)
F1G C1G 1.39(3)
F2G C1G 1.36(3)
F3G C1G 1.28(3)
F4G C2G 1.54(3)
F5G C2G 1.29(2)
F6G C2G 1.27(2)
S1H O2H 1.400(16)
S1H O1HH 1.423(15)
S1H O2HH 1.459(15)
S1H O1H 1.466(16)
S1H N1HH 1.591(15)
S1H N1H 1.611(15)
S1H C1H 1.831(12)
S2H O3H 1.387(11)
S2H O4H 1.460(14)
S2H N1H 1.618(15)
S2H N1HH 1.630(15)
S2H C2H 1.839(12)
F1H C1H 1.33(2)
F2H C1H 1.34(2)
F3H C1H 1.30(2)
F4H C2H 1.347(18)
F5H C2H 1.245(19)
F6H C2H 1.33(2)
B1 B7 1.7169
B1 B5 1.7586
B1 B6 1.7641
B1 B4 1.7642
B1 B3 1.7674
B1 H1 1.1200
B2 B9 1.7683
B2 B8 1.7729
B2 B11 1.7738
B2 B10 1.7772
B2 B12 1.7807
B2 H2 1.1200
B3 B7 1.7064
B3 B4 1.7623
B3 B8 1.7650
B3 B9 1.7684
B3 H3 1.1200
B4 B9 1.7654
B4 B5 1.7706
B4 B10 1.7760
B4 H4 1.1200
B5 B6 1.7476
B5 B11 1.7680
B5 B10 1.7740
B5 H5 1.1200
B6 B7 1.7107
B6 B11 1.7565
B6 B12 1.7774
B6 H6 1.1200
B7 B8 1.7205
B7 B12 1.7213
B7 H7 1.1200
B8 B12 1.7563
B8 B9 1.7687
B8 H8 1.1200
B9 B10 1.7648
B9 H9 1.1200
B10 B11 1.7692
B10 H10 1.1200
B11 B12 1.7715
B11 H11 1.1200
B12 H12 1.1200
B13 B19 1.7167
B13 B17 1.7589
B13 B18 1.7641
B13 B16 1.7645
B13 B15 1.7675
B13 H13 1.1200
B14 B21 1.7675
B14 B20 1.7728
B14 B23 1.7744
B14 B22 1.7770
B14 B24 1.7808
B14 H14 1.1200
B15 B19 1.7065
B15 B16 1.7626
B15 B20 1.7651
B15 B21 1.7684
B15 H15 1.1200
B16 B21 1.7657
B16 B17 1.7705
B16 B22 1.7760
B16 H16 1.1200
B17 B18 1.7478
B17 B23 1.7681
B17 B22 1.7741
B17 H17 1.1200
B18 B19 1.7105
B18 B23 1.7565
B18 B24 1.7776
B18 H18 1.1200
B19 B20 1.7206
B19 B24 1.7214
B19 H19 1.1200
B20 B24 1.7560
B20 B21 1.7685
B20 H20 1.1200
B21 B22 1.7643
B21 H21 1.1200
B22 B23 1.7693
B22 H22 1.1200
B23 B24 1.7717
B23 H23 1.1200
B24 H24 1.1200
B25 B31 1.7166
B25 B29 1.7587
B25 B30 1.7640
B25 B28 1.7644
B25 B27 1.7675
B25 H25 1.1200
B26 B33 1.7678
B26 B32 1.7729
B26 B35 1.7739
B26 B34 1.7770
B26 B36 1.7806
B26 H26 1.1200
B27 B31 1.7065
B27 B28 1.7624
B27 B32 1.7651
B27 B33 1.7684
B27 H27 1.1200
B28 B33 1.7657
B28 B29 1.7706
B28 B34 1.7756
B28 H28 1.1200
B29 B30 1.7476
B29 B35 1.7682
B29 B34 1.7740
B29 H29 1.1200
B30 B31 1.7106
B30 B35 1.7567
B30 B36 1.7772
B30 H30 1.1200
B31 B32 1.7204
B31 B36 1.7213
B31 H31 1.1200
B32 B36 1.7560
B32 B33 1.7686
B32 H32 1.1200
B33 B34 1.7645
B33 H33 1.1200
B34 B35 1.7693
B34 H34 1.1200
B35 B36 1.7715
B35 H35 1.1200
B36 H36 1.1200
B49 B51 1.66(2)
B49 B54 1.71(3)
B49 B55 1.77(2)
B49 B53 1.79(3)
B49 B52 1.85(2)
B49 H49 1.1200
B50 B56 1.56(3)
B50 B57 1.65(3)
B50 B60 1.72(3)
B50 B58 1.77(3)
B50 B59 1.81(3)
B50 H50 1.1200
B51 B57 1.63(3)
B51 B52 1.66(2)
B51 B56 1.66(2)
B51 B55 1.69(2)
B51 H51 1.1200
B52 B58 1.76(3)
B52 B57 1.76(2)
B52 B53 1.83(3)
B52 H52 1.1200
B53 B59 1.71(3)
B53 B54 1.73(3)
B53 B58 1.75(3)
B53 H53 1.1200
B54 B59 1.76(3)
B54 B55 1.76(3)
B54 B60 1.83(3)
B54 H54 1.1200
B55 B56 1.70(3)
B55 B60 1.75(3)
B55 H55 1.1200
B56 B57 1.62(3)
B56 B60 1.67(3)
B56 H56 1.1200
B57 B58 1.74(3)
B57 H57 1.1200
B58 B59 1.65(3)
B58 H58 1.1200
B59 B60 1.80(3)
B59 H59 1.1200
B60 H60 1.1200
B61 B67 1.61(3)
B61 B63 1.71(3)
B61 B64 1.73(3)
B61 B66 1.73(3)
B61 B65 1.81(3)
B61 H61 1.1200
B62 B72 1.67(3)
B62 B69 1.78(3)
B62 B68 1.78(4)
B62 B71 1.80(3)
B62 B70 1.82(3)
B62 H62 1.1200
B63 B67 1.63(3)
B63 B68 1.73(3)
B63 B64 1.78(3)
B63 B69 1.85(3)
B63 H63 1.1200
B64 B65 1.68(3)
B64 B70 1.70(3)
B64 B69 1.73(3)
B64 H64 1.1200
B65 B71 1.83(3)
B65 B70 1.84(3)
B65 B66 1.85(3)
B65 H65 1.1200
B66 B67 1.65(3)
B66 B72 1.73(3)
B66 B71 1.77(3)
B66 H66 1.1200
B67 B68 1.63(3)
B67 B72 1.70(3)
B67 H67 1.1200
B68 B72 1.76(4)
B68 B69 1.87(3)
B68 H68 1.1200
B69 B70 1.53(3)
B69 H69 1.1200
B70 B71 1.89(3)
B70 H70 1.1200
B71 B72 1.71(3)
B71 H71 1.1200
B72 H72 1.1200
B73 B79 1.7167
B73 B77 1.7590
B73 B78 1.7642
B73 B76 1.7643
B73 B75 1.7677
B73 H73 1.1200
B74 B81 1.7682
B74 B80 1.7728
B74 B83 1.7742
B74 B82 1.7772
B74 B84 1.7808
B74 H74 1.1200
B75 B79 1.7066
B75 B76 1.7626
B75 B80 1.7651
B75 B81 1.7684
B75 H75 1.1200
B76 B81 1.7657
B76 B77 1.7707
B76 B82 1.7760
B76 H76 1.1200
B77 B78 1.7477
B77 B83 1.7679
B77 B82 1.7741
B77 H77 1.1200
B78 B79 1.7107
B78 B83 1.7563
B78 B84 1.7775
B78 H78 1.1200
B79 B80 1.7206
B79 B84 1.7214
B79 H79 1.1200
B80 B84 1.7560
B80 B81 1.7688
B80 H80 1.1200
B81 B82 1.7647
B81 H81 1.1200
B82 B83 1.7694
B82 H82 1.1200
B83 B84 1.7717
B83 H83 1.1200
B84 H84 1.1200
B85 B91 1.7166
B85 B89 1.7586
B85 B90 1.7640
B85 B88 1.7644
B85 B87 1.7675
B85 H85 1.1200
B86 B93 1.7681
B86 B92 1.7730
B86 B95 1.7741
B86 B94 1.7772
B86 B96 1.7807
B86 H86 1.1200
B87 B91 1.7066
B87 B88 1.7625
B87 B92 1.7649
B87 B93 1.7684
B87 H87 1.1200
B88 B93 1.7658
B88 B89 1.7705
B88 B94 1.7757
B88 H88 1.1200
B89 B90 1.7476
B89 B95 1.7680
B89 B94 1.7741
B89 H89 1.1200
B90 B91 1.7101
B90 B95 1.7566
B90 B96 1.7775
B90 H90 1.1200
B91 B92 1.7207
B91 B96 1.7208
B91 H91 1.1200
B92 B96 1.7560
B92 B93 1.7684
B92 H92 1.1200
B93 B94 1.7647
B93 H93 1.1200
B94 B95 1.7692
B94 H94 1.1200
B95 B96 1.7722
B95 H95 1.1200
B96 H96 1.1200
B97 B103 1.7169
B97 B101 1.7585
B97 B102 1.7641
B97 B100 1.7641
B97 B99 1.7674
B97 H97 1.1200
B98 B105 1.7680
B98 B104 1.7731
B98 B107 1.7743
B98 B106 1.7772
B98 B108 1.7811
B98 H98 1.1200
B99 B103 1.7068
B99 B100 1.7625
B99 B104 1.7650
B99 B105 1.7683
B99 H99 1.1200
B100 B105 1.7657
B100 B101 1.7705
B100 B106 1.7758
B100 H100 1.1200
B101 B102 1.7474
B101 B107 1.7681
B101 B106 1.7740
B101 H101 1.1200
B102 B103 1.7105
B102 B107 1.7565
B102 B108 1.7774
B102 H102 1.1200
B103 B104 1.7207
B103 B108 1.7213
B103 H103 1.1200
B104 B108 1.7565
B104 B105 1.7684
B104 H104 1.1200
B105 B106 1.7647
B105 H105 1.1200
B106 B107 1.7693
B106 H106 1.1200
B107 B108 1.7717
B107 H107 1.1200
B108 H108 1.1200
B109 B115 1.7167
B109 B113 1.7586
B109 B112 1.7640
B109 B114 1.7642
B109 B111 1.7673
B109 H109 1.1200
B110 B117 1.7681
B110 B116 1.7729
B110 B119 1.7740
B110 B118 1.7771
B110 B120 1.7806
B110 H110 1.1200
B111 B115 1.7065
B111 B112 1.7624
B111 B116 1.7653
B111 B117 1.7685
B111 H111 1.1200
B112 B117 1.7658
B112 B113 1.7706
B112 B118 1.7760
B112 H112 1.1200
B113 B114 1.7478
B113 B119 1.7684
B113 B118 1.7741
B113 H113 1.1200
B114 B115 1.7105
B114 B119 1.7565
B114 B120 1.7774
B114 H114 1.1200
B115 B116 1.7205
B115 B120 1.7215
B115 H115 1.1200
B116 B120 1.7560
B116 B117 1.7689
B116 H116 1.1200
B117 B118 1.7648
B117 H117 1.1200
B118 B119 1.7693
B118 H118 1.1200
B119 B120 1.7717
B119 H119 1.1200
B120 H120 1.1200
N1S C1S 1.09(3)
C1S C2S 1.48(3)
C2S H2S1 0.9800
C2S H2S2 0.9800
C2S H2S3 0.9800
N2S C3S 1.24(3)
C3S C4S 1.36(3)
C4S H4SA 0.9800
C4S H4SB 0.9800
C4S H4SC 0.9800
N4S C7S 1.30(3)
C7S C8S 1.45(4)
C8S H8SA 0.9800
C8S H8SB 0.9800
C8S H8SC 0.9800
N5S C9S 1.16(3)
C9S C10S 1.41(3)
C10S H10A 0.9800
C10S H10B 0.9800
C10S H10C 0.9800
N6S C11S 1.20(4)
C11S C12S 1.33(4)
C12S H12G 0.9800
C12S H12H 0.9800
C12S H12I 0.9800
S2I O4I 1.445(17)
S2I O3I 1.451(16)
S2I N1I 1.619(16)
S2I C2I 1.817(13)
S1I O1I 1.413(16)
S1I O2I 1.419(16)
S1I N1I 1.656(16)
S1I C1I 1.819(13)
F1I C1I 1.34(2)
F2I C1I 1.35(2)
F3I C1I 1.32(2)
C2I F4I 1.33(3)
C2I F6I 1.33(2)
C2I F5I 1.33(2)
S1J O2J 1.408(17)
S1J O1J 1.410(16)
S1J N1J 1.648(16)
S1J C1J 1.837(13)
S2J O4J 1.405(16)
S2J O3J 1.435(16)
S2J N1J 1.646(16)
S2J C2J 1.826(13)
C2J F4J 1.32(2)
C2J F5J 1.32(2)
C2J F6J 1.34(2)
F3J C1J 1.34(3)
F1J C1J 1.28(2)
F2J C1J 1.31(2)
S1K O2K 1.391(15)
S1K O1K 1.421(15)
S1K N1K 1.605(15)
S1K C1K 1.845(13)
S2K O4K 1.414(16)
S2K O3K 1.437(16)
S2K N1K 1.623(15)
S2K C2K 1.841(13)
F1K C1K 1.36(2)
F3K C1K 1.29(2)
F2K C1K 1.32(2)
F5K C2K 1.32(2)
F6K C2K 1.31(2)
F4K C2K 1.36(2)
S1M O1M 1.423(15)
S1M O2M 1.429(16)
S1M N1M 1.626(15)
S1M C1M 1.830(13)
F1M C1M 1.30(2)
F2M C1M 1.33(2)
S2M O4M 1.416(16)
S2M O3M 1.418(16)
S2M N1M 1.636(15)
S2M C2M 1.834(13)
C1M F3M 1.31(2)
F5M C2M 1.31(2)
F4M C2M 1.35(2)
C2M F6M 1.33(2)
N1L S2L 1.617(14)
N1L S1LL 1.639(17)
N1L S1L 1.642(14)
S2L O3L 1.429(13)
S2L O4L 1.435(14)
S2L C2L 1.824(13)
F4L C2L 1.33(2)
F5L C2L 1.30(2)
F6L C2L 1.30(2)
S1L O1L 1.429(15)
S1L O2L 1.429(15)
S1L C1L 1.829(13)
C1L F2L 1.30(2)
C1L F1L 1.35(2)
C1L F3L 1.35(2)
S1LL O2LL 1.426(18)
S1LL O1LL 1.442(18)
S1LL C1LL 1.824(14)
F3LL C1LL 1.31(3)
F1LL C1LL 1.33(3)
F2LL C1LL 1.30(3)
